data_4309480
loop_
_publ_author_name
'Jean A. Todd'
'Peter Turner'
'Erin J. Ziolkowski'
'Louis M. Rendina'

_publ_section_title
;
(2,2':6',2''-Terpyridine)platinum(II) Complexes Containing
(Thioalkyl)dicarba-closo-dodecaborane(12) Ligands
;
_journal_name_full 'Inorganic Chemistry'
_journal_page_first 6401
_journal_page_last 6408
_journal_paper_doi 10.1021/ic050265k
_journal_volume 44
_journal_year 2005
_chemical_formula_sum 'C19 H24 B10 F3 N3 O3.33 Pt S2'
_chemical_formula_weight 772.06
_space_group_IT_number 2
_symmetry_cell_setting triclinic
_symmetry_space_group_name_Hall '-P 1'
_symmetry_space_group_name_H-M 'P -1'
_atom_sites_solution_hydrogens geom
_atom_sites_solution_primary direct
_atom_sites_solution_secondary difmap
_audit_creation_method SHELXL-97
_cell_angle_alpha 73.450(3)
_cell_angle_beta 76.772(3)
_cell_angle_gamma 63.437(2)
_cell_formula_units_Z 6
_cell_length_a 16.3529(8)
_cell_length_b 17.0884(9)
_cell_length_c 17.9759(9)
_cell_measurement_reflns_used 8340
_cell_measurement_temperature 150(2)
_cell_measurement_theta_max 28.65
_cell_measurement_theta_min 2.80
_cell_volume 4276.6(4)
_computing_cell_refinement 'SAINT (Bruker-Nonius,2003)'
_computing_data_collection 'APEX (Bruker-Nonius,2003)'
_computing_data_reduction 'SAINT and XPREP (Bruker-Nonius 2003)'
_computing_molecular_graphics
;
  xtal 3.6 (Hall,du Boulay, D.J. & Olthof-Hazekamp, R. 1999)
  ORTEPII  (Johnson,C.K., 1976). 
  WinGX (Farrugia, 1999)
;
_computing_structure_refinement 'SHELXL-97 (Sheldrick, 1997)'
_computing_structure_solution 'SIR97 (Altomare, et. al. 1997)'
_diffrn_ambient_temperature 150(2)
_diffrn_crystal_treatment
;
attached with Exxon Paratone N, to a short length 
of fibre supported on a thin piece of copper wire 
inserted in a copper mounting pin.  The crystal was 
quenched in a cold nitrogen gas stream from an 
Oxford Cryosystems Cryostream. 
;
_diffrn_measured_fraction_theta_full 0.994
_diffrn_measured_fraction_theta_max 0.994
_diffrn_measurement_device_type APEXII-FR591
_diffrn_measurement_method \w+\f
_diffrn_radiation_monochromator graphite
_diffrn_radiation_source 'rotating anode'
_diffrn_radiation_type MoK\a
_diffrn_radiation_wavelength 0.71073
_diffrn_reflns_av_R_equivalents 0.0980
_diffrn_reflns_av_sigmaI/netI 0.0698
_diffrn_reflns_limit_h_max 22
_diffrn_reflns_limit_h_min -22
_diffrn_reflns_limit_k_max 23
_diffrn_reflns_limit_k_min -23
_diffrn_reflns_limit_l_max 24
_diffrn_reflns_limit_l_min -24
_diffrn_reflns_number 104700
_diffrn_reflns_theta_full 28.73
_diffrn_reflns_theta_max 28.73
_diffrn_reflns_theta_min 1.36
_diffrn_standards_decay_% 0
_diffrn_standards_interval_count 0
_diffrn_standards_number 0
_exptl_absorpt_coefficient_mu 5.119
_exptl_absorpt_correction_T_max 0.727
_exptl_absorpt_correction_T_min 0.347
_exptl_absorpt_correction_type gaussian
_exptl_absorpt_process_details
;
  Gaussian (Coppens et al., 1965) 
  XPREP  (Bruker, 1995)
;
_exptl_crystal_colour red
_exptl_crystal_density_diffrn 1.799
_exptl_crystal_density_method 'not measured'
_exptl_crystal_description blade
_exptl_crystal_F_000 2236
_exptl_crystal_size_max 0.437
_exptl_crystal_size_mid 0.198
_exptl_crystal_size_min 0.076
_refine_diff_density_max 2.962
_refine_diff_density_min -2.351
_refine_diff_density_rms 0.204
_refine_ls_extinction_method none
_refine_ls_goodness_of_fit_ref 1.147
_refine_ls_hydrogen_treatment mixed
_refine_ls_matrix_type full
_refine_ls_number_parameters 1162
_refine_ls_number_reflns 22046
_refine_ls_number_restraints 3
_refine_ls_restrained_S_all 1.147
_refine_ls_R_factor_all 0.0702
_refine_ls_R_factor_gt 0.0421
_refine_ls_shift/su_max 0.003
_refine_ls_shift/su_mean 0.000
_refine_ls_structure_factor_coef Fsqd
_refine_ls_weighting_details 'calc w=1/[\s^2^(Fo^2^)+(0.05P)^2^+2.0P] where P=(Fo^2^+2Fc^2^)/3'
_refine_ls_weighting_scheme calc
_refine_ls_wR_factor_gt 0.1083
_refine_ls_wR_factor_ref 0.1180
_reflns_number_gt 15963
_reflns_number_total 22046
_reflns_threshold_expression >2sigma(I)
_cod_data_source_file ic050265ksi20050629_095028.cif
_cod_data_source_block lmr2
_cod_depositor_comments
;
The following automatic conversions were performed:
'_symmetry_cell_setting' value 'Triclinic' changed to 'triclinic'
according to '/home/saulius/struct/CIF-dictionaries/cif_core.dic'
dictionary named 'cif_core.dic' version 2.4.1 from
2010-06-29.

'_exptl_absorpt_correction_type' value 'Gaussian' changed to
'gaussian' according to
'/home/saulius/struct/CIF-dictionaries/cif_core.dic' dictionary named
'cif_core.dic' version 2.4.1 from 2010-06-29.

Automatic conversion script
Id: cif_fix_enum 1527 2010-12-29 10:47:43Z saulius 

The following automatic conversions were performed:

data name '_atom_site_symetry_multiplicity' was replaced with
'_atom_site_symmetry_multiplicity' as specified in the replacement
file 'data/replacement-values/replacement_tags.lst'.

Automatic conversion script
Id: cif_correct_tags 9268 2022-04-12 08:56:07Z antanas 
;
_cod_original_sg_symbol_H-M 'P -1 '
_cod_database_code 4309480

loop_
_symmetry_equiv_pos_as_xyz
'x, y, z'
'-x, -y, -z'

loop_
_atom_site_label
_atom_site_type_symbol
_atom_site_fract_x
_atom_site_fract_y
_atom_site_fract_z
_atom_site_U_iso_or_equiv
_atom_site_adp_type
_atom_site_occupancy
_atom_site_symmetry_multiplicity
_atom_site_calc_flag
_atom_site_refinement_flags
_atom_site_disorder_assembly
_atom_site_disorder_group
Pt1 Pt 0.297831(16) 0.83457(2) 0.500506(16) 0.02229(6) Uani 0.90 1 d P A 1
S1 S 0.22188(11) 0.93300(12) 0.39641(9) 0.0301(4) Uani 0.90 1 d P A 1
Pt1B Pt 0.2949(3) 0.8524(3) 0.5150(3) 0.0225(11) Uiso 0.06 1 d P A 2
S1B S 0.253(2) 0.863(2) 0.389(2) 0.058(7) Uiso 0.06 1 d P A 2
Pt1C Pt 0.3111(4) 0.7968(5) 0.5192(4) 0.0301(15) Uiso 0.04 1 d P A 3
S1C S 0.239(5) 0.897(5) 0.397(4) 0.058(7) Uiso 0.04 1 d P A 3
N1 N 0.3002(3) 0.9264(3) 0.5490(2) 0.0277(9) Uani 1 1 d . . .
N2 N 0.3649(2) 0.7538(3) 0.5898(2) 0.0265(9) Uani 1 1 d . . .
N3 N 0.3188(3) 0.7177(3) 0.4813(2) 0.0308(10) Uani 1 1 d . . .
C1 C 0.2632(3) 1.0161(4) 0.5269(3) 0.0339(12) Uani 1 1 d . A .
H1 H 0.2286 1.0431 0.4836 0.041 Uiso 1 1 calc R . .
C2 C 0.2736(3) 1.0711(4) 0.5649(3) 0.0386(13) Uani 1 1 d . . .
H2 H 0.2466 1.1343 0.5478 0.046 Uiso 1 1 calc R A .
C3 C 0.3230(4) 1.0327(4) 0.6269(3) 0.0406(13) Uani 1 1 d . A .
H3 H 0.3317 1.0692 0.6528 0.049 Uiso 1 1 calc R . .
C4 C 0.3608(3) 0.9402(4) 0.6525(3) 0.0341(12) Uani 1 1 d . . .
H4 H 0.3941 0.9131 0.6966 0.041 Uiso 1 1 calc R A .
C5 C 0.3489(3) 0.8888(4) 0.6129(3) 0.0298(11) Uani 1 1 d . A .
C6 C 0.3839(3) 0.7908(4) 0.6368(3) 0.0325(12) Uani 1 1 d . A .
C7 C 0.4308(3) 0.7344(4) 0.7001(3) 0.0345(12) Uani 1 1 d . . .
H7 H 0.4454 0.7575 0.7350 0.041 Uiso 1 1 calc R A .
C8 C 0.4557(3) 0.6435(4) 0.7110(3) 0.0371(13) Uani 1 1 d . A .
H8 H 0.4876 0.6044 0.7542 0.045 Uiso 1 1 calc R . .
C9 C 0.4358(3) 0.6078(4) 0.6612(3) 0.0369(13) Uani 1 1 d . . .
H9 H 0.4538 0.5451 0.6698 0.044 Uiso 1 1 calc R A .
C10 C 0.3886(3) 0.6656(4) 0.5979(3) 0.0301(11) Uani 1 1 d . A .
C11 C 0.3625(3) 0.6449(4) 0.5352(3) 0.0312(11) Uani 1 1 d . A .
C12 C 0.3820(3) 0.5582(4) 0.5320(3) 0.0391(13) Uani 1 1 d . . .
H12 H 0.4113 0.5089 0.5718 0.047 Uiso 1 1 calc R A .
C13 C 0.3574(4) 0.5460(4) 0.4692(3) 0.0407(13) Uani 1 1 d . A .
H13 H 0.3698 0.4872 0.4657 0.049 Uiso 1 1 calc R . .
C14 C 0.3153(4) 0.6169(4) 0.4117(3) 0.0466(15) Uani 1 1 d . . .
H14 H 0.2987 0.6081 0.3684 0.056 Uiso 1 1 calc R A .
C15 C 0.2973(3) 0.7032(4) 0.4187(3) 0.0368(12) Uani 1 1 d . A .
H15 H 0.2694 0.7529 0.3788 0.044 Uiso 1 1 calc R . .
C16 C 0.1138(3) 0.9219(4) 0.4156(3) 0.0313(11) Uani 1 1 d . A 1
H161 H 0.1251 0.8586 0.4390 0.038 Uiso 1 1 calc R A 1
H162 H 0.0723 0.9580 0.4544 0.038 Uiso 1 1 calc R A 1
C17 C 0.0657(3) 0.9515(3) 0.3429(3) 0.0293(11) Uani 1 1 d . . .
C18 C -0.0999(4) 1.0377(6) 0.2810(4) 0.073(3) Uani 1 1 d . . .
H18 H -0.1762 1.0775 0.2882 0.088 Uiso 1 1 calc R A .
B1 B 0.0517(4) 0.8706(5) 0.3148(4) 0.0412(15) Uani 1 1 d . A .
H1B H 0.0777 0.7982 0.3444 0.049 Uiso 1 1 calc R . .
B2 B -0.0415(4) 0.9519(5) 0.3585(4) 0.0417(16) Uani 1 1 d . A .
H2B H -0.0775 0.9342 0.4175 0.050 Uiso 1 1 calc R . .
B3 B -0.0252(4) 1.0535(5) 0.3279(4) 0.0452(17) Uani 1 1 d . A .
H3B H -0.0507 1.1028 0.3666 0.054 Uiso 1 1 calc R . .
B4 B 0.0808(4) 1.0324(4) 0.2660(4) 0.0386(15) Uani 1 1 d . A .
H4B H 0.1252 1.0676 0.2637 0.046 Uiso 1 1 calc R . .
B5 B 0.1282(4) 0.9193(5) 0.2578(3) 0.0389(15) Uani 1 1 d . A .
H5B H 0.2044 0.8794 0.2498 0.047 Uiso 1 1 calc R . .
B6 B -0.0258(5) 1.0871(6) 0.2250(4) 0.058(2) Uani 1 1 d . A .
H6B H -0.0523 1.1594 0.1950 0.069 Uiso 1 1 calc R . .
B7 B 0.0698(4) 1.0027(5) 0.1836(4) 0.0462(18) Uani 1 1 d . . .
H7B H 0.1078 1.0182 0.1250 0.055 Uiso 1 1 calc R A .
B8 B 0.0501(4) 0.9086(5) 0.2172(4) 0.0404(15) Uani 1 1 d . A .
H8B H 0.0763 0.8584 0.1793 0.048 Uiso 1 1 calc R . .
B9 B -0.0521(5) 0.9245(6) 0.2743(4) 0.0508(19) Uani 1 1 d . A .
H9B H -0.0957 0.8885 0.2768 0.061 Uiso 1 1 calc R . .
B10 B -0.0421(5) 1.0074(6) 0.1918(4) 0.058(2) Uani 1 1 d . A .
H10B H -0.0784 1.0260 0.1395 0.070 Uiso 1 1 calc R . .
Pt2 Pt 0.287911(14) 0.198417(18) 0.179683(13) 0.02320(5) Uani 0.90 1 d P B 1
S2 S 0.21300(9) 0.28993(11) 0.07276(8) 0.0325(3) Uani 0.90 1 d PD B 1
Pt2B Pt 0.2943(3) 0.1686(4) 0.1673(3) 0.0313(11) Uiso 0.06 1 d P B 2
S2B S 0.240(4) 0.2288(17) 0.060(3) 0.102(10) Uiso 0.06 1 d PD B 2
Pt2C Pt 0.3097(3) 0.1358(4) 0.1857(3) 0.0250(11) Uiso 0.04 1 d P B 3
S2C S 0.251(6) 0.196(2) 0.056(5) 0.102(10) Uiso 0.04 1 d PD B 3
N4 N 0.2869(3) 0.2939(3) 0.2248(2) 0.0342(10) Uani 1 1 d . . .
N5 N 0.3530(2) 0.1211(3) 0.2715(2) 0.0295(10) Uani 1 1 d . . .
N6 N 0.3167(3) 0.0753(3) 0.1629(2) 0.0322(10) Uani 1 1 d . . .
C19 C 0.2513(3) 0.3834(4) 0.1982(3) 0.0371(13) Uani 1 1 d . B .
H19 H 0.2194 0.4083 0.1533 0.044 Uiso 1 1 calc R . .
C20 C 0.2600(4) 0.4392(4) 0.2347(4) 0.0491(15) Uani 1 1 d . . .
H20 H 0.2344 0.5019 0.2145 0.059 Uiso 1 1 calc R B .
C21 C 0.3047(4) 0.4063(5) 0.2989(4) 0.0500(16) Uani 1 1 d . B .
H21 H 0.3115 0.4452 0.3233 0.060 Uiso 1 1 calc R . .
C22 C 0.3404(4) 0.3145(4) 0.3286(3) 0.0452(14) Uani 1 1 d . . .
H22 H 0.3708 0.2900 0.3743 0.054 Uiso 1 1 calc R B .
C23 C 0.3313(3) 0.2597(4) 0.2913(3) 0.0340(12) Uani 1 1 d . B .
C24 C 0.3667(3) 0.1611(4) 0.3178(3) 0.0308(11) Uani 1 1 d . B .
C25 C 0.4104(3) 0.1098(4) 0.3836(3) 0.0373(13) Uani 1 1 d . . .
H25 H 0.4218 0.1363 0.4177 0.045 Uiso 1 1 calc R B .
C26 C 0.4371(4) 0.0175(4) 0.3978(3) 0.0439(15) Uani 1 1 d . B .
H26 H 0.4671 -0.0192 0.4427 0.053 Uiso 1 1 calc R . .
C27 C 0.4213(3) -0.0216(4) 0.3490(3) 0.0389(13) Uani 1 1 d . . .
H27 H 0.4406 -0.0846 0.3591 0.047 Uiso 1 1 calc R B .
C28 C 0.3762(4) 0.0335(4) 0.2845(3) 0.0405(14) Uani 1 1 d . B .
C29 C 0.3560(3) 0.0074(4) 0.2201(3) 0.0378(13) Uani 1 1 d . B .
C30 C 0.3793(4) -0.0796(4) 0.2196(4) 0.0466(15) Uani 1 1 d . . .
H30 H 0.4068 -0.1259 0.2619 0.056 Uiso 1 1 calc R B .
C31 C 0.3623(4) -0.0999(5) 0.1560(4) 0.0519(16) Uani 1 1 d . B .
H31 H 0.3777 -0.1599 0.1538 0.062 Uiso 1 1 calc R . .
C32 C 0.3228(4) -0.0301(5) 0.0978(4) 0.0564(18) Uani 1 1 d . . .
H32 H 0.3112 -0.0419 0.0536 0.068 Uiso 1 1 calc R B .
C33 C 0.2988(4) 0.0581(4) 0.1007(3) 0.0450(14) Uani 1 1 d . B .
H33 H 0.2701 0.1057 0.0596 0.054 Uiso 1 1 calc R C 2
C34 C 0.1084(3) 0.2718(4) 0.0878(3) 0.0369(13) Uani 1 1 d . B 1
H341 H 0.1226 0.2080 0.1116 0.044 Uiso 1 1 calc R B 1
H342 H 0.0626 0.3077 0.1251 0.044 Uiso 1 1 calc R B 1
C35 C 0.0661(3) 0.2967(3) 0.0125(3) 0.0264(10) Uani 1 1 d . . .
C36 C -0.0956(4) 0.3811(5) -0.0569(4) 0.059(2) Uani 1 1 d . . .
H36 H -0.1717 0.4225 -0.0532 0.071 Uiso 1 1 calc R B .
B11 B -0.0421(4) 0.2999(5) 0.0236(4) 0.0389(15) Uani 1 1 d . B .
H11B H -0.0823 0.2868 0.0816 0.047 Uiso 1 1 calc R . .
B12 B -0.0229(4) 0.3974(4) -0.0094(4) 0.0383(15) Uani 1 1 d . B .
H12B H -0.0507 0.4496 0.0267 0.046 Uiso 1 1 calc R . .
B13 B 0.0860(4) 0.3723(4) -0.0665(3) 0.0344(14) Uani 1 1 d . B .
H13B H 0.1302 0.4078 -0.0689 0.041 Uiso 1 1 calc R . .
B14 B 0.1336(4) 0.2575(4) -0.0688(3) 0.0342(14) Uani 1 1 d . B .
H14B H 0.2097 0.2163 -0.0727 0.041 Uiso 1 1 calc R . .
B15 B 0.0537(5) 0.2131(5) -0.0130(4) 0.0411(15) Uani 1 1 d . B .
H15B H 0.0769 0.1422 0.0207 0.049 Uiso 1 1 calc R . .
B16 B -0.0158(4) 0.4237(5) -0.1114(4) 0.0477(18) Uani 1 1 d . B .
H16B H -0.0395 0.4948 -0.1447 0.057 Uiso 1 1 calc R . .
B17 B 0.0805(4) 0.3371(5) -0.1470(4) 0.0421(17) Uani 1 1 d . . .
H17B H 0.1218 0.3492 -0.2047 0.051 Uiso 1 1 calc R B .
B18 B 0.0600(5) 0.2423(5) -0.1120(4) 0.0474(17) Uani 1 1 d . B .
H18B H 0.0887 0.1886 -0.1465 0.057 Uiso 1 1 calc R . .
B19 B -0.0469(5) 0.2650(5) -0.0594(4) 0.0490(18) Uani 1 1 d . B .
H19B H -0.0904 0.2291 -0.0578 0.059 Uiso 1 1 calc R . .
B20 B -0.0302(5) 0.3431(6) -0.1429(4) 0.055(2) Uani 1 1 d . B .
H20B H -0.0624 0.3592 -0.1970 0.066 Uiso 1 1 calc R . .
Pt3 Pt 0.692013(13) 0.530625(18) 0.157471(12) 0.02257(6) Uani 0.90 1 d P D 1
S3 S 0.75184(9) 0.47582(12) 0.27494(8) 0.0348(4) Uani 0.90 1 d P D 1
Pt3B Pt 0.7076(3) 0.4833(4) 0.1633(3) 0.0250(11) Uiso 0.06 1 d P D 2
S3B S 0.7711(13) 0.4147(14) 0.2701(11) 0.018(3) Uiso 0.06 1 d PD D 2
Pt3C Pt 0.7052(4) 0.4811(5) 0.1480(4) 0.0258(17) Uiso 0.04 1 d P D 3
S3C S 0.7826(18) 0.3861(17) 0.2611(16) 0.018(3) Uiso 0.04 1 d PD D 3
N7 N 0.6554(3) 0.6618(3) 0.1500(2) 0.0356(10) Uani 1 1 d . . .
N8 N 0.6365(2) 0.5788(3) 0.0598(2) 0.0255(9) Uani 1 1 d . . .
N9 N 0.7061(3) 0.4155(3) 0.1335(2) 0.0387(11) Uani 1 1 d . . .
C37 C 0.6635(3) 0.6997(4) 0.2034(3) 0.0411(14) Uani 1 1 d . D .
H37 H 0.6906 0.6631 0.2496 0.049 Uiso 1 1 calc R . .
C38 C 0.6319(4) 0.7924(4) 0.1901(3) 0.0393(13) Uani 1 1 d . . .
H38 H 0.6381 0.8188 0.2273 0.047 Uiso 1 1 calc R D .
C39 C 0.5916(4) 0.8465(4) 0.1231(3) 0.0465(15) Uani 1 1 d . D .
H39 H 0.5708 0.9096 0.1141 0.056 Uiso 1 1 calc R . .
C40 C 0.5818(3) 0.8081(4) 0.0698(3) 0.0387(13) Uani 1 1 d . . .
H40 H 0.5536 0.8446 0.0240 0.046 Uiso 1 1 calc R D .
C41 C 0.6142(3) 0.7144(4) 0.0838(3) 0.0351(12) Uani 1 1 d . D .
C42 C 0.6026(3) 0.6671(4) 0.0331(3) 0.0318(12) Uani 1 1 d . D .
C43 C 0.5622(3) 0.7034(4) -0.0344(3) 0.0315(11) Uani 1 1 d . . .
H43 H 0.5388 0.7661 -0.0549 0.038 Uiso 1 1 calc R D .
C44 C 0.5565(3) 0.6471(4) -0.0714(3) 0.0358(13) Uani 1 1 d . D .
H44 H 0.5279 0.6716 -0.1181 0.043 Uiso 1 1 calc R . .
C45 C 0.5904(3) 0.5564(4) -0.0440(3) 0.0327(12) Uani 1 1 d . . .
H45 H 0.5860 0.5184 -0.0711 0.039 Uiso 1 1 calc R D .
C46 C 0.6313(3) 0.5217(3) 0.0243(3) 0.0268(10) Uani 1 1 d . D .
C47 C 0.6694(3) 0.4294(4) 0.0673(3) 0.0306(11) Uani 1 1 d . D .
C48 C 0.6660(4) 0.3606(4) 0.0449(3) 0.0415(14) Uani 1 1 d . . .
H48 H 0.6376 0.3713 0.0003 0.050 Uiso 1 1 calc R D .
C49 C 0.7059(4) 0.2740(4) 0.0899(4) 0.0473(15) Uani 1 1 d . D .
H49 H 0.7069 0.2240 0.0758 0.057 Uiso 1 1 calc R . .
C50 C 0.7432(4) 0.2635(4) 0.1548(4) 0.0452(15) Uani 1 1 d . . .
H50 H 0.7702 0.2051 0.1858 0.054 Uiso 1 1 calc R D .
C51 C 0.7429(3) 0.3340(4) 0.1766(3) 0.0413(14) Uani 1 1 d . D .
H51 H 0.7689 0.3245 0.2222 0.050 Uiso 1 1 calc R E 2
C52 C 0.8759(3) 0.4212(4) 0.2471(3) 0.0340(12) Uani 1 1 d . D 1
H521 H 0.8883 0.3754 0.2177 0.041 Uiso 1 1 calc R D 1
H522 H 0.8977 0.4662 0.2121 0.041 Uiso 1 1 calc R D 1
C53 C 0.9297(3) 0.3769(3) 0.3180(3) 0.0276(11) Uani 1 1 d . . .
C54 C 1.0981(5) 0.2594(6) 0.3719(4) 0.084(3) Uani 1 1 d . . .
H54 H 1.1718 0.2121 0.3616 0.101 Uiso 1 1 calc R D .
B21 B 1.0435(4) 0.3536(5) 0.2993(4) 0.0450(18) Uani 1 1 d . D .
H21B H 1.0789 0.3686 0.2392 0.054 Uiso 1 1 calc R . .
B22 B 0.9672(5) 0.4387(5) 0.3502(4) 0.0453(17) Uani 1 1 d . D .
H22B H 0.9527 0.5109 0.3250 0.054 Uiso 1 1 calc R . .
B23 B 0.8806(4) 0.4039(5) 0.4068(3) 0.0365(15) Uani 1 1 d . D .
H23B H 0.8082 0.4529 0.4193 0.044 Uiso 1 1 calc R . .
B24 B 0.9048(4) 0.2985(4) 0.3906(3) 0.0364(14) Uani 1 1 d . D .
H24B H 0.8489 0.2770 0.3923 0.044 Uiso 1 1 calc R . .
B25 B 1.0052(4) 0.2680(5) 0.3249(4) 0.0444(17) Uani 1 1 d . D .
H25B H 1.0163 0.2261 0.2826 0.053 Uiso 1 1 calc R . .
B26 B 1.0742(5) 0.3611(6) 0.3855(4) 0.054(2) Uani 1 1 d . D .
H26B H 1.1305 0.3819 0.3841 0.065 Uiso 1 1 calc R . .
B27 B 0.9715(5) 0.3915(6) 0.4479(4) 0.0528(19) Uani 1 1 d . . .
H27B H 0.9596 0.4340 0.4899 0.063 Uiso 1 1 calc R D .
B28 B 0.9339(4) 0.3094(5) 0.4725(3) 0.0406(16) Uani 1 1 d . D .
H28B H 0.8962 0.2954 0.5316 0.049 Uiso 1 1 calc R . .
B29 B 1.0095(5) 0.2242(6) 0.4245(4) 0.054(2) Uani 1 1 d . D .
H29B H 1.0236 0.1519 0.4488 0.064 Uiso 1 1 calc R . .
B30 B 1.0511(5) 0.2802(6) 0.4621(4) 0.062(2) Uani 1 1 d . D .
H30B H 1.0919 0.2455 0.5132 0.075 Uiso 1 1 calc R . .
S4 S 0.58163(10) 0.74017(10) 0.45738(8) 0.0386(3) Uani 1 1 d . . .
F1 F 0.7355(3) 0.6284(3) 0.3995(3) 0.0805(13) Uani 1 1 d . . .
F2 F 0.7496(3) 0.6929(3) 0.4798(3) 0.0789(13) Uani 1 1 d . . .
F3 F 0.7203(3) 0.7629(3) 0.3629(2) 0.0806(13) Uani 1 1 d . . .
O1 O 0.5589(3) 0.8217(3) 0.4818(3) 0.0578(12) Uani 1 1 d . . .
O2 O 0.5779(3) 0.6696(3) 0.5190(3) 0.0632(13) Uani 1 1 d . . .
O3 O 0.5411(3) 0.7529(3) 0.3880(3) 0.0596(12) Uani 1 1 d . . .
C55 C 0.7025(4) 0.7036(5) 0.4240(4) 0.0513(16) Uani 1 1 d . . .
S5 S 0.58242(8) 0.06648(9) 0.15260(7) 0.0285(3) Uani 1 1 d . . .
F4 F 0.7209(3) 0.0857(3) 0.0556(2) 0.0783(12) Uani 1 1 d . . .
F5 F 0.7379(2) -0.0504(3) 0.1014(2) 0.0667(11) Uani 1 1 d . . .
F6 F 0.7503(2) 0.0239(3) 0.1744(2) 0.0726(12) Uani 1 1 d . . .
O4 O 0.5785(3) -0.0020(3) 0.2186(2) 0.0472(10) Uani 1 1 d . . .
O5 O 0.5583(3) 0.1521(2) 0.1725(2) 0.0452(10) Uani 1 1 d . . .
O6 O 0.5438(3) 0.0728(3) 0.0870(2) 0.0479(10) Uani 1 1 d . . .
C56 C 0.7040(4) 0.0294(4) 0.1197(3) 0.0465(15) Uani 1 1 d . . .
S6 S 0.40205(9) 0.62067(9) 0.18030(7) 0.0319(3) Uani 1 1 d . . .
F7 F 0.2463(2) 0.6491(3) 0.1396(2) 0.0651(11) Uani 1 1 d . . .
F8 F 0.2745(4) 0.7664(3) 0.1095(3) 0.1063(17) Uani 1 1 d . . .
F9 F 0.2344(3) 0.7162(4) 0.2293(3) 0.112(2) Uani 1 1 d . . .
O7 O 0.3929(3) 0.5532(3) 0.2432(3) 0.0639(13) Uani 1 1 d . . .
O8 O 0.4415(3) 0.5937(4) 0.1079(3) 0.0766(16) Uani 1 1 d . . .
O9 O 0.4319(3) 0.6805(3) 0.1971(3) 0.0704(14) Uani 1 1 d . . .
O10 O 0.5210(3) 0.6175(3) 0.3383(3) 0.0620(13) Uani 1 1 d . . .
C57 C 0.2823(5) 0.6898(5) 0.1655(4) 0.0590(18) Uani 1 1 d . . .

loop_
_atom_site_aniso_label
_atom_site_aniso_U_11
_atom_site_aniso_U_22
_atom_site_aniso_U_33
_atom_site_aniso_U_23
_atom_site_aniso_U_13
_atom_site_aniso_U_12
Pt1 0.02105(10) 0.02528(15) 0.01958(12) -0.00026(12) -0.00642(8) -0.00942(10)
S1 0.0300(7) 0.0330(9) 0.0266(7) 0.0088(7) -0.0125(5) -0.0169(7)
N1 0.0275(19) 0.028(2) 0.028(2) -0.0019(18) -0.0010(16) -0.0150(18)
N2 0.0169(17) 0.027(2) 0.030(2) -0.0008(18) -0.0019(15) -0.0077(17)
N3 0.0196(18) 0.030(3) 0.033(2) -0.0014(19) 0.0036(16) -0.0078(18)
C1 0.027(2) 0.036(3) 0.037(3) -0.002(2) -0.006(2) -0.014(2)
C2 0.033(3) 0.026(3) 0.050(3) -0.006(3) -0.002(2) -0.009(2)
C3 0.036(3) 0.046(4) 0.044(3) -0.015(3) -0.004(2) -0.017(3)
C4 0.029(2) 0.037(3) 0.035(3) -0.008(2) -0.004(2) -0.012(2)
C5 0.025(2) 0.041(3) 0.025(2) -0.005(2) -0.0031(18) -0.017(2)
C6 0.021(2) 0.043(3) 0.029(2) 0.003(2) -0.0042(19) -0.014(2)
C7 0.029(2) 0.045(3) 0.029(2) -0.004(2) -0.008(2) -0.014(2)
C8 0.029(3) 0.031(3) 0.035(3) 0.013(2) -0.009(2) -0.007(2)
C9 0.029(2) 0.030(3) 0.042(3) 0.003(2) -0.007(2) -0.009(2)
C10 0.023(2) 0.027(3) 0.033(3) 0.000(2) -0.0039(19) -0.007(2)
C11 0.022(2) 0.033(3) 0.035(3) -0.003(2) 0.0013(19) -0.013(2)
C12 0.033(3) 0.029(3) 0.045(3) 0.000(3) 0.000(2) -0.010(2)
C13 0.046(3) 0.034(3) 0.045(3) -0.016(3) 0.005(2) -0.018(3)
C14 0.051(3) 0.046(4) 0.044(3) -0.016(3) 0.000(3) -0.020(3)
C15 0.038(3) 0.035(3) 0.037(3) -0.009(2) -0.006(2) -0.013(2)
C16 0.028(2) 0.038(3) 0.022(2) 0.005(2) -0.0058(18) -0.014(2)
C17 0.024(2) 0.030(3) 0.023(2) 0.010(2) -0.0051(18) -0.010(2)
C18 0.034(3) 0.110(7) 0.049(4) 0.017(4) -0.014(3) -0.022(4)
B1 0.043(3) 0.041(4) 0.040(3) 0.002(3) -0.013(3) -0.020(3)
B2 0.025(3) 0.055(5) 0.037(3) 0.006(3) -0.006(2) -0.018(3)
B3 0.033(3) 0.039(4) 0.043(4) 0.007(3) -0.006(3) -0.006(3)
B4 0.035(3) 0.030(4) 0.036(3) 0.017(3) -0.011(3) -0.012(3)
B5 0.036(3) 0.054(4) 0.024(3) -0.001(3) -0.008(2) -0.019(3)
B6 0.038(4) 0.052(5) 0.053(4) 0.033(4) -0.018(3) -0.013(3)
B7 0.038(3) 0.053(5) 0.033(3) 0.016(3) -0.016(3) -0.016(3)
B8 0.037(3) 0.049(4) 0.034(3) -0.006(3) -0.012(3) -0.014(3)
B9 0.047(4) 0.064(5) 0.048(4) 0.004(4) -0.020(3) -0.031(4)
B10 0.042(4) 0.087(6) 0.037(4) 0.013(4) -0.018(3) -0.029(4)
Pt2 0.02222(10) 0.02788(13) 0.02171(10) -0.00370(10) -0.00407(7) -0.01238(9)
S2 0.0297(6) 0.0414(9) 0.0280(7) 0.0037(6) -0.0089(5) -0.0198(7)
N4 0.0190(18) 0.047(3) 0.036(2) -0.005(2) -0.0012(16) -0.016(2)
N5 0.0192(18) 0.041(3) 0.026(2) -0.0033(19) 0.0015(15) -0.0143(19)
N6 0.0226(19) 0.054(3) 0.0216(19) -0.009(2) 0.0040(15) -0.019(2)
C19 0.030(3) 0.032(3) 0.043(3) 0.001(3) -0.002(2) -0.014(2)
C20 0.045(3) 0.046(4) 0.062(4) -0.014(3) 0.006(3) -0.028(3)
C21 0.044(3) 0.056(4) 0.060(4) -0.020(3) 0.004(3) -0.029(3)
C22 0.045(3) 0.062(4) 0.044(3) -0.014(3) 0.000(2) -0.036(3)
C23 0.021(2) 0.047(4) 0.031(3) -0.002(2) -0.0037(19) -0.016(2)
C24 0.020(2) 0.041(3) 0.029(2) -0.010(2) 0.0031(18) -0.012(2)
C25 0.031(3) 0.048(4) 0.033(3) -0.003(3) -0.009(2) -0.017(3)
C26 0.032(3) 0.058(4) 0.034(3) 0.002(3) -0.007(2) -0.017(3)
C27 0.029(3) 0.040(3) 0.042(3) -0.003(3) -0.001(2) -0.014(2)
C28 0.031(3) 0.051(4) 0.040(3) -0.009(3) 0.004(2) -0.021(3)
C29 0.023(2) 0.047(4) 0.046(3) -0.016(3) 0.009(2) -0.019(2)
C30 0.037(3) 0.050(4) 0.052(3) -0.012(3) 0.006(3) -0.021(3)
C31 0.051(3) 0.048(4) 0.062(4) -0.020(3) 0.011(3) -0.029(3)
C32 0.055(4) 0.068(5) 0.062(4) -0.034(4) 0.009(3) -0.033(4)
C33 0.047(3) 0.054(4) 0.047(3) -0.020(3) -0.002(3) -0.028(3)
C34 0.035(3) 0.058(4) 0.022(2) -0.001(2) -0.004(2) -0.027(3)
C35 0.025(2) 0.025(3) 0.025(2) 0.002(2) -0.0040(18) -0.011(2)
C36 0.037(3) 0.073(5) 0.056(4) 0.010(4) -0.012(3) -0.024(3)
B11 0.029(3) 0.044(4) 0.041(3) 0.004(3) -0.003(2) -0.021(3)
B12 0.031(3) 0.029(4) 0.044(3) -0.003(3) 0.001(3) -0.009(3)
B13 0.030(3) 0.029(3) 0.035(3) 0.006(3) -0.005(2) -0.011(3)
B14 0.032(3) 0.033(4) 0.026(3) -0.001(3) -0.007(2) -0.005(3)
B15 0.049(4) 0.030(4) 0.045(4) -0.001(3) -0.013(3) -0.018(3)
B16 0.034(3) 0.039(4) 0.052(4) 0.022(3) -0.013(3) -0.015(3)
B17 0.037(3) 0.050(5) 0.026(3) 0.009(3) -0.010(2) -0.013(3)
B18 0.054(4) 0.044(4) 0.046(4) -0.010(3) -0.017(3) -0.017(3)
B19 0.049(4) 0.054(5) 0.055(4) -0.004(4) -0.019(3) -0.029(4)
B20 0.042(4) 0.079(6) 0.038(4) 0.004(4) -0.020(3) -0.023(4)
Pt3 0.02149(10) 0.02484(14) 0.02051(10) -0.00013(9) -0.00728(7) -0.00924(9)
S3 0.0260(7) 0.0455(10) 0.0254(7) -0.0013(6) -0.0110(5) -0.0082(7)
N7 0.037(2) 0.050(3) 0.031(2) -0.015(2) 0.0032(18) -0.027(2)
N8 0.0195(18) 0.030(2) 0.0250(19) -0.0014(17) -0.0014(15) -0.0113(17)
N9 0.033(2) 0.042(3) 0.030(2) 0.012(2) -0.0033(18) -0.018(2)
C37 0.032(3) 0.059(4) 0.044(3) -0.022(3) 0.000(2) -0.024(3)
C38 0.039(3) 0.045(3) 0.045(3) -0.018(3) -0.002(2) -0.023(3)
C39 0.048(3) 0.048(4) 0.051(3) -0.012(3) -0.001(3) -0.028(3)
C40 0.039(3) 0.030(3) 0.049(3) -0.012(3) -0.001(2) -0.016(2)
C41 0.028(2) 0.044(3) 0.035(3) -0.003(2) -0.005(2) -0.018(2)
C42 0.025(2) 0.033(3) 0.038(3) -0.005(2) 0.000(2) -0.016(2)
C43 0.027(2) 0.028(3) 0.030(2) 0.004(2) -0.0068(19) -0.007(2)
C44 0.032(3) 0.047(4) 0.028(2) -0.003(2) -0.009(2) -0.016(3)
C45 0.031(2) 0.036(3) 0.027(2) -0.002(2) -0.007(2) -0.011(2)
C46 0.025(2) 0.034(3) 0.022(2) -0.007(2) -0.0011(18) -0.013(2)
C47 0.029(2) 0.030(3) 0.030(2) -0.002(2) -0.0008(19) -0.013(2)
C48 0.037(3) 0.044(4) 0.041(3) -0.014(3) 0.003(2) -0.015(3)
C49 0.045(3) 0.030(3) 0.066(4) -0.012(3) 0.004(3) -0.017(3)
C50 0.037(3) 0.035(4) 0.052(4) -0.003(3) -0.005(3) -0.010(3)
C51 0.029(3) 0.038(4) 0.039(3) 0.005(3) -0.004(2) -0.006(3)
C52 0.030(2) 0.042(3) 0.025(2) 0.003(2) -0.0060(19) -0.016(2)
C53 0.023(2) 0.028(3) 0.024(2) 0.007(2) -0.0056(18) -0.010(2)
C54 0.037(4) 0.093(7) 0.068(5) 0.039(5) -0.009(3) -0.011(4)
B21 0.025(3) 0.054(5) 0.041(3) 0.015(3) -0.009(3) -0.015(3)
B22 0.053(4) 0.051(5) 0.039(3) 0.004(3) -0.019(3) -0.029(3)
B23 0.034(3) 0.043(4) 0.025(3) -0.001(3) -0.009(2) -0.010(3)
B24 0.039(3) 0.034(4) 0.029(3) 0.010(3) -0.006(2) -0.018(3)
B25 0.035(3) 0.036(4) 0.039(3) 0.007(3) 0.004(3) -0.008(3)
B26 0.042(3) 0.085(6) 0.040(4) 0.015(4) -0.018(3) -0.041(4)
B27 0.051(4) 0.071(6) 0.041(4) 0.000(4) -0.017(3) -0.032(4)
B28 0.034(3) 0.051(4) 0.026(3) 0.016(3) -0.012(2) -0.017(3)
B29 0.041(4) 0.056(5) 0.037(4) 0.019(3) -0.003(3) -0.014(4)
B30 0.040(4) 0.084(7) 0.038(4) 0.022(4) -0.019(3) -0.018(4)
S4 0.0432(7) 0.0315(8) 0.0431(7) -0.0138(6) -0.0058(6) -0.0133(6)
F1 0.070(3) 0.054(3) 0.108(3) -0.043(3) 0.011(2) -0.011(2)
F2 0.048(2) 0.096(4) 0.086(3) -0.020(3) -0.019(2) -0.018(2)
F3 0.101(3) 0.078(3) 0.073(3) -0.009(2) 0.007(2) -0.058(3)
O1 0.065(3) 0.033(2) 0.075(3) -0.034(2) -0.023(2) 0.000(2)
O2 0.065(3) 0.061(3) 0.052(3) -0.005(2) 0.000(2) -0.024(3)
O3 0.068(3) 0.057(3) 0.065(3) -0.025(2) -0.024(2) -0.021(2)
C55 0.053(4) 0.050(4) 0.054(4) -0.018(3) -0.006(3) -0.020(3)
S5 0.0329(6) 0.0221(7) 0.0304(6) -0.0034(5) -0.0111(5) -0.0089(5)
F4 0.128(3) 0.086(3) 0.057(2) -0.033(2) 0.034(2) -0.086(3)
F5 0.050(2) 0.045(2) 0.098(3) -0.036(2) 0.009(2) -0.0098(18)
F6 0.0413(19) 0.109(3) 0.081(3) -0.039(3) -0.0136(18) -0.028(2)
O4 0.058(2) 0.045(3) 0.042(2) -0.0045(19) -0.0049(19) -0.027(2)
O5 0.063(2) 0.020(2) 0.049(2) -0.0153(18) -0.0226(19) -0.0028(19)
O6 0.056(2) 0.033(2) 0.054(2) -0.0150(19) -0.0255(19) -0.0049(19)
C56 0.049(3) 0.047(4) 0.048(3) -0.017(3) 0.006(3) -0.025(3)
S6 0.0373(6) 0.0334(7) 0.0319(6) -0.0084(6) -0.0067(5) -0.0183(6)
F7 0.0445(19) 0.071(3) 0.088(3) -0.014(2) -0.0212(19) -0.0255(19)
F8 0.152(4) 0.045(3) 0.123(4) 0.029(3) -0.090(3) -0.034(3)
F9 0.082(3) 0.109(4) 0.077(3) -0.049(3) -0.002(2) 0.035(3)
O7 0.078(3) 0.043(3) 0.065(3) 0.009(2) -0.023(2) -0.025(2)
O8 0.043(2) 0.140(5) 0.065(3) -0.060(3) 0.006(2) -0.035(3)
O9 0.105(3) 0.051(3) 0.083(3) -0.005(3) -0.049(3) -0.044(3)
O10 0.077(3) 0.049(3) 0.070(3) -0.007(2) -0.027(2) -0.030(2)
C57 0.064(4) 0.048(4) 0.056(4) -0.014(3) -0.017(3) -0.008(4)

loop_
_atom_type_symbol
_atom_type_description
_atom_type_scat_dispersion_real
_atom_type_scat_dispersion_imag
_atom_type_scat_source
C C 0.0033 0.0016 'International Tables Vol C Tables 4.2.6.8 and 6.1.1.4'
H H 0.0000 0.0000 'International Tables Vol C Tables 4.2.6.8 and 6.1.1.4'
B B 0.0013 0.0007 'International Tables Vol C Tables 4.2.6.8 and 6.1.1.4'
F F 0.0171 0.0103 'International Tables Vol C Tables 4.2.6.8 and 6.1.1.4'
N N 0.0061 0.0033 'International Tables Vol C Tables 4.2.6.8 and 6.1.1.4'
O O 0.0106 0.0060 'International Tables Vol C Tables 4.2.6.8 and 6.1.1.4'
Pt Pt -1.7033 8.3905 'International Tables Vol C Tables 4.2.6.8 and 6.1.1.4'
S S 0.1246 0.1234 'International Tables Vol C Tables 4.2.6.8 and 6.1.1.4'

loop_
_geom_angle_atom_site_label_1
_geom_angle_atom_site_label_2
_geom_angle_atom_site_label_3
_geom_angle
_geom_angle_site_symmetry_1
_geom_angle_site_symmetry_3
_geom_angle_publ_flag
N2 Pt1 N3 80.46(17) . . ?
N2 Pt1 N1 80.89(17) . . ?
N3 Pt1 N1 161.33(17) . . ?
N2 Pt1 S1 177.62(13) . . ?
N3 Pt1 S1 101.65(13) . . ?
N1 Pt1 S1 96.99(13) . . ?
C16 S1 Pt1 102.98(17) . . ?
N1 Pt1B N2 94.7(3) . . ?
N1 Pt1B N3 165.9(3) . . ?
N2 Pt1B N3 72.0(2) . . ?
N1 Pt1B S1B 130.4(9) . . ?
N2 Pt1B S1B 132.6(9) . . ?
N3 Pt1B S1B 61.5(8) . . ?
N1 Pt1B C5 31.3(2) . . ?
N2 Pt1B C5 63.4(2) . . ?
N3 Pt1B C5 135.2(3) . . ?
S1B Pt1B C5 159.2(9) . . ?
N1 Pt1B C6 64.9(2) . . ?
N2 Pt1B C6 29.87(19) . . ?
N3 Pt1B C6 101.8(2) . . ?
S1B Pt1B C6 160.3(8) . . ?
C5 Pt1B C6 33.57(18) . . ?
N2 Pt1C N3 108.4(5) . . ?
N2 Pt1C C10 35.5(3) . . ?
N3 Pt1C C10 73.1(3) . . ?
N2 Pt1C C11 73.1(3) . . ?
N3 Pt1C C11 35.5(2) . . ?
C10 Pt1C C11 37.6(2) . . ?
N2 Pt1C N1 80.8(3) . . ?
N3 Pt1C N1 168.9(4) . . ?
C10 Pt1C N1 116.3(3) . . ?
C11 Pt1C N1 153.8(4) . . ?
N2 Pt1C S1C 165.3(17) . . ?
N3 Pt1C S1C 83.3(16) . . ?
C10 Pt1C S1C 156.0(16) . . ?
C11 Pt1C S1C 118.8(16) . . ?
N1 Pt1C S1C 86.7(16) . . ?
N2 Pt1C C6 22.9(2) . . ?
N3 Pt1C C6 131.2(4) . . ?
C10 Pt1C C6 58.5(2) . . ?
C11 Pt1C C6 96.0(3) . . ?
N1 Pt1C C6 57.9(2) . . ?
S1C Pt1C C6 143.9(17) . . ?
C1 N1 C5 117.5(4) . . ?
C1 N1 Pt1B 130.5(4) . . ?
C5 N1 Pt1B 111.9(4) . . ?
C1 N1 Pt1 129.3(4) . . ?
C5 N1 Pt1 113.1(3) . . ?
Pt1B N1 Pt1 3.18(17) . . ?
C1 N1 Pt1C 142.3(4) . . ?
C5 N1 Pt1C 100.1(4) . . ?
Pt1B N1 Pt1C 11.8(2) . . ?
Pt1 N1 Pt1C 13.30(16) . . ?
C6 N2 C10 125.7(4) . . ?
C6 N2 Pt1C 130.8(5) . . ?
C10 N2 Pt1C 103.4(4) . . ?
C6 N2 Pt1B 105.1(4) . . ?
C10 N2 Pt1B 129.1(4) . . ?
Pt1C N2 Pt1B 25.7(3) . . ?
C6 N2 Pt1 117.6(3) . . ?
C10 N2 Pt1 116.7(3) . . ?
Pt1C N2 Pt1 13.5(3) . . ?
Pt1B N2 Pt1 12.78(13) . . ?
C11 N3 C15 117.3(5) . . ?
C11 N3 Pt1C 100.3(4) . . ?
C15 N3 Pt1C 142.4(5) . . ?
C11 N3 Pt1 115.5(4) . . ?
C15 N3 Pt1 127.2(4) . . ?
Pt1C N3 Pt1 15.3(2) . . ?
C11 N3 Pt1B 111.2(4) . . ?
C15 N3 Pt1B 131.5(4) . . ?
Pt1C N3 Pt1B 10.9(3) . . ?
Pt1 N3 Pt1B 4.54(11) . . ?
N1 C1 C2 122.7(5) . . ?
N1 C1 H1 118.7 . . ?
C2 C1 H1 118.7 . . ?
C3 C2 C1 118.8(6) . . ?
C3 C2 H2 120.6 . . ?
C1 C2 H2 120.6 . . ?
C2 C3 C4 120.3(5) . . ?
C2 C3 H3 119.9 . . ?
C4 C3 H3 119.9 . . ?
C5 C4 C3 118.7(5) . . ?
C5 C4 H4 120.6 . . ?
C3 C4 H4 120.6 . . ?
C4 C5 N1 121.9(5) . . ?
C4 C5 C6 122.8(5) . . ?
N1 C5 C6 115.2(4) . . ?
C4 C5 Pt1B 158.7(4) . . ?
N1 C5 Pt1B 36.8(3) . . ?
C6 C5 Pt1B 78.4(3) . . ?
N2 C6 C7 118.0(5) . . ?
N2 C6 C5 113.0(4) . . ?
C7 C6 C5 129.0(5) . . ?
N2 C6 Pt1B 45.0(3) . . ?
C7 C6 Pt1B 162.8(5) . . ?
C5 C6 Pt1B 68.0(3) . . ?
N2 C6 Pt1C 26.2(3) . . ?
C7 C6 Pt1C 144.1(5) . . ?
C5 C6 Pt1C 86.8(3) . . ?
Pt1B C6 Pt1C 18.76(19) . . ?
C8 C7 C6 118.2(5) . . ?
C8 C7 H7 120.9 . . ?
C6 C7 H7 120.9 . . ?
C9 C8 C7 122.3(5) . . ?
C9 C8 H8 118.9 . . ?
C7 C8 H8 118.9 . . ?
C8 C9 C10 118.6(5) . . ?
C8 C9 H9 120.7 . . ?
C10 C9 H9 120.7 . . ?
N2 C10 C9 117.2(5) . . ?
N2 C10 C11 113.3(4) . . ?
C9 C10 C11 129.5(5) . . ?
N2 C10 Pt1C 41.0(3) . . ?
C9 C10 Pt1C 158.1(5) . . ?
C11 C10 Pt1C 72.4(3) . . ?
N3 C11 C12 123.6(5) . . ?
N3 C11 C10 114.0(5) . . ?
C12 C11 C10 122.4(5) . . ?
N3 C11 Pt1C 44.2(3) . . ?
C12 C11 Pt1C 167.5(5) . . ?
C10 C11 Pt1C 69.9(3) . . ?
C13 C12 C11 117.7(5) . . ?
C13 C12 H12 121.2 . . ?
C11 C12 H12 121.2 . . ?
C14 C13 C12 121.4(5) . . ?
C14 C13 H13 119.3 . . ?
C12 C13 H13 119.3 . . ?
C13 C14 C15 118.0(6) . . ?
C13 C14 H14 121.0 . . ?
C15 C14 H14 121.0 . . ?
N3 C15 C14 122.0(5) . . ?
N3 C15 H15 119.0 . . ?
C14 C15 H15 119.0 . . ?
C17 C16 S1 113.5(3) . . ?
C17 C16 H161 108.9 . . ?
S1 C16 H161 108.9 . . ?
C17 C16 H162 108.9 . . ?
S1 C16 H162 108.9 . . ?
H161 C16 H162 107.7 . . ?
C16 C17 B3 118.9(5) . . ?
C16 C17 B2 115.7(4) . . ?
B3 C17 B2 63.1(4) . . ?
C16 C17 B4 120.9(4) . . ?
B3 C17 B4 62.5(3) . . ?
B2 C17 B4 114.5(4) . . ?
C16 C17 B5 119.7(4) . . ?
B3 C17 B5 113.3(4) . . ?
B2 C17 B5 113.2(4) . . ?
B4 C17 B5 62.0(4) . . ?
C16 C17 B1 116.8(4) . . ?
B3 C17 B1 113.1(4) . . ?
B2 C17 B1 61.3(4) . . ?
B4 C17 B1 113.4(4) . . ?
B5 C17 B1 62.4(4) . . ?
B6 C18 B10 60.8(5) . . ?
B6 C18 B9 109.0(5) . . ?
B10 C18 B9 60.5(5) . . ?
B6 C18 B3 60.3(4) . . ?
B10 C18 B3 109.0(5) . . ?
B9 C18 B3 108.3(5) . . ?
B6 C18 B2 108.5(4) . . ?
B10 C18 B2 108.5(5) . . ?
B9 C18 B2 59.8(4) . . ?
B3 C18 B2 60.1(4) . . ?
B6 C18 H18 121.0 . . ?
B10 C18 H18 121.0 . . ?
B9 C18 H18 121.4 . . ?
B3 C18 H18 121.4 . . ?
B2 C18 H18 121.7 . . ?
B8 B1 C17 102.7(5) . . ?
B8 B1 B9 59.3(4) . . ?
C17 B1 B9 106.0(5) . . ?
B8 B1 B2 106.5(5) . . ?
C17 B1 B2 59.1(4) . . ?
B9 B1 B2 60.9(4) . . ?
B8 B1 B5 58.9(4) . . ?
C17 B1 B5 58.7(3) . . ?
B9 B1 B5 108.4(5) . . ?
B2 B1 B5 108.4(5) . . ?
B8 B1 H1B 124.4 . . ?
C17 B1 H1B 124.8 . . ?
B9 B1 H1B 121.4 . . ?
B2 B1 H1B 121.3 . . ?
B5 B1 H1B 121.4 . . ?
C17 B2 B1 59.7(3) . . ?
C17 B2 B9 105.3(4) . . ?
B1 B2 B9 59.5(4) . . ?
C17 B2 B3 58.5(3) . . ?
B1 B2 B3 108.0(4) . . ?
B9 B2 B3 107.7(5) . . ?
C17 B2 C18 104.3(4) . . ?
B1 B2 C18 106.7(5) . . ?
B9 B2 C18 59.3(4) . . ?
B3 B2 C18 59.8(4) . . ?
C17 B2 H2B 124.2 . . ?
B1 B2 H2B 121.7 . . ?
B9 B2 H2B 122.5 . . ?
B3 B2 H2B 121.6 . . ?
C18 B2 H2B 123.3 . . ?
C17 B3 B6 105.2(5) . . ?
C17 B3 B4 58.9(3) . . ?
B6 B3 B4 60.4(4) . . ?
C17 B3 C18 104.5(5) . . ?
B6 B3 C18 59.0(4) . . ?
B4 B3 C18 107.4(5) . . ?
C17 B3 B2 58.5(3) . . ?
B6 B3 B2 107.5(6) . . ?
B4 B3 B2 107.8(5) . . ?
C18 B3 B2 60.1(4) . . ?
C17 B3 H3B 124.5 . . ?
B6 B3 H3B 122.5 . . ?
B4 B3 H3B 121.4 . . ?
C18 B3 H3B 122.9 . . ?
B2 B3 H3B 121.7 . . ?
C17 B4 B7 103.8(5) . . ?
C17 B4 B5 59.0(3) . . ?
B7 B4 B5 58.8(4) . . ?
C17 B4 B3 58.5(3) . . ?
B7 B4 B3 107.2(5) . . ?
B5 B4 B3 107.6(5) . . ?
C17 B4 B6 104.3(4) . . ?
B7 B4 B6 59.9(4) . . ?
B5 B4 B6 107.0(5) . . ?
B3 B4 B6 59.7(4) . . ?
C17 B4 H4B 124.8 . . ?
B7 B4 H4B 123.2 . . ?
B5 B4 H4B 122.0 . . ?
B3 B4 H4B 121.7 . . ?
B6 B4 H4B 122.7 . . ?
B8 B5 C17 102.1(4) . . ?
B8 B5 B7 59.1(4) . . ?
C17 B5 B7 105.2(5) . . ?
B8 B5 B4 106.1(5) . . ?
C17 B5 B4 59.0(3) . . ?
B7 B5 B4 60.5(4) . . ?
B8 B5 B1 57.9(4) . . ?
C17 B5 B1 58.9(3) . . ?
B7 B5 B1 107.1(4) . . ?
B4 B5 B1 108.1(4) . . ?
B8 B5 H5B 124.9 . . ?
C17 B5 H5B 124.9 . . ?
B7 B5 H5B 122.1 . . ?
B4 B5 H5B 121.4 . . ?
B1 B5 H5B 121.9 . . ?
C18 B6 B7 106.9(6) . . ?
C18 B6 B10 59.6(5) . . ?
B7 B6 B10 59.9(5) . . ?
C18 B6 B3 60.7(4) . . ?
B7 B6 B3 107.0(5) . . ?
B10 B6 B3 108.5(5) . . ?
C18 B6 B4 108.3(5) . . ?
B7 B6 B4 59.4(4) . . ?
B10 B6 B4 108.2(6) . . ?
B3 B6 B4 59.9(4) . . ?
C18 B6 H6B 121.8 . . ?
B7 B6 H6B 122.8 . . ?
B10 B6 H6B 121.5 . . ?
B3 B6 H6B 121.6 . . ?
B4 B6 H6B 121.6 . . ?
B8 B7 B5 59.7(4) . . ?
B8 B7 B4 106.7(4) . . ?
B5 B7 B4 60.7(4) . . ?
B8 B7 B10 59.2(4) . . ?
B5 B7 B10 109.4(5) . . ?
B4 B7 B10 109.4(5) . . ?
B8 B7 B6 105.7(5) . . ?
B5 B7 B6 109.2(5) . . ?
B4 B7 B6 60.7(4) . . ?
B10 B7 B6 60.1(4) . . ?
B8 B7 H7B 123.8 . . ?
B5 B7 H7B 120.5 . . ?
B4 B7 H7B 121.2 . . ?
B10 B7 H7B 120.9 . . ?
B6 B7 H7B 121.9 . . ?
B1 B8 B7 113.2(5) . . ?
B1 B8 B9 62.0(4) . . ?
B7 B8 B9 113.6(5) . . ?
B1 B8 B5 63.2(4) . . ?
B7 B8 B5 61.2(4) . . ?
B9 B8 B5 114.1(5) . . ?
B1 B8 B10 113.6(5) . . ?
B7 B8 B10 62.6(4) . . ?
B9 B8 B10 62.5(4) . . ?
B5 B8 B10 113.5(6) . . ?
B1 B8 H8B 118.3 . . ?
B7 B8 H8B 118.9 . . ?
B9 B8 H8B 118.2 . . ?
B5 B8 H8B 118.2 . . ?
B10 B8 H8B 118.2 . . ?
B8 B9 B1 58.7(4) . . ?
B8 B9 C18 104.7(5) . . ?
B1 B9 C18 108.0(5) . . ?
B8 B9 B2 105.0(5) . . ?
B1 B9 B2 59.6(4) . . ?
C18 B9 B2 60.9(4) . . ?
B8 B9 B10 59.1(4) . . ?
B1 B9 B10 108.2(5) . . ?
C18 B9 B10 59.5(4) . . ?
B2 B9 B10 108.6(6) . . ?
B8 B9 H9B 124.6 . . ?
B1 B9 H9B 121.7 . . ?
C18 B9 H9B 122.3 . . ?
B2 B9 H9B 121.9 . . ?
B10 B9 H9B 121.3 . . ?
B8 B10 C18 104.6(5) . . ?
B8 B10 B7 58.3(4) . . ?
C18 B10 B7 107.0(5) . . ?
B8 B10 B9 58.4(4) . . ?
C18 B10 B9 60.0(4) . . ?
B7 B10 B9 106.8(5) . . ?
B8 B10 B6 105.0(5) . . ?
C18 B10 B6 59.6(5) . . ?
B7 B10 B6 60.0(4) . . ?
B9 B10 B6 107.7(5) . . ?
B8 B10 H10B 124.7 . . ?
C18 B10 H10B 122.7 . . ?
B7 B10 H10B 122.2 . . ?
B9 B10 H10B 121.9 . . ?
B6 B10 H10B 122.3 . . ?
N5 Pt2 N4 81.24(18) . . ?
N5 Pt2 N6 79.53(17) . . ?
N4 Pt2 N6 160.61(17) . . ?
N5 Pt2 S2 179.15(13) . . ?
N4 Pt2 S2 98.01(13) . . ?
N6 Pt2 S2 101.19(12) . . ?
C34 S2 Pt2 104.27(17) . . ?
N6 Pt2B N5 90.2(3) . . ?
N6 Pt2B S2B 95.5(6) . . ?
N5 Pt2B S2B 173.5(11) . . ?
N6 Pt2B C29 28.2(2) . . ?
N5 Pt2B C29 62.1(2) . . ?
S2B Pt2B C29 123.6(6) . . ?
N6 Pt2B C33 28.0(2) . . ?
N5 Pt2B C33 118.2(3) . . ?
S2B Pt2B C33 67.5(6) . . ?
C29 Pt2B C33 56.2(2) . . ?
N6 Pt2C N5 122.0(5) . . ?
N6 Pt2C C29 42.6(3) . . ?
N5 Pt2C C29 79.4(3) . . ?
N6 Pt2C C28 84.7(4) . . ?
N5 Pt2C C28 37.3(2) . . ?
C29 Pt2C C28 42.1(3) . . ?
N6 Pt2C C33 21.6(3) . . ?
N5 Pt2C C33 143.4(4) . . ?
C29 Pt2C C33 64.2(3) . . ?
C28 Pt2C C33 106.3(3) . . ?
N6 Pt2C S2C 72.7(7) . . ?
N5 Pt2C S2C 164.5(10) . . ?
C29 Pt2C S2C 115.3(7) . . ?
C28 Pt2C S2C 157.2(7) . . ?
C33 Pt2C S2C 51.1(6) . . ?
C33 S2C Pt2C 62(2) . . ?
C19 N4 C23 118.0(5) . . ?
C19 N4 Pt2 128.9(4) . . ?
C23 N4 Pt2 113.0(4) . . ?
C24 N5 C28 124.7(5) . . ?
C24 N5 Pt2C 145.7(5) . . ?
C28 N5 Pt2C 89.7(4) . . ?
C24 N5 Pt2 117.2(4) . . ?
C28 N5 Pt2 118.1(4) . . ?
Pt2C N5 Pt2 28.6(2) . . ?
C24 N5 Pt2B 132.9(4) . . ?
C28 N5 Pt2B 102.5(4) . . ?
Pt2C N5 Pt2B 12.8(3) . . ?
Pt2 N5 Pt2B 15.86(15) . . ?
Pt2C N6 C29 100.9(5) . . ?
Pt2C N6 C33 139.9(6) . . ?
C29 N6 C33 119.2(5) . . ?
Pt2C N6 Pt2B 19.0(3) . . ?
C29 N6 Pt2B 119.9(4) . . ?
C33 N6 Pt2B 120.9(5) . . ?
Pt2C N6 Pt2 13.9(3) . . ?
C29 N6 Pt2 114.7(4) . . ?
C33 N6 Pt2 126.1(4) . . ?
Pt2B N6 Pt2 5.35(19) . . ?
N4 C19 C20 121.4(6) . . ?
N4 C19 H19 119.3 . . ?
C20 C19 H19 119.3 . . ?
C21 C20 C19 121.1(6) . . ?
C21 C20 H20 119.5 . . ?
C19 C20 H20 119.5 . . ?
C20 C21 C22 118.8(6) . . ?
C20 C21 H21 120.6 . . ?
C22 C21 H21 120.6 . . ?
C23 C22 C21 119.3(6) . . ?
C23 C22 H22 120.3 . . ?
C21 C22 H22 120.3 . . ?
C22 C23 N4 121.4(6) . . ?
C22 C23 C24 123.9(5) . . ?
N4 C23 C24 114.7(5) . . ?
N5 C24 C25 119.2(5) . . ?
N5 C24 C23 113.8(5) . . ?
C25 C24 C23 127.0(5) . . ?
C24 C25 C26 117.3(5) . . ?
C24 C25 H25 121.3 . . ?
C26 C25 H25 121.3 . . ?
C27 C26 C25 122.0(5) . . ?
C27 C26 H26 119.0 . . ?
C25 C26 H26 119.0 . . ?
C26 C27 C28 118.0(6) . . ?
C26 C27 H27 121.0 . . ?
C28 C27 H27 121.0 . . ?
N5 C28 C27 118.9(5) . . ?
N5 C28 C29 112.5(5) . . ?
C27 C28 C29 128.4(6) . . ?
N5 C28 Pt2C 53.0(3) . . ?
C27 C28 Pt2C 171.6(5) . . ?
C29 C28 Pt2C 59.5(3) . . ?
N6 C29 C30 123.1(6) . . ?
N6 C29 C28 114.8(5) . . ?
C30 C29 C28 122.0(6) . . ?
N6 C29 Pt2C 36.4(3) . . ?
C30 C29 Pt2C 159.6(5) . . ?
C28 C29 Pt2C 78.4(4) . . ?
N6 C29 Pt2B 31.9(3) . . ?
C30 C29 Pt2B 155.0(5) . . ?
C28 C29 Pt2B 82.9(4) . . ?
Pt2C C29 Pt2B 4.5(2) . . ?
C29 C30 C31 119.3(6) . . ?
C29 C30 H30 120.3 . . ?
C31 C30 H30 120.3 . . ?
C32 C31 C30 117.0(6) . . ?
C32 C31 H31 121.5 . . ?
C30 C31 H31 121.5 . . ?
C31 C32 C33 122.2(6) . . ?
C31 C32 H32 118.9 . . ?
C33 C32 H32 118.9 . . ?
N6 C33 C32 119.2(6) . . ?
N6 C33 S2C 86(2) . . ?
C32 C33 S2C 155(2) . . ?
N6 C33 Pt2C 18.5(3) . . ?
C32 C33 Pt2C 137.7(5) . . ?
S2C C33 Pt2C 67(2) . . ?
N6 C33 Pt2B 31.1(3) . . ?
C32 C33 Pt2B 150.2(5) . . ?
S2C C33 Pt2B 55(2) . . ?
Pt2C C33 Pt2B 12.58(17) . . ?
N6 C33 H33 120.4 . . ?
C32 C33 H33 120.4 . . ?
S2C C33 H33 34.8 . . ?
Pt2C C33 H33 101.9 . . ?
Pt2B C33 H33 89.3 . . ?
C35 C34 S2 113.2(3) . . ?
C35 C34 H341 108.9 . . ?
S2 C34 H341 108.9 . . ?
C35 C34 H342 108.9 . . ?
S2 C34 H342 108.9 . . ?
H341 C34 H342 107.7 . . ?
C34 C35 B12 119.3(4) . . ?
C34 C35 B13 121.6(4) . . ?
B12 C35 B13 62.8(3) . . ?
C34 C35 B11 116.0(4) . . ?
B12 C35 B11 61.7(3) . . ?
B13 C35 B11 113.5(4) . . ?
C34 C35 B14 120.1(4) . . ?
B12 C35 B14 113.3(4) . . ?
B13 C35 B14 62.1(3) . . ?
B11 C35 B14 112.8(4) . . ?
C34 C35 B15 116.8(4) . . ?
B12 C35 B15 112.2(4) . . ?
B13 C35 B15 112.9(4) . . ?
B11 C35 B15 61.6(4) . . ?
B14 C35 B15 61.9(4) . . ?
B16 C36 B12 59.7(4) . . ?
B16 C36 B11 106.7(4) . . ?
B12 C36 B11 59.2(4) . . ?
B16 C36 B20 59.7(4) . . ?
B12 C36 B20 107.3(4) . . ?
B11 C36 B20 107.2(5) . . ?
B16 C36 B19 106.9(5) . . ?
B12 C36 B19 107.4(5) . . ?
B11 C36 B19 60.3(4) . . ?
B20 C36 B19 59.3(4) . . ?
B16 C36 H36 122.5 . . ?
B12 C36 H36 122.2 . . ?
B11 C36 H36 122.3 . . ?
B20 C36 H36 122.2 . . ?
B19 C36 H36 122.1 . . ?
C35 B11 B12 58.7(3) . . ?
C35 B11 B15 59.5(3) . . ?
B12 B11 B15 108.1(4) . . ?
C35 B11 C36 105.7(4) . . ?
B12 B11 C36 60.3(4) . . ?
B15 B11 C36 108.0(5) . . ?
C35 B11 B19 105.7(4) . . ?
B12 B11 B19 108.3(5) . . ?
B15 B11 B19 59.5(4) . . ?
C36 B11 B19 60.4(4) . . ?
C35 B11 H11B 123.9 . . ?
B12 B11 H11B 121.5 . . ?
B15 B11 H11B 121.6 . . ?
C36 B11 H11B 122.0 . . ?
B19 B11 H11B 122.1 . . ?
C35 B12 B11 59.7(3) . . ?
C35 B12 B16 105.2(4) . . ?
B11 B12 B16 107.7(5) . . ?
C35 B12 C36 106.7(5) . . ?
B11 B12 C36 60.5(4) . . ?
B16 B12 C36 59.6(4) . . ?
C35 B12 B13 58.9(3) . . ?
B11 B12 B13 108.7(5) . . ?
B16 B12 B13 60.0(3) . . ?
C36 B12 B13 108.6(5) . . ?
C35 B12 H12B 123.7 . . ?
B11 B12 H12B 121.1 . . ?
B16 B12 H12B 122.8 . . ?
C36 B12 H12B 121.6 . . ?
B13 B12 H12B 121.2 . . ?
C35 B13 B17 104.3(5) . . ?
C35 B13 B16 104.1(4) . . ?
B17 B13 B16 59.9(4) . . ?
C35 B13 B14 59.3(3) . . ?
B17 B13 B14 58.9(4) . . ?
B16 B13 B14 106.9(5) . . ?
C35 B13 B12 58.2(3) . . ?
B17 B13 B12 106.9(4) . . ?
B16 B13 B12 59.3(4) . . ?
B14 B13 B12 107.3(4) . . ?
C35 B13 H13B 124.7 . . ?
B17 B13 H13B 123.0 . . ?
B16 B13 H13B 122.9 . . ?
B14 B13 H13B 121.9 . . ?
B12 B13 H13B 122.2 . . ?
B18 B14 C35 103.3(4) . . ?
B18 B14 B17 59.7(4) . . ?
C35 B14 B17 104.7(4) . . ?
B18 B14 B13 106.9(5) . . ?
C35 B14 B13 58.6(3) . . ?
B17 B14 B13 60.1(4) . . ?
B18 B14 B15 58.3(4) . . ?
C35 B14 B15 59.1(3) . . ?
B17 B14 B15 106.9(4) . . ?
B13 B14 B15 107.7(4) . . ?
B18 B14 H14B 123.8 . . ?
C35 B14 H14B 124.8 . . ?
B17 B14 H14B 122.4 . . ?
B13 B14 H14B 121.6 . . ?
B15 B14 H14B 122.1 . . ?
B18 B15 C35 103.9(5) . . ?
B18 B15 B19 59.5(4) . . ?
C35 B15 B19 106.4(5) . . ?
B18 B15 B11 107.1(5) . . ?
C35 B15 B11 58.9(3) . . ?
B19 B15 B11 61.1(4) . . ?
B18 B15 B14 59.2(4) . . ?
C35 B15 B14 59.0(3) . . ?
B19 B15 B14 108.5(5) . . ?
B11 B15 B14 108.2(5) . . ?
B18 B15 H15B 123.6 . . ?
C35 B15 H15B 124.3 . . ?
B19 B15 H15B 121.3 . . ?
B11 B15 H15B 121.3 . . ?
B14 B15 H15B 121.5 . . ?
C36 B16 B12 60.7(4) . . ?
C36 B16 B20 61.0(4) . . ?
B12 B16 B20 109.1(5) . . ?
C36 B16 B17 108.8(6) . . ?
B12 B16 B17 107.9(5) . . ?
B20 B16 B17 59.9(4) . . ?
C36 B16 B13 110.0(5) . . ?
B12 B16 B13 60.7(4) . . ?
B20 B16 B13 109.0(5) . . ?
B17 B16 B13 59.8(4) . . ?
C36 B16 H16B 120.5 . . ?
B12 B16 H16B 121.3 . . ?
B20 B16 H16B 121.0 . . ?
B17 B16 H16B 122.1 . . ?
B13 B16 H16B 120.8 . . ?
B18 B17 B14 59.7(4) . . ?
B18 B17 B20 60.0(4) . . ?
B14 B17 B20 109.7(5) . . ?
B18 B17 B13 107.6(4) . . ?
B14 B17 B13 61.0(4) . . ?
B20 B17 B13 109.4(5) . . ?
B18 B17 B16 106.5(5) . . ?
B14 B17 B16 108.9(4) . . ?
B20 B17 B16 60.0(4) . . ?
B13 B17 B16 60.3(4) . . ?
B18 B17 H17B 122.9 . . ?
B14 B17 H17B 120.6 . . ?
B20 B17 H17B 120.7 . . ?
B13 B17 H17B 121.1 . . ?
B16 B17 H17B 122.1 . . ?
B15 B18 B17 111.1(5) . . ?
B15 B18 B14 62.5(4) . . ?
B17 B18 B14 60.6(4) . . ?
B15 B18 B19 61.9(4) . . ?
B17 B18 B19 111.3(5) . . ?
B14 B18 B19 113.1(5) . . ?
B15 B18 B20 111.5(5) . . ?
B17 B18 B20 61.0(4) . . ?
B14 B18 B20 111.2(5) . . ?
B19 B18 B20 61.4(4) . . ?
B15 B18 H18B 119.2 . . ?
B17 B18 H18B 120.5 . . ?
B14 B18 H18B 119.0 . . ?
B19 B18 H18B 118.9 . . ?
B20 B18 H18B 120.0 . . ?
B18 B19 B15 58.5(4) . . ?
B18 B19 B20 59.8(4) . . ?
B15 B19 B20 107.4(5) . . ?
B18 B19 B11 105.1(5) . . ?
B15 B19 B11 59.5(4) . . ?
B20 B19 B11 107.0(5) . . ?
B18 B19 C36 106.3(5) . . ?
B15 B19 C36 107.2(5) . . ?
B20 B19 C36 60.0(4) . . ?
B11 B19 C36 59.4(4) . . ?
B18 B19 H19B 123.5 . . ?
B15 B19 H19B 122.3 . . ?
B20 B19 H19B 121.7 . . ?
B11 B19 H19B 123.0 . . ?
C36 B19 H19B 122.2 . . ?
B18 B20 B17 58.9(4) . . ?
B18 B20 B16 105.8(5) . . ?
B17 B20 B16 60.1(4) . . ?
B18 B20 B19 58.8(4) . . ?
B17 B20 B19 107.5(5) . . ?
B16 B20 B19 107.8(5) . . ?
B18 B20 C36 106.2(5) . . ?
B17 B20 C36 107.7(5) . . ?
B16 B20 C36 59.4(4) . . ?
B19 B20 C36 60.7(4) . . ?
B18 B20 H20B 123.7 . . ?
B17 B20 H20B 121.8 . . ?
B16 B20 H20B 122.4 . . ?
B19 B20 H20B 121.6 . . ?
C36 B20 H20B 122.0 . . ?
N8 Pt3 N7 81.05(17) . . ?
N8 Pt3 N9 80.01(18) . . ?
N7 Pt3 N9 160.98(17) . . ?
N8 Pt3 S3 177.84(11) . . ?
N7 Pt3 S3 98.36(13) . . ?
N9 Pt3 S3 100.50(13) . . ?
C52 S3 Pt3 103.54(16) . . ?
N9 Pt3B S3B 105.3(6) . . ?
N9 Pt3B N8 85.7(3) . . ?
S3B Pt3B N8 168.8(6) . . ?
N9 Pt3B C51 31.7(3) . . ?
S3B Pt3B C51 73.7(6) . . ?
N8 Pt3B C51 117.4(3) . . ?
N9 Pt3B C47 26.8(2) . . ?
S3B Pt3B C47 132.1(6) . . ?
N8 Pt3B C47 58.9(2) . . ?
C51 Pt3B C47 58.4(2) . . ?
N9 Pt3C N8 100.6(5) . . ?
N9 Pt3C C47 34.1(3) . . ?
N8 Pt3C C47 66.6(3) . . ?
N9 Pt3C C51 29.8(3) . . ?
N8 Pt3C C51 130.4(4) . . ?
C47 Pt3C C51 63.8(3) . . ?
N9 Pt3C S3C 88.7(7) . . ?
N8 Pt3C S3C 170.5(7) . . ?
C47 Pt3C S3C 122.8(7) . . ?
C51 Pt3C S3C 59.0(6) . . ?
N9 Pt3C C46 68.8(4) . . ?
N8 Pt3C C46 31.87(19) . . ?
C47 Pt3C C46 34.8(2) . . ?
C51 Pt3C C46 98.6(3) . . ?
S3C Pt3C C46 157.5(7) . . ?
C51 S3C Pt3C 56.6(7) . . ?
C37 N7 C41 120.6(5) . . ?
C37 N7 Pt3 127.1(4) . . ?
C41 N7 Pt3 112.3(3) . . ?
C42 N8 C46 123.2(4) . . ?
C42 N8 Pt3 118.2(3) . . ?
C46 N8 Pt3 118.6(3) . . ?
C42 N8 Pt3C 141.9(4) . . ?
C46 N8 Pt3C 94.9(4) . . ?
Pt3 N8 Pt3C 23.9(2) . . ?
C42 N8 Pt3B 136.0(4) . . ?
C46 N8 Pt3B 100.8(3) . . ?
Pt3 N8 Pt3B 17.89(15) . . ?
Pt3C N8 Pt3B 6.1(3) . . ?
Pt3C N9 C51 123.2(6) . . ?
Pt3C N9 C47 116.2(6) . . ?
C51 N9 C47 120.6(5) . . ?
Pt3C N9 Pt3B 9.6(5) . . ?
C51 N9 Pt3B 114.1(5) . . ?
C47 N9 Pt3B 125.3(5) . . ?
Pt3C N9 Pt3 5.2(3) . . ?
C51 N9 Pt3 126.2(4) . . ?
C47 N9 Pt3 113.2(4) . . ?
Pt3B N9 Pt3 12.2(2) . . ?
N7 C37 C38 119.8(5) . . ?
N7 C37 H37 120.1 . . ?
C38 C37 H37 120.1 . . ?
C39 C38 C37 120.6(5) . . ?
C39 C38 H38 119.7 . . ?
C37 C38 H38 119.7 . . ?
C40 C39 C38 119.6(6) . . ?
C40 C39 H39 120.2 . . ?
C38 C39 H39 120.2 . . ?
C39 C40 C41 119.3(5) . . ?
C39 C40 H40 120.3 . . ?
C41 C40 H40 120.3 . . ?
N7 C41 C40 120.2(5) . . ?
N7 C41 C42 116.0(5) . . ?
C40 C41 C42 123.7(5) . . ?
N8 C42 C43 119.9(5) . . ?
N8 C42 C41 112.5(5) . . ?
C43 C42 C41 127.6(5) . . ?
C44 C43 C42 117.9(5) . . ?
C44 C43 H43 121.0 . . ?
C42 C43 H43 121.0 . . ?
C43 C44 C45 122.5(5) . . ?
C43 C44 H44 118.7 . . ?
C45 C44 H44 118.7 . . ?
C44 C45 C46 118.1(5) . . ?
C44 C45 H45 121.0 . . ?
C46 C45 H45 121.0 . . ?
N8 C46 C45 118.4(5) . . ?
N8 C46 C47 112.4(4) . . ?
C45 C46 C47 129.3(5) . . ?
N8 C46 Pt3C 53.2(3) . . ?
C45 C46 Pt3C 171.5(5) . . ?
C47 C46 Pt3C 59.2(3) . . ?
N9 C47 C48 121.6(5) . . ?
N9 C47 C46 115.8(5) . . ?
C48 C47 C46 122.6(5) . . ?
N9 C47 Pt3C 29.8(3) . . ?
C48 C47 Pt3C 151.4(5) . . ?
C46 C47 Pt3C 86.0(4) . . ?
N9 C47 Pt3B 27.9(3) . . ?
C48 C47 Pt3B 149.4(4) . . ?
C46 C47 Pt3B 87.9(3) . . ?
Pt3C C47 Pt3B 2.5(3) . . ?
C47 C48 C49 117.9(6) . . ?
C47 C48 H48 121.0 . . ?
C49 C48 H48 121.0 . . ?
C50 C49 C48 118.1(6) . . ?
C50 C49 H49 120.9 . . ?
C48 C49 H49 120.9 . . ?
C51 C50 C49 122.4(6) . . ?
C51 C50 H50 118.8 . . ?
C49 C50 H50 118.8 . . ?
N9 C51 C50 119.3(6) . . ?
N9 C51 Pt3C 27.1(3) . . ?
C50 C51 Pt3C 146.4(5) . . ?
N9 C51 S3C 91.5(8) . . ?
C50 C51 S3C 149.1(8) . . ?
Pt3C C51 S3C 64.5(7) . . ?
N9 C51 Pt3B 34.3(3) . . ?
C50 C51 Pt3B 153.6(5) . . ?
Pt3C C51 Pt3B 7.4(2) . . ?
S3C C51 Pt3B 57.3(7) . . ?
N9 C51 H51 120.3 . . ?
C50 C51 H51 120.3 . . ?
Pt3C C51 H51 93.3 . . ?
S3C C51 H51 28.8 . . ?
Pt3B C51 H51 86.1 . . ?
C53 C52 S3 112.2(3) . . ?
C53 C52 H521 109.2 . . ?
S3 C52 H521 109.2 . . ?
C53 C52 H522 109.2 . . ?
S3 C52 H522 109.2 . . ?
H521 C52 H522 107.9 . . ?
C52 C53 B21 115.7(4) . . ?
C52 C53 B25 117.2(5) . . ?
B21 C53 B25 62.0(4) . . ?
C52 C53 B23 121.0(4) . . ?
B21 C53 B23 114.0(4) . . ?
B25 C53 B23 113.0(4) . . ?
C52 C53 B24 120.1(4) . . ?
B21 C53 B24 113.2(4) . . ?
B25 C53 B24 61.8(3) . . ?
B23 C53 B24 62.1(4) . . ?
C52 C53 B22 118.3(5) . . ?
B21 C53 B22 62.6(4) . . ?
B25 C53 B22 113.4(4) . . ?
B23 C53 B22 62.6(4) . . ?
B24 C53 B22 113.6(4) . . ?
B26 C54 B30 62.9(5) . . ?
B26 C54 B21 62.2(5) . . ?
B30 C54 B21 110.4(6) . . ?
B26 C54 B29 109.7(6) . . ?
B30 C54 B29 59.7(4) . . ?
B21 C54 B29 105.0(5) . . ?
B26 C54 B25 108.5(5) . . ?
B30 C54 B25 106.4(5) . . ?
B21 C54 B25 57.9(4) . . ?
B29 C54 B25 57.4(4) . . ?
B26 C54 H54 118.8 . . ?
B30 C54 H54 120.4 . . ?
B21 C54 H54 121.9 . . ?
B29 C54 H54 123.4 . . ?
B25 C54 H54 124.0 . . ?
C53 B21 B25 59.2(3) . . ?
C53 B21 B22 59.1(3) . . ?
B25 B21 B22 108.2(4) . . ?
C53 B21 C54 106.6(4) . . ?
B25 B21 C54 62.7(4) . . ?
B22 B21 C54 105.7(5) . . ?
C53 B21 B26 105.5(4) . . ?
B25 B21 B26 107.7(5) . . ?
B22 B21 B26 60.2(4) . . ?
C54 B21 B26 56.4(5) . . ?
C53 B21 H21B 123.3 . . ?
B25 B21 H21B 120.3 . . ?
B22 B21 H21B 122.2 . . ?
C54 B21 H21B 122.9 . . ?
B26 B21 H21B 123.5 . . ?
C53 B22 B27 103.3(5) . . ?
C53 B22 B21 58.3(4) . . ?
B27 B22 B21 106.8(5) . . ?
C53 B22 B23 58.6(3) . . ?
B27 B22 B23 58.8(4) . . ?
B21 B22 B23 107.2(5) . . ?
C53 B22 B26 105.2(5) . . ?
B27 B22 B26 59.8(4) . . ?
B21 B22 B26 60.5(4) . . ?
B23 B22 B26 107.7(5) . . ?
C53 B22 H22B 125.0 . . ?
B27 B22 H22B 123.7 . . ?
B21 B22 H22B 121.9 . . ?
B23 B22 H22B 122.0 . . ?
B26 B22 H22B 121.8 . . ?
B28 B23 C53 104.5(5) . . ?
B28 B23 B27 59.2(4) . . ?
C53 B23 B27 103.5(4) . . ?
B28 B23 B24 59.9(4) . . ?
C53 B23 B24 59.0(3) . . ?
B27 B23 B24 106.8(5) . . ?
B28 B23 B22 106.8(4) . . ?
C53 B23 B22 58.8(3) . . ?
B27 B23 B22 58.9(4) . . ?
B24 B23 B22 108.0(4) . . ?
B28 B23 H23B 122.9 . . ?
C53 B23 H23B 124.8 . . ?
B27 B23 H23B 123.7 . . ?
B24 B23 H23B 121.4 . . ?
B22 B23 H23B 121.9 . . ?
C53 B24 B28 103.2(5) . . ?
C53 B24 B29 104.8(4) . . ?
B28 B24 B29 60.2(4) . . ?
C53 B24 B25 58.9(3) . . ?
B28 B24 B25 107.1(5) . . ?
B29 B24 B25 59.8(4) . . ?
C53 B24 B23 58.9(3) . . ?
B28 B24 B23 58.3(4) . . ?
B29 B24 B23 107.6(5) . . ?
B25 B24 B23 108.0(5) . . ?
C53 B24 H24B 124.9 . . ?
B28 B24 H24B 123.6 . . ?
B29 B24 H24B 122.2 . . ?
B25 B24 H24B 121.5 . . ?
B23 B24 H24B 121.9 . . ?
C53 B25 B29 105.0(5) . . ?
C53 B25 B21 58.8(4) . . ?
B29 B25 B21 108.2(6) . . ?
C53 B25 B24 59.3(3) . . ?
B29 B25 B24 59.7(4) . . ?
B21 B25 B24 108.6(5) . . ?
C53 B25 C54 103.7(5) . . ?
B29 B25 C54 59.9(4) . . ?
B21 B25 C54 59.3(4) . . ?
B24 B25 C54 107.1(5) . . ?
C53 B25 H25B 124.7 . . ?
B29 B25 H25B 122.2 . . ?
B21 B25 H25B 121.3 . . ?
B24 B25 H25B 121.4 . . ?
C54 B25 H25B 123.4 . . ?
C54 B26 B27 106.5(5) . . ?
C54 B26 B30 58.8(5) . . ?
B27 B26 B30 59.7(4) . . ?
C54 B26 B22 109.1(5) . . ?
B27 B26 B22 58.2(4) . . ?
B30 B26 B22 107.0(5) . . ?
C54 B26 B21 61.4(5) . . ?
B27 B26 B21 104.7(4) . . ?
B30 B26 B21 106.7(6) . . ?
B22 B26 B21 59.4(4) . . ?
C54 B26 H26B 121.1 . . ?
B27 B26 H26B 123.9 . . ?
B30 B26 H26B 122.6 . . ?
B22 B26 H26B 121.9 . . ?
B21 B26 H26B 122.7 . . ?
B28 B27 B23 60.0(4) . . ?
B28 B27 B22 110.2(5) . . ?
B23 B27 B22 62.3(4) . . ?
B28 B27 B26 109.9(6) . . ?
B23 B27 B26 112.3(5) . . ?
B22 B27 B26 62.0(4) . . ?
B28 B27 B30 60.6(4) . . ?
B23 B27 B30 110.2(6) . . ?
B22 B27 B30 110.8(6) . . ?
B26 B27 B30 60.7(4) . . ?
B28 B27 H27B 121.3 . . ?
B23 B27 H27B 119.6 . . ?
B22 B27 H27B 119.4 . . ?
B26 B27 H27B 119.6 . . ?
B30 B27 H27B 120.7 . . ?
B27 B28 B23 60.8(4) . . ?
B27 B28 B24 109.6(5) . . ?
B23 B28 B24 61.8(4) . . ?
B27 B28 B30 61.4(5) . . ?
B23 B28 B30 111.5(5) . . ?
B24 B28 B30 109.6(5) . . ?
B27 B28 B29 108.6(5) . . ?
B23 B28 B29 110.2(5) . . ?
B24 B28 B29 60.1(4) . . ?
B30 B28 B29 59.9(5) . . ?
B27 B28 H28B 121.0 . . ?
B23 B28 H28B 119.4 . . ?
B24 B28 H28B 120.7 . . ?
B30 B28 H28B 120.1 . . ?
B29 B28 H28B 121.6 . . ?
B30 B29 B24 109.2(6) . . ?
B30 B29 B28 59.8(4) . . ?
B24 B29 B28 59.7(4) . . ?
B30 B29 B25 109.0(5) . . ?
B24 B29 B25 60.5(4) . . ?
B28 B29 B25 107.2(5) . . ?
B30 B29 C54 57.5(5) . . ?
B24 B29 C54 109.9(5) . . ?
B28 B29 C54 105.2(6) . . ?
B25 B29 C54 62.7(4) . . ?
B30 B29 H29B 121.9 . . ?
B24 B29 H29B 120.4 . . ?
B28 B29 H29B 123.5 . . ?
B25 B29 H29B 120.4 . . ?
C54 B29 H29B 122.0 . . ?
C54 B30 B28 109.6(5) . . ?
C54 B30 B29 62.8(5) . . ?
B28 B30 B29 60.2(4) . . ?
C54 B30 B27 106.1(5) . . ?
B28 B30 B27 58.0(4) . . ?
B29 B30 B27 106.2(5) . . ?
C54 B30 B26 58.2(5) . . ?
B28 B30 B26 107.0(5) . . ?
B29 B30 B26 108.4(5) . . ?
B27 B30 B26 59.7(5) . . ?
C54 B30 H30B 121.2 . . ?
B28 B30 H30B 121.8 . . ?
B29 B30 H30B 120.8 . . ?
B27 B30 H30B 123.9 . . ?
B26 B30 H30B 122.4 . . ?
O2 S4 O1 114.0(3) . . ?
O2 S4 O3 116.3(3) . . ?
O1 S4 O3 114.5(3) . . ?
O2 S4 C55 102.9(3) . . ?
O1 S4 C55 103.4(3) . . ?
O3 S4 C55 103.4(3) . . ?
F1 C55 F2 109.3(6) . . ?
F1 C55 F3 105.6(5) . . ?
F2 C55 F3 106.9(5) . . ?
F1 C55 S4 111.6(5) . . ?
F2 C55 S4 111.2(4) . . ?
F3 C55 S4 111.9(5) . . ?
O6 S5 O4 116.0(3) . . ?
O6 S5 O5 114.9(2) . . ?
O4 S5 O5 113.6(2) . . ?
O6 S5 C56 103.8(3) . . ?
O4 S5 C56 103.0(3) . . ?
O5 S5 C56 103.3(3) . . ?
F5 C56 F6 108.6(5) . . ?
F5 C56 F4 106.9(5) . . ?
F6 C56 F4 107.5(5) . . ?
F5 C56 S5 111.0(4) . . ?
F6 C56 S5 111.2(4) . . ?
F4 C56 S5 111.4(5) . . ?
O7 S6 O8 115.2(3) . . ?
O7 S6 O9 116.0(3) . . ?
O8 S6 O9 115.4(3) . . ?
O7 S6 C57 100.6(3) . . ?
O8 S6 C57 103.0(3) . . ?
O9 S6 C57 103.5(3) . . ?
F9 C57 F7 111.2(6) . . ?
F9 C57 F8 106.3(6) . . ?
F7 C57 F8 105.9(5) . . ?
F9 C57 S6 110.8(5) . . ?
F7 C57 S6 112.0(5) . . ?
F8 C57 S6 110.4(5) . . ?

loop_
_geom_bond_atom_site_label_1
_geom_bond_atom_site_label_2
_geom_bond_distance
_geom_bond_site_symmetry_2
_geom_bond_publ_flag
Pt1 N2 1.968(4) . ?
Pt1 N3 1.987(5) . ?
Pt1 N1 2.018(4) . ?
Pt1 S1 2.2967(16) . ?
S1 C16 1.807(5) . ?
Pt1B N1 1.594(6) . ?
Pt1B N2 1.909(6) . ?
Pt1B N3 2.387(6) . ?
Pt1B S1B 2.44(4) . ?
Pt1B C5 2.468(6) . ?
Pt1B C6 2.607(7) . ?
Pt1C N2 1.525(7) . ?
Pt1C N3 1.624(8) . ?
Pt1C C10 2.260(8) . ?
Pt1C C11 2.293(9) . ?
Pt1C N1 2.346(8) . ?
Pt1C S1C 2.53(7) . ?
Pt1C C6 2.611(8) . ?
N1 C1 1.344(7) . ?
N1 C5 1.382(6) . ?
N2 C6 1.345(7) . ?
N2 C10 1.350(7) . ?
N3 C11 1.354(6) . ?
N3 C15 1.367(7) . ?
C1 C2 1.393(8) . ?
C1 H1 0.9500 . ?
C2 C3 1.358(8) . ?
C2 H2 0.9500 . ?
C3 C4 1.391(8) . ?
C3 H3 0.9500 . ?
C4 C5 1.374(7) . ?
C4 H4 0.9500 . ?
C5 C6 1.471(8) . ?
C6 C7 1.387(7) . ?
C7 C8 1.383(8) . ?
C7 H7 0.9500 . ?
C8 C9 1.379(8) . ?
C8 H8 0.9500 . ?
C9 C10 1.394(7) . ?
C9 H9 0.9500 . ?
C10 C11 1.469(7) . ?
C11 C12 1.384(8) . ?
C12 C13 1.378(8) . ?
C12 H12 0.9500 . ?
C13 C14 1.370(8) . ?
C13 H13 0.9500 . ?
C14 C15 1.406(8) . ?
C14 H14 0.9500 . ?
C15 H15 0.9500 . ?
C16 C17 1.523(6) . ?
C16 H161 0.9900 . ?
C16 H162 0.9900 . ?
C17 B3 1.709(8) . ?
C17 B2 1.709(7) . ?
C17 B4 1.716(8) . ?
C17 B5 1.717(7) . ?
C17 B1 1.719(9) . ?
C18 B6 1.751(10) . ?
C18 B10 1.753(10) . ?
C18 B9 1.761(12) . ?
C18 B3 1.782(10) . ?
C18 B2 1.788(9) . ?
C18 H18 1.1200 . ?
B1 B8 1.689(9) . ?
B1 B9 1.744(9) . ?
B1 B2 1.747(10) . ?
B1 B5 1.779(9) . ?
B1 H1B 1.1200 . ?
B2 B9 1.769(10) . ?
B2 B3 1.788(10) . ?
B2 H2B 1.1200 . ?
B3 B6 1.774(10) . ?
B3 B4 1.777(8) . ?
B3 H3B 1.1200 . ?
B4 B7 1.764(10) . ?
B4 B5 1.768(10) . ?
B4 B6 1.787(9) . ?
B4 H4B 1.1200 . ?
B5 B8 1.706(9) . ?
B5 B7 1.733(9) . ?
B5 H5B 1.1200 . ?
B6 B7 1.772(11) . ?
B6 B10 1.773(13) . ?
B6 H6B 1.1200 . ?
B7 B8 1.696(11) . ?
B7 B10 1.769(9) . ?
B7 H7B 1.1200 . ?
B8 B9 1.700(9) . ?
B8 B10 1.712(10) . ?
B8 H8B 1.1200 . ?
B9 B10 1.770(10) . ?
B9 H9B 1.1200 . ?
B10 H10B 1.1200 . ?
Pt2 N5 1.977(4) . ?
Pt2 N4 2.011(5) . ?
Pt2 N6 2.037(5) . ?
Pt2 S2 2.3005(14) . ?
S2 C34 1.819(5) . ?
Pt2B N6 1.490(7) . ?
Pt2B N5 2.086(6) . ?
Pt2B S2B 2.10(6) . ?
Pt2B C29 2.444(8) . ?
Pt2B C33 2.476(8) . ?
Pt2C N6 1.168(7) . ?
Pt2C N5 1.751(7) . ?
Pt2C C29 1.931(9) . ?
Pt2C C28 2.194(9) . ?
Pt2C C33 2.371(8) . ?
Pt2C S2C 2.48(8) . ?
S2C C33 2.10(4) . ?
N4 C19 1.349(7) . ?
N4 C23 1.385(6) . ?
N5 C24 1.324(6) . ?
N5 C28 1.331(7) . ?
N6 C29 1.332(7) . ?
N6 C33 1.355(7) . ?
C19 C20 1.371(8) . ?
C19 H19 0.9500 . ?
C20 C21 1.353(9) . ?
C20 H20 0.9500 . ?
C21 C22 1.391(9) . ?
C21 H21 0.9500 . ?
C22 C23 1.369(8) . ?
C22 H22 0.9500 . ?
C23 C24 1.482(8) . ?
C24 C25 1.384(7) . ?
C25 C26 1.396(8) . ?
C25 H25 0.9500 . ?
C26 C27 1.370(8) . ?
C26 H26 0.9500 . ?
C27 C28 1.387(8) . ?
C27 H27 0.9500 . ?
C28 C29 1.501(8) . ?
C29 C30 1.361(8) . ?
C30 C31 1.400(8) . ?
C30 H30 0.9500 . ?
C31 C32 1.359(9) . ?
C31 H31 0.9500 . ?
C32 C33 1.391(9) . ?
C32 H32 0.9500 . ?
C33 H33 0.9500 . ?
C34 C35 1.526(6) . ?
C34 H341 0.9900 . ?
C34 H342 0.9900 . ?
C35 B12 1.694(8) . ?
C35 B13 1.707(7) . ?
C35 B11 1.712(7) . ?
C35 B14 1.721(7) . ?
C35 B15 1.723(8) . ?
C36 B16 1.747(9) . ?
C36 B12 1.765(9) . ?
C36 B11 1.770(9) . ?
C36 B20 1.775(10) . ?
C36 B19 1.787(11) . ?
C36 H36 1.1200 . ?
B11 B12 1.746(9) . ?
B11 B15 1.757(9) . ?
B11 B19 1.786(10) . ?
B11 H11B 1.1200 . ?
B12 B16 1.748(9) . ?
B12 B13 1.772(8) . ?
B12 H12B 1.1200 . ?
B13 B17 1.753(9) . ?
B13 B16 1.760(9) . ?
B13 B14 1.767(9) . ?
B13 H13B 1.1200 . ?
B14 B18 1.715(9) . ?
B14 B17 1.731(8) . ?
B14 B15 1.772(9) . ?
B14 H14B 1.1200 . ?
B15 B18 1.698(9) . ?
B15 B19 1.757(9) . ?
B15 H15B 1.1200 . ?
B16 B20 1.752(12) . ?
B16 B17 1.754(10) . ?
B16 H16B 1.1200 . ?
B17 B18 1.714(11) . ?
B17 B20 1.751(9) . ?
B17 H17B 1.1200 . ?
B18 B19 1.716(10) . ?
B18 B20 1.734(10) . ?
B18 H18B 1.1200 . ?
B19 B20 1.762(11) . ?
B19 H19B 1.1200 . ?
B20 H20B 1.1200 . ?
Pt3 N8 1.955(4) . ?
Pt3 N7 2.017(5) . ?
Pt3 N9 2.035(5) . ?
Pt3 S3 2.3006(14) . ?
S3 C52 1.829(5) . ?
Pt3B N9 1.420(8) . ?
Pt3B S3B 2.16(2) . ?
Pt3B N8 2.245(6) . ?
Pt3B C51 2.303(8) . ?
Pt3B C47 2.478(7) . ?
Pt3C N9 1.214(9) . ?
Pt3C N8 2.048(8) . ?
Pt3C C47 2.193(9) . ?
Pt3C C51 2.233(10) . ?
Pt3C S3C 2.41(3) . ?
Pt3C C46 2.547(8) . ?
S3C C51 2.29(3) . ?
N7 C37 1.359(7) . ?
N7 C41 1.376(7) . ?
N8 C42 1.332(7) . ?
N8 C46 1.350(6) . ?
N9 C51 1.324(7) . ?
N9 C47 1.369(7) . ?
C37 C38 1.394(8) . ?
C37 H37 0.9500 . ?
C38 C39 1.387(8) . ?
C38 H38 0.9500 . ?
C39 C40 1.376(8) . ?
C39 H39 0.9500 . ?
C40 C41 1.409(8) . ?
C40 H40 0.9500 . ?
C41 C42 1.468(7) . ?
C42 C43 1.366(7) . ?
C43 C44 1.361(8) . ?
C43 H43 0.9500 . ?
C44 C45 1.369(8) . ?
C44 H44 0.9500 . ?
C45 C46 1.382(6) . ?
C45 H45 0.9500 . ?
C46 C47 1.456(7) . ?
C47 C48 1.373(8) . ?
C48 C49 1.402(8) . ?
C48 H48 0.9500 . ?
C49 C50 1.369(8) . ?
C49 H49 0.9500 . ?
C50 C51 1.367(9) . ?
C50 H50 0.9500 . ?
C51 H51 0.9500 . ?
C52 C53 1.530(6) . ?
C52 H521 0.9900 . ?
C52 H522 0.9900 . ?
C53 B21 1.693(7) . ?
C53 B25 1.699(8) . ?
C53 B23 1.704(7) . ?
C53 B24 1.706(7) . ?
C53 B22 1.707(9) . ?
C54 B26 1.681(13) . ?
C54 B30 1.692(11) . ?
C54 B21 1.773(10) . ?
C54 B29 1.783(10) . ?
C54 B25 1.832(11) . ?
C54 H54 1.1200 . ?
B21 B25 1.746(10) . ?
B21 B22 1.767(10) . ?
B21 B26 1.787(10) . ?
B21 H21B 1.1200 . ?
B22 B27 1.714(9) . ?
B22 B23 1.772(9) . ?
B22 B26 1.782(10) . ?
B22 H22B 1.1200 . ?
B23 B28 1.699(9) . ?
B23 B27 1.712(9) . ?
B23 B24 1.758(10) . ?
B23 H23B 1.1200 . ?
B24 B28 1.726(9) . ?
B24 B29 1.734(9) . ?
B24 B25 1.749(8) . ?
B24 H24B 1.1200 . ?
B25 B29 1.737(9) . ?
B25 H25B 1.1200 . ?
B26 B27 1.743(10) . ?
B26 B30 1.760(11) . ?
B26 H26B 1.1200 . ?
B27 B28 1.684(11) . ?
B27 B30 1.743(12) . ?
B27 H27B 1.1200 . ?
B28 B30 1.730(9) . ?
B28 B29 1.736(11) . ?
B28 H28B 1.1200 . ?
B29 B30 1.731(12) . ?
B29 H29B 1.1200 . ?
B30 H30B 1.1200 . ?
S4 O2 1.400(5) . ?
S4 O1 1.443(4) . ?
S4 O3 1.461(4) . ?
S4 C55 1.796(6) . ?
F1 C55 1.315(7) . ?
F2 C55 1.325(7) . ?
F3 C55 1.342(7) . ?
S5 O6 1.418(4) . ?
S5 O4 1.423(4) . ?
S5 O5 1.463(4) . ?
S5 C56 1.803(6) . ?
F4 C56 1.338(7) . ?
F5 C56 1.330(7) . ?
F6 C56 1.332(7) . ?
S6 O7 1.402(4) . ?
S6 O8 1.419(4) . ?
S6 O9 1.437(4) . ?
S6 C57 1.814(7) . ?
F7 C57 1.314(8) . ?
F8 C57 1.380(8) . ?
F9 C57 1.304(7) . ?

loop_
_geom_torsion_atom_site_label_1
_geom_torsion_atom_site_label_2
_geom_torsion_atom_site_label_3
_geom_torsion_atom_site_label_4
_geom_torsion
_geom_torsion_site_symmetry_1
_geom_torsion_site_symmetry_2
_geom_torsion_site_symmetry_3
_geom_torsion_site_symmetry_4
_geom_torsion_publ_flag
N2 Pt1 S1 C16 -141(3) . . . . ?
N3 Pt1 S1 C16 66.7(2) . . . . ?
N1 Pt1 S1 C16 -114.3(2) . . . . ?
N2 Pt1B N1 C1 -178.0(4) . . . . ?
N3 Pt1B N1 C1 162.6(11) . . . . ?
S1B Pt1B N1 C1 17.9(12) . . . . ?
C5 Pt1B N1 C1 -177.7(7) . . . . ?
C6 Pt1B N1 C1 -177.1(5) . . . . ?
N2 Pt1B N1 C5 -0.3(4) . . . . ?
N3 Pt1B N1 C5 -19.7(14) . . . . ?
S1B Pt1B N1 C5 -164.4(11) . . . . ?
C6 Pt1B N1 C5 0.5(3) . . . . ?
N2 Pt1B N1 Pt1 114(3) . . . . ?
N3 Pt1B N1 Pt1 94(3) . . . . ?
S1B Pt1B N1 Pt1 -50(3) . . . . ?
C5 Pt1B N1 Pt1 114(3) . . . . ?
C6 Pt1B N1 Pt1 115(3) . . . . ?
N2 Pt1B N1 Pt1C 1.6(10) . . . . ?
N3 Pt1B N1 Pt1C -17.8(10) . . . . ?
S1B Pt1B N1 Pt1C -162.6(16) . . . . ?
C5 Pt1B N1 Pt1C 1.9(12) . . . . ?
C6 Pt1B N1 Pt1C 2.4(10) . . . . ?
N2 Pt1 N1 C1 -177.9(4) . . . . ?
N3 Pt1 N1 C1 180.0(4) . . . . ?
S1 Pt1 N1 C1 3.2(4) . . . . ?
N2 Pt1 N1 C5 3.5(3) . . . . ?
N3 Pt1 N1 C5 1.4(6) . . . . ?
S1 Pt1 N1 C5 -175.4(3) . . . . ?
N2 Pt1 N1 Pt1B -64(3) . . . . ?
N3 Pt1 N1 Pt1B -66(3) . . . . ?
S1 Pt1 N1 Pt1B 117(3) . . . . ?
N2 Pt1 N1 Pt1C -8.5(6) . . . . ?
N3 Pt1 N1 Pt1C -10.6(7) . . . . ?
S1 Pt1 N1 Pt1C 172.6(6) . . . . ?
N2 Pt1C N1 C1 -177.5(5) . . . . ?
N3 Pt1C N1 C1 35(2) . . . . ?
C10 Pt1C N1 C1 -177.0(5) . . . . ?
C11 Pt1C N1 C1 177.6(6) . . . . ?
S1C Pt1C N1 C1 10.2(17) . . . . ?
C6 Pt1C N1 C1 -176.9(6) . . . . ?
N2 Pt1C N1 C5 0.2(4) . . . . ?
N3 Pt1C N1 C5 -147(2) . . . . ?
C10 Pt1C N1 C5 0.7(4) . . . . ?
C11 Pt1C N1 C5 -4.7(8) . . . . ?
S1C Pt1C N1 C5 -172.1(16) . . . . ?
C6 Pt1C N1 C5 0.8(3) . . . . ?
N2 Pt1C N1 Pt1B -178.0(12) . . . . ?
N3 Pt1C N1 Pt1B 34.9(19) . . . . ?
C10 Pt1C N1 Pt1B -177.6(12) . . . . ?
C11 Pt1C N1 Pt1B 177.0(15) . . . . ?
S1C Pt1C N1 Pt1B 9.6(19) . . . . ?
C6 Pt1C N1 Pt1B -177.4(11) . . . . ?
N2 Pt1C N1 Pt1 169.1(8) . . . . ?
N3 Pt1C N1 Pt1 22.0(16) . . . . ?
C10 Pt1C N1 Pt1 169.5(8) . . . . ?
C11 Pt1C N1 Pt1 164.1(12) . . . . ?
S1C Pt1C N1 Pt1 -3.3(17) . . . . ?
C6 Pt1C N1 Pt1 169.7(7) . . . . ?
N3 Pt1C N2 C6 175.0(4) . . . . ?
C10 Pt1C N2 C6 -177.9(6) . . . . ?
C11 Pt1C N2 C6 179.1(5) . . . . ?
N1 Pt1C N2 C6 1.3(5) . . . . ?
S1C Pt1C N2 C6 33(6) . . . . ?
N3 Pt1C N2 C10 -7.0(5) . . . . ?
C11 Pt1C N2 C10 -3.0(3) . . . . ?
N1 Pt1C N2 C10 179.3(3) . . . . ?
S1C Pt1C N2 C10 -149(6) . . . . ?
C6 Pt1C N2 C10 177.9(6) . . . . ?
N3 Pt1C N2 Pt1B 174.5(8) . . . . ?
C10 Pt1C N2 Pt1B -178.5(6) . . . . ?
C11 Pt1C N2 Pt1B 178.5(6) . . . . ?
N1 Pt1C N2 Pt1B 0.8(5) . . . . ?
S1C Pt1C N2 Pt1B 33(6) . . . . ?
C6 Pt1C N2 Pt1B -0.6(8) . . . . ?
N3 Pt1C N2 Pt1 162.6(12) . . . . ?
C10 Pt1C N2 Pt1 169.7(9) . . . . ?
C11 Pt1C N2 Pt1 166.7(10) . . . . ?
N1 Pt1C N2 Pt1 -11.1(8) . . . . ?
S1C Pt1C N2 Pt1 21(6) . . . . ?
C6 Pt1C N2 Pt1 -12.4(12) . . . . ?
N1 Pt1B N2 C6 1.6(4) . . . . ?
N3 Pt1B N2 C6 176.7(3) . . . . ?
S1B Pt1B N2 C6 165.1(11) . . . . ?
C5 Pt1B N2 C6 1.4(3) . . . . ?
N1 Pt1B N2 C10 179.2(4) . . . . ?
N3 Pt1B N2 C10 -5.6(4) . . . . ?
S1B Pt1B N2 C10 -17.2(12) . . . . ?
C5 Pt1B N2 C10 179.1(4) . . . . ?
C6 Pt1B N2 C10 177.7(6) . . . . ?
N1 Pt1B N2 Pt1C -178.9(7) . . . . ?
N3 Pt1B N2 Pt1C -3.8(6) . . . . ?
S1B Pt1B N2 Pt1C -15.3(12) . . . . ?
C5 Pt1B N2 Pt1C -179.1(6) . . . . ?
C6 Pt1B N2 Pt1C 179.5(7) . . . . ?
N1 Pt1B N2 Pt1 -166.4(8) . . . . ?
N3 Pt1B N2 Pt1 8.7(5) . . . . ?
S1B Pt1B N2 Pt1 -2.9(12) . . . . ?
C5 Pt1B N2 Pt1 -166.6(7) . . . . ?
C6 Pt1B N2 Pt1 -168.0(6) . . . . ?
N3 Pt1 N2 C6 177.0(3) . . . . ?
N1 Pt1 N2 C6 -2.3(3) . . . . ?
S1 Pt1 N2 C6 25(3) . . . . ?
N3 Pt1 N2 C10 -2.3(3) . . . . ?
N1 Pt1 N2 C10 178.4(3) . . . . ?
S1 Pt1 N2 C10 -155(3) . . . . ?
N3 Pt1 N2 Pt1C -13.6(9) . . . . ?
N1 Pt1 N2 Pt1C 167.1(10) . . . . ?
S1 Pt1 N2 Pt1C -166(3) . . . . ?
N3 Pt1 N2 Pt1B -169.9(6) . . . . ?
N1 Pt1 N2 Pt1B 10.8(6) . . . . ?
S1 Pt1 N2 Pt1B 38(3) . . . . ?
N2 Pt1C N3 C11 6.7(5) . . . . ?
C10 Pt1C N3 C11 2.4(3) . . . . ?
N1 Pt1C N3 C11 152(2) . . . . ?
S1C Pt1C N3 C11 177.6(16) . . . . ?
C6 Pt1C N3 C11 9.2(5) . . . . ?
N2 Pt1C N3 C15 -173.4(5) . . . . ?
C10 Pt1C N3 C15 -177.7(6) . . . . ?
C11 Pt1C N3 C15 179.9(8) . . . . ?
N1 Pt1C N3 C15 -28(2) . . . . ?
S1C Pt1C N3 C15 -2.5(17) . . . . ?
C6 Pt1C N3 C15 -170.9(5) . . . . ?
N2 Pt1C N3 Pt1 -164.9(11) . . . . ?
C10 Pt1C N3 Pt1 -169.1(9) . . . . ?
C11 Pt1C N3 Pt1 -171.5(8) . . . . ?
N1 Pt1C N3 Pt1 -19.3(14) . . . . ?
S1C Pt1C N3 Pt1 6.1(17) . . . . ?
C6 Pt1C N3 Pt1 -162.3(11) . . . . ?
N2 Pt1C N3 Pt1B -169.8(15) . . . . ?
C10 Pt1C N3 Pt1B -174.1(13) . . . . ?
C11 Pt1C N3 Pt1B -176.5(12) . . . . ?
N1 Pt1C N3 Pt1B -24.3(14) . . . . ?
S1C Pt1C N3 Pt1B 1(2) . . . . ?
C6 Pt1C N3 Pt1B -167.2(16) . . . . ?
N2 Pt1 N3 C11 2.0(3) . . . . ?
N1 Pt1 N3 C11 4.1(6) . . . . ?
S1 Pt1 N3 C11 -179.1(3) . . . . ?
N2 Pt1 N3 C15 -175.3(4) . . . . ?
N1 Pt1 N3 C15 -173.2(4) . . . . ?
S1 Pt1 N3 C15 3.5(4) . . . . ?
N2 Pt1 N3 Pt1C 11.2(8) . . . . ?
N1 Pt1 N3 Pt1C 13.3(9) . . . . ?
S1 Pt1 N3 Pt1C -169.9(8) . . . . ?
N2 Pt1 N3 Pt1B 23.1(14) . . . . ?
N1 Pt1 N3 Pt1B 25.3(14) . . . . ?
S1 Pt1 N3 Pt1B -158.0(14) . . . . ?
N1 Pt1B N3 C11 24.8(14) . . . . ?
N2 Pt1B N3 C11 4.4(3) . . . . ?
S1B Pt1B N3 C11 174.7(9) . . . . ?
C5 Pt1B N3 C11 10.3(5) . . . . ?
C6 Pt1B N3 C11 6.1(3) . . . . ?
N1 Pt1B N3 C15 -154.5(12) . . . . ?
N2 Pt1B N3 C15 -174.9(4) . . . . ?
S1B Pt1B N3 C15 -4.5(10) . . . . ?
C5 Pt1B N3 C15 -168.9(4) . . . . ?
C6 Pt1B N3 C15 -173.2(4) . . . . ?
N1 Pt1B N3 Pt1C 28.5(15) . . . . ?
N2 Pt1B N3 Pt1C 8.1(12) . . . . ?
S1B Pt1B N3 Pt1C 178.4(16) . . . . ?
C5 Pt1B N3 Pt1C 14.1(12) . . . . ?
C6 Pt1B N3 Pt1C 9.8(12) . . . . ?
N1 Pt1B N3 Pt1 -135(2) . . . . ?
N2 Pt1B N3 Pt1 -155.2(15) . . . . ?
S1B Pt1B N3 Pt1 15.2(16) . . . . ?
C5 Pt1B N3 Pt1 -149.2(16) . . . . ?
C6 Pt1B N3 Pt1 -153.5(15) . . . . ?
C5 N1 C1 C2 1.1(7) . . . . ?
Pt1B N1 C1 C2 178.6(4) . . . . ?
Pt1 N1 C1 C2 -177.5(4) . . . . ?
Pt1C N1 C1 C2 178.5(4) . . . . ?
N1 C1 C2 C3 -0.1(8) . . . . ?
C1 C2 C3 C4 -1.2(8) . . . . ?
C2 C3 C4 C5 1.5(8) . . . . ?
C3 C4 C5 N1 -0.5(7) . . . . ?
C3 C4 C5 C6 -178.1(4) . . . . ?
C3 C4 C5 Pt1B -2.5(13) . . . . ?
C1 N1 C5 C4 -0.8(6) . . . . ?
Pt1B N1 C5 C4 -178.8(4) . . . . ?
Pt1 N1 C5 C4 178.1(4) . . . . ?
Pt1C N1 C5 C4 -179.2(4) . . . . ?
C1 N1 C5 C6 177.1(4) . . . . ?
Pt1B N1 C5 C6 -1.0(5) . . . . ?
Pt1 N1 C5 C6 -4.1(5) . . . . ?
Pt1C N1 C5 C6 -1.3(4) . . . . ?
C1 N1 C5 Pt1B 178.0(6) . . . . ?
Pt1 N1 C5 Pt1B -3.16(17) . . . . ?
Pt1C N1 C5 Pt1B -0.4(2) . . . . ?
N1 Pt1B C5 C4 2.8(9) . . . . ?
N2 Pt1B C5 C4 -177.5(10) . . . . ?
N3 Pt1B C5 C4 176.1(9) . . . . ?
S1B Pt1B C5 C4 38(3) . . . . ?
C6 Pt1B C5 C4 -176.3(11) . . . . ?
N2 Pt1B C5 N1 179.6(4) . . . . ?
N3 Pt1B C5 N1 173.3(5) . . . . ?
S1B Pt1B C5 N1 35(2) . . . . ?
C6 Pt1B C5 N1 -179.1(5) . . . . ?
N1 Pt1B C5 C6 179.1(5) . . . . ?
N2 Pt1B C5 C6 -1.2(2) . . . . ?
N3 Pt1B C5 C6 -7.6(4) . . . . ?
S1B Pt1B C5 C6 -146(2) . . . . ?
C10 N2 C6 C7 -1.0(7) . . . . ?
Pt1C N2 C6 C7 176.5(4) . . . . ?
Pt1B N2 C6 C7 176.8(4) . . . . ?
Pt1 N2 C6 C7 179.7(3) . . . . ?
C10 N2 C6 C5 180.0(4) . . . . ?
Pt1C N2 C6 C5 -2.5(7) . . . . ?
Pt1B N2 C6 C5 -2.3(5) . . . . ?
Pt1 N2 C6 C5 0.7(5) . . . . ?
C10 N2 C6 Pt1B -177.8(6) . . . . ?
Pt1C N2 C6 Pt1B -0.3(4) . . . . ?
Pt1 N2 C6 Pt1B 2.98(15) . . . . ?
C10 N2 C6 Pt1C -177.5(8) . . . . ?
Pt1B N2 C6 Pt1C 0.3(4) . . . . ?
Pt1 N2 C6 Pt1C 3.2(3) . . . . ?
C4 C5 C6 N2 -179.9(4) . . . . ?
N1 C5 C6 N2 2.3(6) . . . . ?
Pt1B C5 C6 N2 1.7(3) . . . . ?
C4 C5 C6 C7 1.2(8) . . . . ?
N1 C5 C6 C7 -176.6(4) . . . . ?
Pt1B C5 C6 C7 -177.2(5) . . . . ?
C4 C5 C6 Pt1B 178.4(5) . . . . ?
N1 C5 C6 Pt1B 0.6(3) . . . . ?
C4 C5 C6 Pt1C 179.0(4) . . . . ?
N1 C5 C6 Pt1C 1.2(4) . . . . ?
Pt1B C5 C6 Pt1C 0.61(18) . . . . ?
N1 Pt1B C6 N2 -178.3(4) . . . . ?
N3 Pt1B C6 N2 -3.2(3) . . . . ?
S1B Pt1B C6 N2 -34(3) . . . . ?
C5 Pt1B C6 N2 -177.8(4) . . . . ?
N1 Pt1B C6 C7 172.0(12) . . . . ?
N2 Pt1B C6 C7 -9.7(11) . . . . ?
N3 Pt1B C6 C7 -12.9(12) . . . . ?
S1B Pt1B C6 C7 -44(3) . . . . ?
C5 Pt1B C6 C7 172.5(13) . . . . ?
N1 Pt1B C6 C5 -0.5(3) . . . . ?
N2 Pt1B C6 C5 177.8(4) . . . . ?
N3 Pt1B C6 C5 174.5(3) . . . . ?
S1B Pt1B C6 C5 144(3) . . . . ?
N1 Pt1B C6 Pt1C -178.6(6) . . . . ?
N2 Pt1B C6 Pt1C -0.4(5) . . . . ?
N3 Pt1B C6 Pt1C -3.6(4) . . . . ?
S1B Pt1B C6 Pt1C -34(3) . . . . ?
C5 Pt1B C6 Pt1C -178.1(6) . . . . ?
N3 Pt1C C6 N2 -6.3(5) . . . . ?
C10 Pt1C C6 N2 1.4(4) . . . . ?
C11 Pt1C C6 N2 -0.9(4) . . . . ?
N1 Pt1C C6 N2 -178.4(6) . . . . ?
S1C Pt1C C6 N2 -166(3) . . . . ?
N2 Pt1C C6 C7 -5.3(7) . . . . ?
N3 Pt1C C6 C7 -11.6(9) . . . . ?
C10 Pt1C C6 C7 -3.9(6) . . . . ?
C11 Pt1C C6 C7 -6.2(7) . . . . ?
N1 Pt1C C6 C7 176.3(6) . . . . ?
S1C Pt1C C6 C7 -172(3) . . . . ?
N2 Pt1C C6 C5 177.7(6) . . . . ?
N3 Pt1C C6 C5 171.4(5) . . . . ?
C10 Pt1C C6 C5 179.1(3) . . . . ?
C11 Pt1C C6 C5 176.8(3) . . . . ?
N1 Pt1C C6 C5 -0.8(2) . . . . ?
S1C Pt1C C6 C5 11(3) . . . . ?
N2 Pt1C C6 Pt1B 179.4(8) . . . . ?
N3 Pt1C C6 Pt1B 173.2(8) . . . . ?
C10 Pt1C C6 Pt1B -179.2(6) . . . . ?
C11 Pt1C C6 Pt1B 178.5(6) . . . . ?
N1 Pt1C C6 Pt1B 1.0(4) . . . . ?
S1C Pt1C C6 Pt1B 13(3) . . . . ?
N2 C6 C7 C8 0.3(7) . . . . ?
C5 C6 C7 C8 179.2(4) . . . . ?
Pt1B C6 C7 C8 8.1(14) . . . . ?
Pt1C C6 C7 C8 3.0(8) . . . . ?
C6 C7 C8 C9 0.2(7) . . . . ?
C7 C8 C9 C10 -0.2(7) . . . . ?
C6 N2 C10 C9 1.0(7) . . . . ?
Pt1C N2 C10 C9 -177.0(4) . . . . ?
Pt1B N2 C10 C9 -176.2(4) . . . . ?
Pt1 N2 C10 C9 -179.7(3) . . . . ?
C6 N2 C10 C11 -177.1(4) . . . . ?
Pt1C N2 C10 C11 4.9(5) . . . . ?
Pt1B N2 C10 C11 5.7(6) . . . . ?
Pt1 N2 C10 C11 2.2(5) . . . . ?
C6 N2 C10 Pt1C 178.1(6) . . . . ?
Pt1B N2 C10 Pt1C 0.8(3) . . . . ?
Pt1 N2 C10 Pt1C -2.7(2) . . . . ?
C8 C9 C10 N2 -0.4(7) . . . . ?
C8 C9 C10 C11 177.3(5) . . . . ?
C8 C9 C10 Pt1C -5.7(13) . . . . ?
N3 Pt1C C10 N2 173.0(5) . . . . ?
C11 Pt1C C10 N2 175.3(5) . . . . ?
N1 Pt1C C10 N2 -0.8(3) . . . . ?
S1C Pt1C C10 N2 161(4) . . . . ?
C6 Pt1C C10 N2 -0.9(3) . . . . ?
N2 Pt1C C10 C9 7.1(10) . . . . ?
N3 Pt1C C10 C9 -179.9(10) . . . . ?
C11 Pt1C C10 C9 -177.6(11) . . . . ?
N1 Pt1C C10 C9 6.3(12) . . . . ?
S1C Pt1C C10 C9 168(4) . . . . ?
C6 Pt1C C10 C9 6.2(10) . . . . ?
N2 Pt1C C10 C11 -175.3(5) . . . . ?
N3 Pt1C C10 C11 -2.3(3) . . . . ?
N1 Pt1C C10 C11 -176.1(4) . . . . ?
S1C Pt1C C10 C11 -14(4) . . . . ?
C6 Pt1C C10 C11 -176.2(3) . . . . ?
C15 N3 C11 C12 -3.2(7) . . . . ?
Pt1C N3 C11 C12 176.7(4) . . . . ?
Pt1 N3 C11 C12 179.2(4) . . . . ?
Pt1B N3 C11 C12 177.4(4) . . . . ?
C15 N3 C11 C10 176.2(4) . . . . ?
Pt1C N3 C11 C10 -3.9(5) . . . . ?
Pt1 N3 C11 C10 -1.4(5) . . . . ?
Pt1B N3 C11 C10 -3.1(5) . . . . ?
C15 N3 C11 Pt1C -179.9(5) . . . . ?
Pt1 N3 C11 Pt1C 2.5(2) . . . . ?
Pt1B N3 C11 Pt1C 0.7(2) . . . . ?
N2 C10 C11 N3 -0.5(6) . . . . ?
C9 C10 C11 N3 -178.3(4) . . . . ?
Pt1C C10 C11 N3 2.9(4) . . . . ?
N2 C10 C11 C12 178.9(4) . . . . ?
C9 C10 C11 C12 1.1(8) . . . . ?
Pt1C C10 C11 C12 -177.7(5) . . . . ?
N2 C10 C11 Pt1C -3.4(3) . . . . ?
C9 C10 C11 Pt1C 178.8(5) . . . . ?
N2 Pt1C C11 N3 -173.4(5) . . . . ?
C10 Pt1C C11 N3 -176.2(5) . . . . ?
N1 Pt1C C11 N3 -168.3(8) . . . . ?
S1C Pt1C C11 N3 -2.7(19) . . . . ?
C6 Pt1C C11 N3 -173.0(4) . . . . ?
N2 Pt1C C11 C12 173.8(18) . . . . ?
N3 Pt1C C11 C12 -12.8(18) . . . . ?
C10 Pt1C C11 C12 170.9(19) . . . . ?
N1 Pt1C C11 C12 178.9(15) . . . . ?
S1C Pt1C C11 C12 -16(3) . . . . ?
C6 Pt1C C11 C12 174.2(17) . . . . ?
N2 Pt1C C11 C10 2.9(3) . . . . ?
N3 Pt1C C11 C10 176.2(5) . . . . ?
N1 Pt1C C11 C10 7.9(7) . . . . ?
S1C Pt1C C11 C10 173.5(19) . . . . ?
C6 Pt1C C11 C10 3.2(3) . . . . ?
N3 C11 C12 C13 1.7(7) . . . . ?
C10 C11 C12 C13 -177.7(4) . . . . ?
Pt1C C11 C12 C13 12(2) . . . . ?
C11 C12 C13 C14 0.1(8) . . . . ?
C12 C13 C14 C15 -0.3(8) . . . . ?
C11 N3 C15 C14 3.0(7) . . . . ?
Pt1C N3 C15 C14 -176.9(5) . . . . ?
Pt1 N3 C15 C14 -179.7(4) . . . . ?
Pt1B N3 C15 C14 -177.8(4) . . . . ?
C13 C14 C15 N3 -1.3(8) . . . . ?
Pt1 S1 C16 C17 -158.0(4) . . . . ?
S1 C16 C17 B3 -102.5(5) . . . . ?
S1 C16 C17 B2 -174.5(4) . . . . ?
S1 C16 C17 B4 -28.9(6) . . . . ?
S1 C16 C17 B5 44.4(6) . . . . ?
S1 C16 C17 B1 116.3(4) . . . . ?
C16 C17 B1 B8 -152.1(4) . . . . ?
B3 C17 B1 B8 64.4(5) . . . . ?
B2 C17 B1 B8 101.8(5) . . . . ?
B4 C17 B1 B8 -4.3(6) . . . . ?
B5 C17 B1 B8 -40.8(4) . . . . ?
C16 C17 B1 B9 146.6(4) . . . . ?
B3 C17 B1 B9 3.1(6) . . . . ?
B2 C17 B1 B9 40.4(4) . . . . ?
B4 C17 B1 B9 -65.7(5) . . . . ?
B5 C17 B1 B9 -102.2(5) . . . . ?
C16 C17 B1 B2 106.1(5) . . . . ?
B3 C17 B1 B2 -37.3(4) . . . . ?
B4 C17 B1 B2 -106.1(5) . . . . ?
B5 C17 B1 B2 -142.6(5) . . . . ?
C16 C17 B1 B5 -111.3(5) . . . . ?
B3 C17 B1 B5 105.2(4) . . . . ?
B2 C17 B1 B5 142.6(5) . . . . ?
B4 C17 B1 B5 36.5(4) . . . . ?
C16 C17 B2 B1 -107.8(5) . . . . ?
B3 C17 B2 B1 141.2(5) . . . . ?
B4 C17 B2 B1 104.4(5) . . . . ?
B5 C17 B2 B1 35.8(5) . . . . ?
C16 C17 B2 B9 -147.4(5) . . . . ?
B3 C17 B2 B9 101.6(5) . . . . ?
B4 C17 B2 B9 64.8(6) . . . . ?
B5 C17 B2 B9 -3.8(6) . . . . ?
B1 C17 B2 B9 -39.6(5) . . . . ?
C16 C17 B2 B3 111.0(5) . . . . ?
B4 C17 B2 B3 -36.9(5) . . . . ?
B5 C17 B2 B3 -105.4(5) . . . . ?
B1 C17 B2 B3 -141.2(5) . . . . ?
C16 C17 B2 C18 151.0(5) . . . . ?
B3 C17 B2 C18 40.0(5) . . . . ?
B4 C17 B2 C18 3.2(7) . . . . ?
B5 C17 B2 C18 -65.3(6) . . . . ?
B1 C17 B2 C18 -101.2(5) . . . . ?
B8 B1 B2 C17 -95.2(5) . . . . ?
B9 B1 B2 C17 -134.5(5) . . . . ?
B5 B1 B2 C17 -33.2(4) . . . . ?
B8 B1 B2 B9 39.3(5) . . . . ?
C17 B1 B2 B9 134.5(5) . . . . ?
B5 B1 B2 B9 101.3(5) . . . . ?
B8 B1 B2 B3 -61.0(6) . . . . ?
C17 B1 B2 B3 34.1(4) . . . . ?
B9 B1 B2 B3 -100.3(5) . . . . ?
B5 B1 B2 B3 1.0(6) . . . . ?
B8 B1 B2 C18 1.9(6) . . . . ?
C17 B1 B2 C18 97.1(5) . . . . ?
B9 B1 B2 C18 -37.4(5) . . . . ?
B5 B1 B2 C18 63.9(6) . . . . ?
B6 C18 B2 C17 -2.1(7) . . . . ?
B10 C18 B2 C17 62.4(7) . . . . ?
B9 C18 B2 C17 99.6(5) . . . . ?
B3 C18 B2 C17 -39.4(4) . . . . ?
B6 C18 B2 B1 -64.2(7) . . . . ?
B10 C18 B2 B1 0.3(7) . . . . ?
B9 C18 B2 B1 37.5(5) . . . . ?
B3 C18 B2 B1 -101.5(5) . . . . ?
B6 C18 B2 B9 -101.7(6) . . . . ?
B10 C18 B2 B9 -37.2(5) . . . . ?
B3 C18 B2 B9 -139.0(5) . . . . ?
B6 C18 B2 B3 37.3(5) . . . . ?
B10 C18 B2 B3 101.8(6) . . . . ?
B9 C18 B2 B3 139.0(5) . . . . ?
C16 C17 B3 B6 152.5(5) . . . . ?
B2 C17 B3 B6 -101.5(5) . . . . ?
B4 C17 B3 B6 40.5(5) . . . . ?
B5 C17 B3 B6 3.7(6) . . . . ?
B1 C17 B3 B6 -64.9(6) . . . . ?
C16 C17 B3 B4 112.0(5) . . . . ?
B2 C17 B3 B4 -142.0(5) . . . . ?
B5 C17 B3 B4 -36.8(5) . . . . ?
B1 C17 B3 B4 -105.4(5) . . . . ?
C16 C17 B3 C18 -146.2(4) . . . . ?
B2 C17 B3 C18 -40.3(4) . . . . ?
B4 C17 B3 C18 101.8(5) . . . . ?
B5 C17 B3 C18 64.9(5) . . . . ?
B1 C17 B3 C18 -3.6(6) . . . . ?
C16 C17 B3 B2 -106.0(5) . . . . ?
B4 C17 B3 B2 142.0(5) . . . . ?
B5 C17 B3 B2 105.2(5) . . . . ?
B1 C17 B3 B2 36.6(4) . . . . ?
B6 C18 B3 C17 -99.2(5) . . . . ?
B10 C18 B3 C17 -61.5(6) . . . . ?
B9 C18 B3 C17 2.7(6) . . . . ?
B2 C18 B3 C17 39.4(4) . . . . ?
B10 C18 B3 B6 37.7(5) . . . . ?
B9 C18 B3 B6 101.9(6) . . . . ?
B2 C18 B3 B6 138.6(5) . . . . ?
B6 C18 B3 B4 -37.7(5) . . . . ?
B10 C18 B3 B4 0.0(7) . . . . ?
B9 C18 B3 B4 64.2(6) . . . . ?
B2 C18 B3 B4 100.9(5) . . . . ?
B6 C18 B3 B2 -138.6(5) . . . . ?
B10 C18 B3 B2 -100.9(6) . . . . ?
B9 C18 B3 B2 -36.7(4) . . . . ?
B1 B2 B3 C17 -34.6(4) . . . . ?
B9 B2 B3 C17 -97.5(5) . . . . ?
C18 B2 B3 C17 -133.8(5) . . . . ?
C17 B2 B3 B6 97.4(5) . . . . ?
B1 B2 B3 B6 62.7(6) . . . . ?
B9 B2 B3 B6 -0.1(6) . . . . ?
C18 B2 B3 B6 -36.5(4) . . . . ?
C17 B2 B3 B4 33.6(4) . . . . ?
B1 B2 B3 B4 -1.0(6) . . . . ?
B9 B2 B3 B4 -63.9(6) . . . . ?
C18 B2 B3 B4 -100.2(5) . . . . ?
C17 B2 B3 C18 133.8(5) . . . . ?
B1 B2 B3 C18 99.2(5) . . . . ?
B9 B2 B3 C18 36.4(4) . . . . ?
C16 C17 B4 B7 149.2(5) . . . . ?
B3 C17 B4 B7 -101.9(5) . . . . ?
B2 C17 B4 B7 -64.8(6) . . . . ?
B5 C17 B4 B7 39.6(4) . . . . ?
B1 C17 B4 B7 2.9(5) . . . . ?
C16 C17 B4 B5 109.6(5) . . . . ?
B3 C17 B4 B5 -141.4(5) . . . . ?
B2 C17 B4 B5 -104.4(5) . . . . ?
B1 C17 B4 B5 -36.6(4) . . . . ?
C16 C17 B4 B3 -108.9(6) . . . . ?
B2 C17 B4 B3 37.1(5) . . . . ?
B5 C17 B4 B3 141.4(5) . . . . ?
B1 C17 B4 B3 104.8(5) . . . . ?
C16 C17 B4 B6 -148.9(5) . . . . ?
B3 C17 B4 B6 -40.0(5) . . . . ?
B2 C17 B4 B6 -2.9(7) . . . . ?
B5 C17 B4 B6 101.5(5) . . . . ?
B1 C17 B4 B6 64.9(6) . . . . ?
B6 B3 B4 C17 -133.9(6) . . . . ?
C18 B3 B4 C17 -96.8(5) . . . . ?
B2 B3 B4 C17 -33.4(4) . . . . ?
C17 B3 B4 B7 96.0(5) . . . . ?
B6 B3 B4 B7 -37.9(5) . . . . ?
C18 B3 B4 B7 -0.8(6) . . . . ?
B2 B3 B4 B7 62.6(6) . . . . ?
C17 B3 B4 B5 34.1(4) . . . . ?
B6 B3 B4 B5 -99.8(6) . . . . ?
C18 B3 B4 B5 -62.7(6) . . . . ?
B2 B3 B4 B5 0.7(6) . . . . ?
C17 B3 B4 B6 133.9(6) . . . . ?
C18 B3 B4 B6 37.1(5) . . . . ?
B2 B3 B4 B6 100.5(6) . . . . ?
C16 C17 B5 B8 146.9(5) . . . . ?
B3 C17 B5 B8 -64.6(6) . . . . ?
B2 C17 B5 B8 4.8(6) . . . . ?
B4 C17 B5 B8 -101.6(5) . . . . ?
B1 C17 B5 B8 40.2(4) . . . . ?
C16 C17 B5 B7 -152.2(5) . . . . ?
B3 C17 B5 B7 -3.7(6) . . . . ?
B2 C17 B5 B7 65.7(6) . . . . ?
B4 C17 B5 B7 -40.7(4) . . . . ?
B1 C17 B5 B7 101.1(5) . . . . ?
C16 C17 B5 B4 -111.5(5) . . . . ?
B3 C17 B5 B4 37.0(5) . . . . ?
B2 C17 B5 B4 106.4(5) . . . . ?
B1 C17 B5 B4 141.8(4) . . . . ?
C16 C17 B5 B1 106.6(5) . . . . ?
B3 C17 B5 B1 -104.8(5) . . . . ?
B2 C17 B5 B1 -35.4(5) . . . . ?
B4 C17 B5 B1 -141.8(4) . . . . ?
C17 B4 B5 B8 94.7(4) . . . . ?
B7 B4 B5 B8 -39.0(4) . . . . ?
B3 B4 B5 B8 60.8(5) . . . . ?
B6 B4 B5 B8 -2.1(5) . . . . ?
B7 B4 B5 C17 -133.7(4) . . . . ?
B3 B4 B5 C17 -33.9(4) . . . . ?
B6 B4 B5 C17 -96.8(4) . . . . ?
C17 B4 B5 B7 133.7(4) . . . . ?
B3 B4 B5 B7 99.8(5) . . . . ?
B6 B4 B5 B7 36.9(4) . . . . ?
C17 B4 B5 B1 33.8(4) . . . . ?
B7 B4 B5 B1 -99.9(5) . . . . ?
B3 B4 B5 B1 -0.1(6) . . . . ?
B6 B4 B5 B1 -63.0(5) . . . . ?
C17 B1 B5 B8 -131.8(5) . . . . ?
B9 B1 B5 B8 -33.9(5) . . . . ?
B2 B1 B5 B8 -98.5(5) . . . . ?
B8 B1 B5 C17 131.8(5) . . . . ?
B9 B1 B5 C17 97.9(5) . . . . ?
B2 B1 B5 C17 33.3(4) . . . . ?
B8 B1 B5 B7 34.2(5) . . . . ?
C17 B1 B5 B7 -97.7(5) . . . . ?
B9 B1 B5 B7 0.2(7) . . . . ?
B2 B1 B5 B7 -64.3(6) . . . . ?
B8 B1 B5 B4 98.0(5) . . . . ?
C17 B1 B5 B4 -33.8(4) . . . . ?
B9 B1 B5 B4 64.0(6) . . . . ?
B2 B1 B5 B4 -0.5(6) . . . . ?
B10 C18 B6 B7 -38.2(5) . . . . ?
B9 C18 B6 B7 -0.4(7) . . . . ?
B3 C18 B6 B7 100.3(5) . . . . ?
B2 C18 B6 B7 63.2(7) . . . . ?
B9 C18 B6 B10 37.8(5) . . . . ?
B3 C18 B6 B10 138.5(5) . . . . ?
B2 C18 B6 B10 101.4(6) . . . . ?
B10 C18 B6 B3 -138.5(5) . . . . ?
B9 C18 B6 B3 -100.7(5) . . . . ?
B2 C18 B6 B3 -37.2(5) . . . . ?
B10 C18 B6 B4 -100.8(6) . . . . ?
B9 C18 B6 B4 -63.0(7) . . . . ?
B3 C18 B6 B4 37.7(5) . . . . ?
B2 C18 B6 B4 0.5(8) . . . . ?
C17 B3 B6 C18 98.1(6) . . . . ?
B4 B3 B6 C18 137.9(6) . . . . ?
B2 B3 B6 C18 36.9(5) . . . . ?
C17 B3 B6 B7 -2.1(7) . . . . ?
B4 B3 B6 B7 37.6(5) . . . . ?
C18 B3 B6 B7 -100.2(6) . . . . ?
B2 B3 B6 B7 -63.3(6) . . . . ?
C17 B3 B6 B10 61.0(6) . . . . ?
B4 B3 B6 B10 100.8(6) . . . . ?
C18 B3 B6 B10 -37.0(5) . . . . ?
B2 B3 B6 B10 -0.1(6) . . . . ?
C17 B3 B6 B4 -39.8(5) . . . . ?
C18 B3 B6 B4 -137.9(6) . . . . ?
B2 B3 B6 B4 -100.9(5) . . . . ?
C17 B4 B6 C18 1.3(7) . . . . ?
B7 B4 B6 C18 99.2(7) . . . . ?
B5 B4 B6 C18 62.8(7) . . . . ?
B3 B4 B6 C18 -38.1(6) . . . . ?
C17 B4 B6 B7 -97.9(5) . . . . ?
B5 B4 B6 B7 -36.4(4) . . . . ?
B3 B4 B6 B7 -137.3(6) . . . . ?
C17 B4 B6 B10 -61.8(6) . . . . ?
B7 B4 B6 B10 36.1(5) . . . . ?
B5 B4 B6 B10 -0.4(6) . . . . ?
B3 B4 B6 B10 -101.2(5) . . . . ?
C17 B4 B6 B3 39.4(5) . . . . ?
B7 B4 B6 B3 137.3(6) . . . . ?
B5 B4 B6 B3 100.9(5) . . . . ?
C17 B5 B7 B8 -95.2(5) . . . . ?
B4 B5 B7 B8 -135.2(5) . . . . ?
B1 B5 B7 B8 -33.7(5) . . . . ?
B8 B5 B7 B4 135.2(5) . . . . ?
C17 B5 B7 B4 39.9(4) . . . . ?
B1 B5 B7 B4 101.5(5) . . . . ?
B8 B5 B7 B10 33.2(5) . . . . ?
C17 B5 B7 B10 -62.0(7) . . . . ?
B4 B5 B7 B10 -101.9(6) . . . . ?
B1 B5 B7 B10 -0.4(7) . . . . ?
B8 B5 B7 B6 97.3(5) . . . . ?
C17 B5 B7 B6 2.1(7) . . . . ?
B4 B5 B7 B6 -37.8(5) . . . . ?
B1 B5 B7 B6 63.6(7) . . . . ?
C17 B4 B7 B8 -0.2(6) . . . . ?
B5 B4 B7 B8 39.4(4) . . . . ?
B3 B4 B7 B8 -61.1(6) . . . . ?
B6 B4 B7 B8 -99.0(5) . . . . ?
C17 B4 B7 B5 -39.7(4) . . . . ?
B3 B4 B7 B5 -100.6(5) . . . . ?
B6 B4 B7 B5 -138.4(5) . . . . ?
C17 B4 B7 B10 62.2(6) . . . . ?
B5 B4 B7 B10 101.9(6) . . . . ?
B3 B4 B7 B10 1.3(7) . . . . ?
B6 B4 B7 B10 -36.5(5) . . . . ?
C17 B4 B7 B6 98.7(5) . . . . ?
B5 B4 B7 B6 138.4(5) . . . . ?
B3 B4 B7 B6 37.8(5) . . . . ?
C18 B6 B7 B8 -1.0(6) . . . . ?
B10 B6 B7 B8 -39.1(4) . . . . ?
B3 B6 B7 B8 62.8(6) . . . . ?
B4 B6 B7 B8 100.6(5) . . . . ?
C18 B6 B7 B5 -63.8(7) . . . . ?
B10 B6 B7 B5 -101.9(6) . . . . ?
B3 B6 B7 B5 0.0(7) . . . . ?
B4 B6 B7 B5 37.9(5) . . . . ?
C18 B6 B7 B4 -101.6(5) . . . . ?
B10 B6 B7 B4 -139.7(5) . . . . ?
B3 B6 B7 B4 -37.8(5) . . . . ?
C18 B6 B7 B10 38.1(5) . . . . ?
B3 B6 B7 B10 101.9(6) . . . . ?
B4 B6 B7 B10 139.7(5) . . . . ?
C17 B1 B8 B7 4.1(6) . . . . ?
B9 B1 B8 B7 105.4(6) . . . . ?
B2 B1 B8 B7 65.3(6) . . . . ?
B5 B1 B8 B7 -36.6(5) . . . . ?
C17 B1 B8 B9 -101.2(5) . . . . ?
B2 B1 B8 B9 -40.1(5) . . . . ?
B5 B1 B8 B9 -142.0(6) . . . . ?
C17 B1 B8 B5 40.8(4) . . . . ?
B9 B1 B8 B5 142.0(6) . . . . ?
B2 B1 B8 B5 101.9(5) . . . . ?
C17 B1 B8 B10 -64.8(6) . . . . ?
B9 B1 B8 B10 36.5(6) . . . . ?
B2 B1 B8 B10 -3.6(7) . . . . ?
B5 B1 B8 B10 -105.5(6) . . . . ?
B5 B7 B8 B1 37.4(5) . . . . ?
B4 B7 B8 B1 -2.6(6) . . . . ?
B10 B7 B8 B1 -105.6(6) . . . . ?
B6 B7 B8 B1 -66.0(6) . . . . ?
B5 B7 B8 B9 105.6(5) . . . . ?
B4 B7 B8 B9 65.7(6) . . . . ?
B10 B7 B8 B9 -37.4(5) . . . . ?
B6 B7 B8 B9 2.2(6) . . . . ?
B4 B7 B8 B5 -39.9(4) . . . . ?
B10 B7 B8 B5 -143.0(5) . . . . ?
B6 B7 B8 B5 -103.4(5) . . . . ?
B5 B7 B8 B10 143.0(5) . . . . ?
B4 B7 B8 B10 103.0(5) . . . . ?
B6 B7 B8 B10 39.6(5) . . . . ?
C17 B5 B8 B1 -40.7(4) . . . . ?
B7 B5 B8 B1 -141.3(5) . . . . ?
B4 B5 B8 B1 -101.6(5) . . . . ?
C17 B5 B8 B7 100.6(5) . . . . ?
B4 B5 B8 B7 39.7(4) . . . . ?
B1 B5 B8 B7 141.3(5) . . . . ?
C17 B5 B8 B9 -4.2(7) . . . . ?
B7 B5 B8 B9 -104.7(6) . . . . ?
B4 B5 B8 B9 -65.1(6) . . . . ?
B1 B5 B8 B9 36.6(5) . . . . ?
C17 B5 B8 B10 64.9(6) . . . . ?
B7 B5 B8 B10 -35.7(5) . . . . ?
B4 B5 B8 B10 4.0(6) . . . . ?
B1 B5 B8 B10 105.6(5) . . . . ?
B7 B8 B9 B1 -104.7(6) . . . . ?
B5 B8 B9 B1 -37.0(5) . . . . ?
B10 B8 B9 B1 -142.1(6) . . . . ?
B1 B8 B9 C18 102.3(5) . . . . ?
B7 B8 B9 C18 -2.4(6) . . . . ?
B5 B8 B9 C18 65.3(6) . . . . ?
B10 B8 B9 C18 -39.8(5) . . . . ?
B1 B8 B9 B2 39.1(5) . . . . ?
B7 B8 B9 B2 -65.6(6) . . . . ?
B5 B8 B9 B2 2.1(7) . . . . ?
B10 B8 B9 B2 -103.0(6) . . . . ?
B1 B8 B9 B10 142.1(6) . . . . ?
B7 B8 B9 B10 37.4(5) . . . . ?
B5 B8 B9 B10 105.1(6) . . . . ?
C17 B1 B9 B8 95.5(5) . . . . ?
B2 B1 B9 B8 135.0(5) . . . . ?
B5 B1 B9 B8 33.8(5) . . . . ?
B8 B1 B9 C18 -96.6(5) . . . . ?
C17 B1 B9 C18 -1.1(6) . . . . ?
B2 B1 B9 C18 38.4(5) . . . . ?
B5 B1 B9 C18 -62.9(6) . . . . ?
B8 B1 B9 B2 -135.0(5) . . . . ?
C17 B1 B9 B2 -39.5(4) . . . . ?
B5 B1 B9 B2 -101.3(5) . . . . ?
B8 B1 B9 B10 -33.7(5) . . . . ?
C17 B1 B9 B10 61.8(6) . . . . ?
B2 B1 B9 B10 101.4(6) . . . . ?
B5 B1 B9 B10 0.1(7) . . . . ?
B6 C18 B9 B8 1.6(6) . . . . ?
B10 C18 B9 B8 39.6(4) . . . . ?
B3 C18 B9 B8 -62.4(6) . . . . ?
B2 C18 B9 B8 -99.2(5) . . . . ?
B6 C18 B9 B1 63.0(6) . . . . ?
B10 C18 B9 B1 100.9(5) . . . . ?
B3 C18 B9 B1 -1.0(6) . . . . ?
B2 C18 B9 B1 -37.8(4) . . . . ?
B6 C18 B9 B2 100.8(5) . . . . ?
B10 C18 B9 B2 138.8(5) . . . . ?
B3 C18 B9 B2 36.8(4) . . . . ?
B6 C18 B9 B10 -38.0(5) . . . . ?
B3 C18 B9 B10 -101.9(5) . . . . ?
B2 C18 B9 B10 -138.8(5) . . . . ?
C17 B2 B9 B8 1.0(6) . . . . ?
B1 B2 B9 B8 -38.7(5) . . . . ?
B3 B2 B9 B8 62.2(6) . . . . ?
C18 B2 B9 B8 98.7(5) . . . . ?
C17 B2 B9 B1 39.7(4) . . . . ?
B3 B2 B9 B1 100.9(5) . . . . ?
C18 B2 B9 B1 137.4(5) . . . . ?
C17 B2 B9 C18 -97.8(5) . . . . ?
B1 B2 B9 C18 -137.4(5) . . . . ?
B3 B2 B9 C18 -36.6(4) . . . . ?
C17 B2 B9 B10 -60.9(6) . . . . ?
B1 B2 B9 B10 -100.6(5) . . . . ?
B3 B2 B9 B10 0.3(6) . . . . ?
C18 B2 B9 B10 36.8(4) . . . . ?
B1 B8 B10 C18 3.7(7) . . . . ?
B7 B8 B10 C18 -101.2(6) . . . . ?
B9 B8 B10 C18 40.0(5) . . . . ?
B5 B8 B10 C18 -66.0(6) . . . . ?
B1 B8 B10 B7 104.9(6) . . . . ?
B9 B8 B10 B7 141.2(5) . . . . ?
B5 B8 B10 B7 35.2(5) . . . . ?
B1 B8 B10 B9 -36.3(5) . . . . ?
B7 B8 B10 B9 -141.2(5) . . . . ?
B5 B8 B10 B9 -106.0(5) . . . . ?
B1 B8 B10 B6 65.5(6) . . . . ?
B7 B8 B10 B6 -39.4(5) . . . . ?
B9 B8 B10 B6 101.8(5) . . . . ?
B5 B8 B10 B6 -4.2(6) . . . . ?
B6 C18 B10 B8 99.0(5) . . . . ?
B9 C18 B10 B8 -39.2(5) . . . . ?
B3 C18 B10 B8 61.6(7) . . . . ?
B2 C18 B10 B8 -2.3(7) . . . . ?
B6 C18 B10 B7 38.3(5) . . . . ?
B9 C18 B10 B7 -100.0(6) . . . . ?
B3 C18 B10 B7 0.8(7) . . . . ?
B2 C18 B10 B7 -63.0(7) . . . . ?
B6 C18 B10 B9 138.2(5) . . . . ?
B3 C18 B10 B9 100.8(5) . . . . ?
B2 C18 B10 B9 36.9(5) . . . . ?
B9 C18 B10 B6 -138.2(5) . . . . ?
B3 C18 B10 B6 -37.5(5) . . . . ?
B2 C18 B10 B6 -101.3(5) . . . . ?
B5 B7 B10 B8 -33.4(5) . . . . ?
B4 B7 B10 B8 -98.3(5) . . . . ?
B6 B7 B10 B8 -135.0(5) . . . . ?
B8 B7 B10 C18 96.9(6) . . . . ?
B5 B7 B10 C18 63.5(7) . . . . ?
B4 B7 B10 C18 -1.3(7) . . . . ?
B6 B7 B10 C18 -38.1(5) . . . . ?
B8 B7 B10 B9 33.9(5) . . . . ?
B5 B7 B10 B9 0.5(8) . . . . ?
B4 B7 B10 B9 -64.3(7) . . . . ?
B6 B7 B10 B9 -101.1(6) . . . . ?
B8 B7 B10 B6 135.0(5) . . . . ?
B5 B7 B10 B6 101.5(6) . . . . ?
B4 B7 B10 B6 36.7(5) . . . . ?
B1 B9 B10 B8 33.5(5) . . . . ?
C18 B9 B10 B8 134.1(5) . . . . ?
B2 B9 B10 B8 96.7(5) . . . . ?
B8 B9 B10 C18 -134.1(5) . . . . ?
B1 B9 B10 C18 -100.6(6) . . . . ?
B2 B9 B10 C18 -37.4(5) . . . . ?
B8 B9 B10 B7 -33.9(5) . . . . ?
B1 B9 B10 B7 -0.3(8) . . . . ?
C18 B9 B10 B7 100.2(6) . . . . ?
B2 B9 B10 B7 62.8(7) . . . . ?
B8 B9 B10 B6 -97.0(5) . . . . ?
B1 B9 B10 B6 -63.5(7) . . . . ?
C18 B9 B10 B6 37.1(5) . . . . ?
B2 B9 B10 B6 -0.3(7) . . . . ?
C18 B6 B10 B8 -98.3(5) . . . . ?
B7 B6 B10 B8 38.5(4) . . . . ?
B3 B6 B10 B8 -60.8(6) . . . . ?
B4 B6 B10 B8 2.6(6) . . . . ?
B7 B6 B10 C18 136.8(5) . . . . ?
B3 B6 B10 C18 37.5(5) . . . . ?
B4 B6 B10 C18 101.0(5) . . . . ?
C18 B6 B10 B7 -136.8(5) . . . . ?
B3 B6 B10 B7 -99.3(5) . . . . ?
B4 B6 B10 B7 -35.9(4) . . . . ?
C18 B6 B10 B9 -37.2(5) . . . . ?
B7 B6 B10 B9 99.6(5) . . . . ?
B3 B6 B10 B9 0.3(7) . . . . ?
B4 B6 B10 B9 63.7(6) . . . . ?
N5 Pt2 S2 C34 -147(8) . . . . ?
N4 Pt2 S2 C34 -117.9(2) . . . . ?
N6 Pt2 S2 C34 64.8(2) . . . . ?
N6 Pt2C S2C C33 0.4(10) . . . . ?
N5 Pt2C S2C C33 162(5) . . . . ?
C29 Pt2C S2C C33 2(3) . . . . ?
C28 Pt2C S2C C33 8(6) . . . . ?
N5 Pt2 N4 C19 -179.9(4) . . . . ?
N6 Pt2 N4 C19 172.5(4) . . . . ?
S2 Pt2 N4 C19 0.5(4) . . . . ?
N5 Pt2 N4 C23 1.6(3) . . . . ?
N6 Pt2 N4 C23 -6.1(6) . . . . ?
S2 Pt2 N4 C23 -178.0(3) . . . . ?
N6 Pt2C N5 C24 175.7(6) . . . . ?
C29 Pt2C N5 C24 178.3(6) . . . . ?
C28 Pt2C N5 C24 -179.6(7) . . . . ?
C33 Pt2C N5 C24 172.7(5) . . . . ?
S2C Pt2C N5 C24 17(7) . . . . ?
N6 Pt2C N5 C28 -4.6(5) . . . . ?
C29 Pt2C N5 C28 -2.1(3) . . . . ?
C33 Pt2C N5 C28 -7.7(6) . . . . ?
S2C Pt2C N5 C28 -164(7) . . . . ?
N6 Pt2C N5 Pt2 -179.1(7) . . . . ?
C29 Pt2C N5 Pt2 -176.6(4) . . . . ?
C28 Pt2C N5 Pt2 -174.5(4) . . . . ?
C33 Pt2C N5 Pt2 177.8(7) . . . . ?
S2C Pt2C N5 Pt2 22(7) . . . . ?
N6 Pt2C N5 Pt2B 175.9(14) . . . . ?
C29 Pt2C N5 Pt2B 178.4(11) . . . . ?
C28 Pt2C N5 Pt2B -179.5(11) . . . . ?
C33 Pt2C N5 Pt2B 172.8(14) . . . . ?
S2C Pt2C N5 Pt2B 17(7) . . . . ?
N4 Pt2 N5 C24 -0.2(3) . . . . ?
N6 Pt2 N5 C24 177.2(3) . . . . ?
S2 Pt2 N5 C24 29(9) . . . . ?
N4 Pt2 N5 C28 176.7(4) . . . . ?
N6 Pt2 N5 C28 -5.8(3) . . . . ?
S2 Pt2 N5 C28 -154(8) . . . . ?
N4 Pt2 N5 Pt2C -177.0(4) . . . . ?
N6 Pt2 N5 Pt2C 0.4(4) . . . . ?
S2 Pt2 N5 Pt2C -147(8) . . . . ?
N4 Pt2 N5 Pt2B -172.9(5) . . . . ?
N6 Pt2 N5 Pt2B 4.5(5) . . . . ?
S2 Pt2 N5 Pt2B -143(8) . . . . ?
N6 Pt2B N5 C24 177.2(4) . . . . ?
S2B Pt2B N5 C24 27(11) . . . . ?
C29 Pt2B N5 C24 178.5(5) . . . . ?
C33 Pt2B N5 C24 175.3(4) . . . . ?
N6 Pt2B N5 C28 -3.3(4) . . . . ?
S2B Pt2B N5 C28 -154(11) . . . . ?
C29 Pt2B N5 C28 -1.9(3) . . . . ?
C33 Pt2B N5 C28 -5.1(4) . . . . ?
N6 Pt2B N5 Pt2C -2.8(9) . . . . ?
S2B Pt2B N5 Pt2C -153(11) . . . . ?
C29 Pt2B N5 Pt2C -1.4(10) . . . . ?
C33 Pt2B N5 Pt2C -4.6(9) . . . . ?
N6 Pt2B N5 Pt2 -173.9(6) . . . . ?
S2B Pt2B N5 Pt2 35(11) . . . . ?
C29 Pt2B N5 Pt2 -172.6(5) . . . . ?
C33 Pt2B N5 Pt2 -175.8(6) . . . . ?
N5 Pt2C N6 C29 3.7(5) . . . . ?
C28 Pt2C N6 C29 0.9(3) . . . . ?
C33 Pt2C N6 C29 178.8(8) . . . . ?
S2C Pt2C N6 C29 178(2) . . . . ?
N5 Pt2C N6 C33 -175.1(5) . . . . ?
C29 Pt2C N6 C33 -178.8(8) . . . . ?
C28 Pt2C N6 C33 -177.9(6) . . . . ?
S2C Pt2C N6 C33 -1(2) . . . . ?
N5 Pt2C N6 Pt2B -176.0(13) . . . . ?
C29 Pt2C N6 Pt2B -179.8(10) . . . . ?
C28 Pt2C N6 Pt2B -178.9(11) . . . . ?
C33 Pt2C N6 Pt2B -1.0(14) . . . . ?
S2C Pt2C N6 Pt2B -2(2) . . . . ?
N5 Pt2C N6 Pt2 178.3(14) . . . . ?
C29 Pt2C N6 Pt2 174.6(9) . . . . ?
C28 Pt2C N6 Pt2 175.5(11) . . . . ?
C33 Pt2C N6 Pt2 -6.6(15) . . . . ?
S2C Pt2C N6 Pt2 -7(2) . . . . ?
N5 Pt2B N6 Pt2C 2.8(10) . . . . ?
S2B Pt2B N6 Pt2C 179.6(19) . . . . ?
C29 Pt2B N6 Pt2C 0.3(11) . . . . ?
C33 Pt2B N6 Pt2C 179.3(11) . . . . ?
N5 Pt2B N6 C29 2.6(4) . . . . ?
S2B Pt2B N6 C29 179.3(16) . . . . ?
C33 Pt2B N6 C29 179.0(6) . . . . ?
N5 Pt2B N6 C33 -176.5(4) . . . . ?
S2B Pt2B N6 C33 0.3(16) . . . . ?
C29 Pt2B N6 C33 -179.0(6) . . . . ?
N5 Pt2B N6 Pt2 17.5(17) . . . . ?
S2B Pt2B N6 Pt2 -166(2) . . . . ?
C29 Pt2B N6 Pt2 15(2) . . . . ?
C33 Pt2B N6 Pt2 -166.1(17) . . . . ?
N5 Pt2 N6 Pt2C -1.3(11) . . . . ?
N4 Pt2 N6 Pt2C 6.4(12) . . . . ?
S2 Pt2 N6 Pt2C 178.2(10) . . . . ?
N5 Pt2 N6 C29 4.6(3) . . . . ?
N4 Pt2 N6 C29 12.2(6) . . . . ?
S2 Pt2 N6 C29 -175.9(3) . . . . ?
N5 Pt2 N6 C33 -176.0(4) . . . . ?
N4 Pt2 N6 C33 -168.4(4) . . . . ?
S2 Pt2 N6 C33 3.5(4) . . . . ?
N5 Pt2 N6 Pt2B -161.2(19) . . . . ?
N4 Pt2 N6 Pt2B -153.5(19) . . . . ?
S2 Pt2 N6 Pt2B 18.3(19) . . . . ?
C23 N4 C19 C20 1.3(7) . . . . ?
Pt2 N4 C19 C20 -177.2(4) . . . . ?
N4 C19 C20 C21 -0.2(8) . . . . ?
C19 C20 C21 C22 -1.2(8) . . . . ?
C20 C21 C22 C23 1.4(8) . . . . ?
C21 C22 C23 N4 -0.2(7) . . . . ?
C21 C22 C23 C24 180.0(5) . . . . ?
C19 N4 C23 C22 -1.1(7) . . . . ?
Pt2 N4 C23 C22 177.6(4) . . . . ?
C19 N4 C23 C24 178.7(4) . . . . ?
Pt2 N4 C23 C24 -2.5(5) . . . . ?
C28 N5 C24 C25 2.0(7) . . . . ?
Pt2C N5 C24 C25 -178.5(5) . . . . ?
Pt2 N5 C24 C25 178.8(3) . . . . ?
Pt2B N5 C24 C25 -178.5(4) . . . . ?
C28 N5 C24 C23 -177.8(4) . . . . ?
Pt2C N5 C24 C23 1.7(8) . . . . ?
Pt2 N5 C24 C23 -1.0(5) . . . . ?
Pt2B N5 C24 C23 1.7(6) . . . . ?
C22 C23 C24 N5 -177.8(5) . . . . ?
N4 C23 C24 N5 2.4(6) . . . . ?
C22 C23 C24 C25 2.4(8) . . . . ?
N4 C23 C24 C25 -177.4(4) . . . . ?
N5 C24 C25 C26 -0.6(7) . . . . ?
C23 C24 C25 C26 179.2(4) . . . . ?
C24 C25 C26 C27 0.2(7) . . . . ?
C25 C26 C27 C28 -0.9(8) . . . . ?
C24 N5 C28 C27 -2.8(7) . . . . ?
Pt2C N5 C28 C27 177.5(4) . . . . ?
Pt2 N5 C28 C27 -179.5(3) . . . . ?
Pt2B N5 C28 C27 177.6(4) . . . . ?
C24 N5 C28 C29 -177.4(4) . . . . ?
Pt2C N5 C28 C29 2.8(4) . . . . ?
Pt2 N5 C28 C29 5.8(5) . . . . ?
Pt2B N5 C28 C29 2.9(4) . . . . ?
C24 N5 C28 Pt2C 179.7(5) . . . . ?
Pt2 N5 C28 Pt2C 3.0(2) . . . . ?
Pt2B N5 C28 Pt2C 0.1(2) . . . . ?
C26 C27 C28 N5 2.1(7) . . . . ?
C26 C27 C28 C29 175.8(5) . . . . ?
C26 C27 C28 Pt2C 16(3) . . . . ?
N6 Pt2C C28 N5 176.0(5) . . . . ?
C29 Pt2C C28 N5 177.0(4) . . . . ?
C33 Pt2C C28 N5 175.2(4) . . . . ?
S2C Pt2C C28 N5 169(5) . . . . ?
N6 Pt2C C28 C27 161(3) . . . . ?
N5 Pt2C C28 C27 -15(3) . . . . ?
C29 Pt2C C28 C27 162(3) . . . . ?
C33 Pt2C C28 C27 160(3) . . . . ?
S2C Pt2C C28 C27 154(6) . . . . ?
N6 Pt2C C28 C29 -0.9(3) . . . . ?
N5 Pt2C C28 C29 -177.0(4) . . . . ?
C33 Pt2C C28 C29 -1.7(3) . . . . ?
S2C Pt2C C28 C29 -8(5) . . . . ?
Pt2C N6 C29 C30 -179.3(5) . . . . ?
C33 N6 C29 C30 -0.2(7) . . . . ?
Pt2B N6 C29 C30 -179.2(4) . . . . ?
Pt2 N6 C29 C30 179.3(4) . . . . ?
Pt2C N6 C29 C28 -1.5(5) . . . . ?
C33 N6 C29 C28 177.7(4) . . . . ?
Pt2B N6 C29 C28 -1.4(6) . . . . ?
Pt2 N6 C29 C28 -2.9(5) . . . . ?
C33 N6 C29 Pt2C 179.1(6) . . . . ?
Pt2B N6 C29 Pt2C 0.1(4) . . . . ?
Pt2 N6 C29 Pt2C -1.4(2) . . . . ?
Pt2C N6 C29 Pt2B -0.1(4) . . . . ?
C33 N6 C29 Pt2B 179.0(6) . . . . ?
Pt2 N6 C29 Pt2B -1.5(2) . . . . ?
N5 C28 C29 N6 -1.7(6) . . . . ?
C27 C28 C29 N6 -175.8(5) . . . . ?
Pt2C C28 C29 N6 0.9(3) . . . . ?
N5 C28 C29 C30 176.1(4) . . . . ?
C27 C28 C29 C30 2.1(8) . . . . ?
Pt2C C28 C29 C30 178.8(5) . . . . ?
N5 C28 C29 Pt2C -2.6(4) . . . . ?
C27 C28 C29 Pt2C -176.7(5) . . . . ?
N5 C28 C29 Pt2B -2.5(4) . . . . ?
C27 C28 C29 Pt2B -176.5(5) . . . . ?
Pt2C C28 C29 Pt2B 0.2(2) . . . . ?
N5 Pt2C C29 N6 -176.8(5) . . . . ?
C28 Pt2C C29 N6 -178.7(5) . . . . ?
C33 Pt2C C29 N6 -0.5(3) . . . . ?
S2C Pt2C C29 N6 -2(2) . . . . ?
N6 Pt2C C29 C30 1.7(12) . . . . ?
N5 Pt2C C29 C30 -175.1(11) . . . . ?
C28 Pt2C C29 C30 -177.0(13) . . . . ?
C33 Pt2C C29 C30 1.2(11) . . . . ?
S2C Pt2C C29 C30 0(2) . . . . ?
N6 Pt2C C29 C28 178.7(5) . . . . ?
N5 Pt2C C29 C28 1.9(3) . . . . ?
C33 Pt2C C29 C28 178.2(3) . . . . ?
S2C Pt2C C29 C28 177(2) . . . . ?
N6 Pt2C C29 Pt2B 1(3) . . . . ?
N5 Pt2C C29 Pt2B -176(3) . . . . ?
C28 Pt2C C29 Pt2B -178(3) . . . . ?
C33 Pt2C C29 Pt2B 0(3) . . . . ?
S2C Pt2C C29 Pt2B -2(3) . . . . ?
N5 Pt2B C29 N6 -177.1(5) . . . . ?
S2B Pt2B C29 N6 -0.8(19) . . . . ?
C33 Pt2B C29 N6 -0.6(4) . . . . ?
N6 Pt2B C29 C30 1.5(8) . . . . ?
N5 Pt2B C29 C30 -175.6(9) . . . . ?
S2B Pt2B C29 C30 1(2) . . . . ?
C33 Pt2B C29 C30 1.0(9) . . . . ?
N6 Pt2B C29 C28 178.7(5) . . . . ?
N5 Pt2B C29 C28 1.6(2) . . . . ?
S2B Pt2B C29 C28 178.0(19) . . . . ?
C33 Pt2B C29 C28 178.2(3) . . . . ?
N6 Pt2B C29 Pt2C -179(100) . . . . ?
N5 Pt2B C29 Pt2C 4(3) . . . . ?
S2B Pt2B C29 Pt2C 180(100) . . . . ?
C33 Pt2B C29 Pt2C -180(100) . . . . ?
N6 C29 C30 C31 0.5(8) . . . . ?
C28 C29 C30 C31 -177.2(5) . . . . ?
Pt2C C29 C30 C31 -0.6(15) . . . . ?
Pt2B C29 C30 C31 -0.4(12) . . . . ?
C29 C30 C31 C32 0.0(8) . . . . ?
C30 C31 C32 C33 -0.8(9) . . . . ?
Pt2C N6 C33 C32 178.0(6) . . . . ?
C29 N6 C33 C32 -0.7(7) . . . . ?
Pt2B N6 C33 C32 178.4(4) . . . . ?
Pt2 N6 C33 C32 179.9(4) . . . . ?
Pt2C N6 C33 S2C 1(2) . . . . ?
C29 N6 C33 S2C -178(2) . . . . ?
Pt2B N6 C33 S2C 1(2) . . . . ?
Pt2 N6 C33 S2C 3(2) . . . . ?
C29 N6 C33 Pt2C -178.7(9) . . . . ?
Pt2B N6 C33 Pt2C 0.4(5) . . . . ?
Pt2 N6 C33 Pt2C 2.0(4) . . . . ?
Pt2C N6 C33 Pt2B -0.4(5) . . . . ?
C29 N6 C33 Pt2B -179.0(6) . . . . ?
Pt2 N6 C33 Pt2B 1.6(2) . . . . ?
C31 C32 C33 N6 1.2(9) . . . . ?
C31 C32 C33 S2C 174(6) . . . . ?
C31 C32 C33 Pt2C 2.2(10) . . . . ?
C31 C32 C33 Pt2B 2.9(12) . . . . ?
Pt2C S2C C33 N6 -0.3(8) . . . . ?
Pt2C S2C C33 C32 -174(4) . . . . ?
Pt2C S2C C33 Pt2B 0.5(7) . . . . ?
N5 Pt2C C33 N6 7.0(7) . . . . ?
C29 Pt2C C33 N6 0.9(6) . . . . ?
C28 Pt2C C33 N6 2.2(6) . . . . ?
S2C Pt2C C33 N6 179(3) . . . . ?
N6 Pt2C C33 C32 -2.6(8) . . . . ?
N5 Pt2C C33 C32 4.4(9) . . . . ?
C29 Pt2C C33 C32 -1.7(6) . . . . ?
C28 Pt2C C33 C32 -0.4(7) . . . . ?
S2C Pt2C C33 C32 176(3) . . . . ?
N6 Pt2C C33 S2C -179(3) . . . . ?
N5 Pt2C C33 S2C -172(3) . . . . ?
C29 Pt2C C33 S2C -178(3) . . . . ?
C28 Pt2C C33 S2C -177(3) . . . . ?
N6 Pt2C C33 Pt2B 179.1(13) . . . . ?
N5 Pt2C C33 Pt2B -173.9(12) . . . . ?
C29 Pt2C C33 Pt2B -180.0(9) . . . . ?
C28 Pt2C C33 Pt2B -178.7(10) . . . . ?
S2C Pt2C C33 Pt2B -2(3) . . . . ?
N5 Pt2B C33 N6 4.0(4) . . . . ?
S2B Pt2B C33 N6 -179.7(17) . . . . ?
C29 Pt2B C33 N6 0.6(4) . . . . ?
N6 Pt2B C33 C32 -2.9(8) . . . . ?
N5 Pt2B C33 C32 1.1(10) . . . . ?
S2B Pt2B C33 C32 177.4(19) . . . . ?
C29 Pt2B C33 C32 -2.3(8) . . . . ?
N6 Pt2B C33 S2C -178(3) . . . . ?
N5 Pt2B C33 S2C -174(3) . . . . ?
S2B Pt2B C33 S2C 2(4) . . . . ?
C29 Pt2B C33 S2C -178(3) . . . . ?
N6 Pt2B C33 Pt2C -0.5(8) . . . . ?
N5 Pt2B C33 Pt2C 3.5(7) . . . . ?
S2B Pt2B C33 Pt2C 179.8(19) . . . . ?
C29 Pt2B C33 Pt2C 0.0(8) . . . . ?
Pt2 S2 C34 C35 -158.3(4) . . . . ?
S2 C34 C35 B12 -98.6(5) . . . . ?
S2 C34 C35 B13 -24.3(6) . . . . ?
S2 C34 C35 B11 -169.3(4) . . . . ?
S2 C34 C35 B14 49.5(6) . . . . ?
S2 C34 C35 B15 121.1(4) . . . . ?
C34 C35 B11 B12 110.9(5) . . . . ?
B13 C35 B11 B12 -36.9(5) . . . . ?
B14 C35 B11 B12 -105.1(5) . . . . ?
B15 C35 B11 B12 -141.2(5) . . . . ?
C34 C35 B11 B15 -107.9(5) . . . . ?
B12 C35 B11 B15 141.2(5) . . . . ?
B13 C35 B11 B15 104.3(5) . . . . ?
B14 C35 B11 B15 36.1(4) . . . . ?
C34 C35 B11 C36 150.2(5) . . . . ?
B12 C35 B11 C36 39.3(4) . . . . ?
B13 C35 B11 C36 2.4(6) . . . . ?
B14 C35 B11 C36 -65.8(6) . . . . ?
B15 C35 B11 C36 -101.9(5) . . . . ?
C34 C35 B11 B19 -146.9(5) . . . . ?
B12 C35 B11 B19 102.2(5) . . . . ?
B13 C35 B11 B19 65.3(6) . . . . ?
B14 C35 B11 B19 -2.9(6) . . . . ?
B15 C35 B11 B19 -39.0(4) . . . . ?
B16 C36 B11 C35 -0.9(7) . . . . ?
B12 C36 B11 C35 -38.5(4) . . . . ?
B20 C36 B11 C35 61.7(6) . . . . ?
B19 C36 B11 C35 99.4(5) . . . . ?
B16 C36 B11 B12 37.6(5) . . . . ?
B20 C36 B11 B12 100.3(5) . . . . ?
B19 C36 B11 B12 137.9(5) . . . . ?
B16 C36 B11 B15 -63.4(6) . . . . ?
B12 C36 B11 B15 -101.0(5) . . . . ?
B20 C36 B11 B15 -0.7(6) . . . . ?
B19 C36 B11 B15 36.9(4) . . . . ?
B16 C36 B11 B19 -100.3(6) . . . . ?
B12 C36 B11 B19 -137.9(5) . . . . ?
B20 C36 B11 B19 -37.6(5) . . . . ?
C34 C35 B12 B11 -105.5(5) . . . . ?
B13 C35 B12 B11 141.7(5) . . . . ?
B14 C35 B12 B11 104.3(5) . . . . ?
B15 C35 B12 B11 36.5(4) . . . . ?
C34 C35 B12 B16 152.5(4) . . . . ?
B13 C35 B12 B16 39.8(4) . . . . ?
B11 C35 B12 B16 -101.9(5) . . . . ?
B14 C35 B12 B16 2.4(6) . . . . ?
B15 C35 B12 B16 -65.5(5) . . . . ?
C34 C35 B12 C36 -145.2(4) . . . . ?
B13 C35 B12 C36 102.1(5) . . . . ?
B11 C35 B12 C36 -39.7(4) . . . . ?
B14 C35 B12 C36 64.6(5) . . . . ?
B15 C35 B12 C36 -3.2(5) . . . . ?
C34 C35 B12 B13 112.7(5) . . . . ?
B11 C35 B12 B13 -141.7(5) . . . . ?
B14 C35 B12 B13 -37.4(4) . . . . ?
B15 C35 B12 B13 -105.3(5) . . . . ?
B15 B11 B12 C35 -34.6(4) . . . . ?
C36 B11 B12 C35 -135.4(4) . . . . ?
B19 B11 B12 C35 -97.5(5) . . . . ?
C35 B11 B12 B16 97.6(4) . . . . ?
B15 B11 B12 B16 63.0(6) . . . . ?
C36 B11 B12 B16 -37.8(4) . . . . ?
B19 B11 B12 B16 0.0(6) . . . . ?
C35 B11 B12 C36 135.4(4) . . . . ?
B15 B11 B12 C36 100.8(5) . . . . ?
B19 B11 B12 C36 37.9(4) . . . . ?
C35 B11 B12 B13 34.1(4) . . . . ?
B15 B11 B12 B13 -0.5(6) . . . . ?
C36 B11 B12 B13 -101.3(5) . . . . ?
B19 B11 B12 B13 -63.5(6) . . . . ?
B16 C36 B12 C35 -98.1(5) . . . . ?
B11 C36 B12 C35 39.3(4) . . . . ?
B20 C36 B12 C35 -60.8(6) . . . . ?
B19 C36 B12 C35 1.7(6) . . . . ?
B16 C36 B12 B11 -137.4(5) . . . . ?
B20 C36 B12 B11 -100.0(5) . . . . ?
B19 C36 B12 B11 -37.6(4) . . . . ?
B11 C36 B12 B16 137.4(5) . . . . ?
B20 C36 B12 B16 37.3(5) . . . . ?
B19 C36 B12 B16 99.8(5) . . . . ?
B16 C36 B12 B13 -36.0(5) . . . . ?
B11 C36 B12 B13 101.4(5) . . . . ?
B20 C36 B12 B13 1.4(6) . . . . ?
B19 C36 B12 B13 63.8(6) . . . . ?
C34 C35 B13 B17 149.4(5) . . . . ?
B12 C35 B13 B17 -101.2(5) . . . . ?
B11 C35 B13 B17 -64.8(5) . . . . ?
B14 C35 B13 B17 39.6(4) . . . . ?
B15 C35 B13 B17 2.9(5) . . . . ?
C34 C35 B13 B16 -148.6(5) . . . . ?
B12 C35 B13 B16 -39.3(5) . . . . ?
B11 C35 B13 B16 -2.8(6) . . . . ?
B14 C35 B13 B16 101.5(5) . . . . ?
B15 C35 B13 B16 64.9(6) . . . . ?
C34 C35 B13 B14 109.9(5) . . . . ?
B12 C35 B13 B14 -140.8(4) . . . . ?
B11 C35 B13 B14 -104.3(5) . . . . ?
B15 C35 B13 B14 -36.7(4) . . . . ?
C34 C35 B13 B12 -109.3(5) . . . . ?
B11 C35 B13 B12 36.5(5) . . . . ?
B14 C35 B13 B12 140.8(4) . . . . ?
B15 C35 B13 B12 104.1(5) . . . . ?
B11 B12 B13 C35 -34.4(4) . . . . ?
B16 B12 B13 C35 -134.5(5) . . . . ?
C36 B12 B13 C35 -98.6(5) . . . . ?
C35 B12 B13 B17 96.7(5) . . . . ?
B11 B12 B13 B17 62.3(6) . . . . ?
B16 B12 B13 B17 -37.8(5) . . . . ?
C36 B12 B13 B17 -2.0(6) . . . . ?
C35 B12 B13 B16 134.5(5) . . . . ?
B11 B12 B13 B16 100.1(5) . . . . ?
C36 B12 B13 B16 35.8(5) . . . . ?
C35 B12 B13 B14 34.7(4) . . . . ?
B11 B12 B13 B14 0.4(6) . . . . ?
B16 B12 B13 B14 -99.7(5) . . . . ?
C36 B12 B13 B14 -63.9(5) . . . . ?
C34 C35 B14 B18 145.9(5) . . . . ?
B12 C35 B14 B18 -64.1(5) . . . . ?
B13 C35 B14 B18 -101.9(5) . . . . ?
B11 C35 B14 B18 3.5(6) . . . . ?
B15 C35 B14 B18 39.5(4) . . . . ?
C34 C35 B14 B17 -152.4(5) . . . . ?
B12 C35 B14 B17 -2.5(6) . . . . ?
B13 C35 B14 B17 -40.2(4) . . . . ?
B11 C35 B14 B17 65.2(6) . . . . ?
B15 C35 B14 B17 101.2(5) . . . . ?
C34 C35 B14 B13 -112.2(5) . . . . ?
B12 C35 B14 B13 37.7(4) . . . . ?
B11 C35 B14 B13 105.4(5) . . . . ?
B15 C35 B14 B13 141.4(4) . . . . ?
C34 C35 B14 B15 106.4(5) . . . . ?
B12 C35 B14 B15 -103.7(5) . . . . ?
B13 C35 B14 B15 -141.4(4) . . . . ?
B11 C35 B14 B15 -36.0(4) . . . . ?
C35 B13 B14 B18 95.5(4) . . . . ?
B17 B13 B14 B18 -38.4(4) . . . . ?
B16 B13 B14 B18 -1.2(5) . . . . ?
B12 B13 B14 B18 61.2(5) . . . . ?
B17 B13 B14 C35 -133.9(4) . . . . ?
B16 B13 B14 C35 -96.6(4) . . . . ?
B12 B13 B14 C35 -34.3(4) . . . . ?
C35 B13 B14 B17 133.9(4) . . . . ?
B16 B13 B14 B17 37.3(4) . . . . ?
B12 B13 B14 B17 99.6(5) . . . . ?
C35 B13 B14 B15 34.2(4) . . . . ?
B17 B13 B14 B15 -99.7(5) . . . . ?
B16 B13 B14 B15 -62.5(5) . . . . ?
B12 B13 B14 B15 -0.1(6) . . . . ?
C34 C35 B15 B18 -151.7(4) . . . . ?
B12 C35 B15 B18 65.3(5) . . . . ?
B13 C35 B15 B18 -3.4(6) . . . . ?
B11 C35 B15 B18 101.8(5) . . . . ?
B14 C35 B15 B18 -40.1(4) . . . . ?
C34 C35 B15 B19 146.5(4) . . . . ?
B12 C35 B15 B19 3.4(6) . . . . ?
B13 C35 B15 B19 -65.3(5) . . . . ?
B11 C35 B15 B19 40.0(4) . . . . ?
B14 C35 B15 B19 -102.0(5) . . . . ?
C34 C35 B15 B11 106.5(5) . . . . ?
B12 C35 B15 B11 -36.5(4) . . . . ?
B13 C35 B15 B11 -105.2(4) . . . . ?
B14 C35 B15 B11 -142.0(4) . . . . ?
C34 C35 B15 B14 -111.5(4) . . . . ?
B12 C35 B15 B14 105.5(4) . . . . ?
B13 C35 B15 B14 36.7(4) . . . . ?
B11 C35 B15 B14 142.0(4) . . . . ?
C35 B11 B15 B18 -96.2(5) . . . . ?
B12 B11 B15 B18 -62.0(6) . . . . ?
C36 B11 B15 B18 1.8(6) . . . . ?
B19 B11 B15 B18 39.1(5) . . . . ?
B12 B11 B15 C35 34.2(4) . . . . ?
C36 B11 B15 C35 98.0(5) . . . . ?
B19 B11 B15 C35 135.3(5) . . . . ?
C35 B11 B15 B19 -135.3(5) . . . . ?
B12 B11 B15 B19 -101.1(5) . . . . ?
C36 B11 B15 B19 -37.3(5) . . . . ?
C35 B11 B15 B14 -33.8(4) . . . . ?
B12 B11 B15 B14 0.5(6) . . . . ?
C36 B11 B15 B14 64.2(6) . . . . ?
B19 B11 B15 B14 101.5(5) . . . . ?
C35 B14 B15 B18 133.2(5) . . . . ?
B17 B14 B15 B18 36.0(5) . . . . ?
B13 B14 B15 B18 99.3(5) . . . . ?
B18 B14 B15 C35 -133.2(5) . . . . ?
B17 B14 B15 C35 -97.3(5) . . . . ?
B13 B14 B15 C35 -34.0(4) . . . . ?
B18 B14 B15 B19 -34.8(5) . . . . ?
C35 B14 B15 B19 98.5(5) . . . . ?
B17 B14 B15 B19 1.2(6) . . . . ?
B13 B14 B15 B19 64.5(6) . . . . ?
B18 B14 B15 B11 -99.5(5) . . . . ?
C35 B14 B15 B11 33.7(4) . . . . ?
B17 B14 B15 B11 -63.5(6) . . . . ?
B13 B14 B15 B11 -0.2(6) . . . . ?
B11 C36 B16 B12 -37.4(5) . . . . ?
B20 C36 B16 B12 -137.9(5) . . . . ?
B19 C36 B16 B12 -100.6(5) . . . . ?
B12 C36 B16 B20 137.9(5) . . . . ?
B11 C36 B16 B20 100.5(6) . . . . ?
B19 C36 B16 B20 37.2(5) . . . . ?
B12 C36 B16 B17 100.5(5) . . . . ?
B11 C36 B16 B17 63.1(6) . . . . ?
B20 C36 B16 B17 -37.4(5) . . . . ?
B19 C36 B16 B17 -0.2(6) . . . . ?
B12 C36 B16 B13 36.6(5) . . . . ?
B11 C36 B16 B13 -0.7(7) . . . . ?
B20 C36 B16 B13 -101.2(6) . . . . ?
B19 C36 B16 B13 -64.0(7) . . . . ?
C35 B12 B16 C36 100.7(5) . . . . ?
B11 B12 B16 C36 38.2(4) . . . . ?
B13 B12 B16 C36 140.0(5) . . . . ?
C35 B12 B16 B20 62.3(5) . . . . ?
B11 B12 B16 B20 -0.1(6) . . . . ?
C36 B12 B16 B20 -38.4(5) . . . . ?
B13 B12 B16 B20 101.6(5) . . . . ?
C35 B12 B16 B17 -1.2(6) . . . . ?
B11 B12 B16 B17 -63.7(6) . . . . ?
C36 B12 B16 B17 -101.9(6) . . . . ?
B13 B12 B16 B17 38.1(5) . . . . ?
C35 B12 B16 B13 -39.3(4) . . . . ?
B11 B12 B16 B13 -101.7(5) . . . . ?
C36 B12 B16 B13 -140.0(5) . . . . ?
C35 B13 B16 C36 2.1(7) . . . . ?
B17 B13 B16 C36 100.7(6) . . . . ?
B14 B13 B16 C36 63.9(6) . . . . ?
B12 B13 B16 C36 -36.6(5) . . . . ?
C35 B13 B16 B12 38.7(4) . . . . ?
B17 B13 B16 B12 137.3(5) . . . . ?
B14 B13 B16 B12 100.5(5) . . . . ?
C35 B13 B16 B20 -63.0(6) . . . . ?
B17 B13 B16 B20 35.6(5) . . . . ?
B14 B13 B16 B20 -1.3(6) . . . . ?
B12 B13 B16 B20 -101.7(5) . . . . ?
C35 B13 B16 B17 -98.6(5) . . . . ?
B14 B13 B16 B17 -36.8(4) . . . . ?
B12 B13 B16 B17 -137.3(5) . . . . ?
C35 B14 B17 B18 -97.0(5) . . . . ?
B13 B14 B17 B18 -136.4(5) . . . . ?
B15 B14 B17 B18 -35.4(5) . . . . ?
B18 B14 B17 B20 34.6(5) . . . . ?
C35 B14 B17 B20 -62.4(6) . . . . ?
B13 B14 B17 B20 -101.9(5) . . . . ?
B15 B14 B17 B20 -0.8(7) . . . . ?
B18 B14 B17 B13 136.4(5) . . . . ?
C35 B14 B17 B13 39.5(4) . . . . ?
B15 B14 B17 B13 101.1(5) . . . . ?
B18 B14 B17 B16 98.5(5) . . . . ?
C35 B14 B17 B16 1.6(6) . . . . ?
B13 B14 B17 B16 -37.9(5) . . . . ?
B15 B14 B17 B16 63.2(6) . . . . ?
C35 B13 B17 B18 -1.1(6) . . . . ?
B16 B13 B17 B18 -99.3(5) . . . . ?
B14 B13 B17 B18 38.6(4) . . . . ?
B12 B13 B17 B18 -61.8(6) . . . . ?
C35 B13 B17 B14 -39.8(4) . . . . ?
B16 B13 B17 B14 -138.0(5) . . . . ?
B12 B13 B17 B14 -100.4(5) . . . . ?
C35 B13 B17 B20 62.5(6) . . . . ?
B16 B13 B17 B20 -35.7(5) . . . . ?
B14 B13 B17 B20 102.3(5) . . . . ?
B12 B13 B17 B20 1.9(6) . . . . ?
C35 B13 B17 B16 98.2(4) . . . . ?
B14 B13 B17 B16 138.0(5) . . . . ?
B12 B13 B17 B16 37.6(4) . . . . ?
C36 B16 B17 B18 -1.5(6) . . . . ?
B12 B16 B17 B18 62.8(6) . . . . ?
B20 B16 B17 B18 -39.4(5) . . . . ?
B13 B16 B17 B18 101.2(5) . . . . ?
C36 B16 B17 B14 -64.5(6) . . . . ?
B12 B16 B17 B14 -0.2(7) . . . . ?
B20 B16 B17 B14 -102.3(5) . . . . ?
B13 B16 B17 B14 38.2(4) . . . . ?
C36 B16 B17 B20 37.8(5) . . . . ?
B12 B16 B17 B20 102.1(5) . . . . ?
B13 B16 B17 B20 140.6(5) . . . . ?
C36 B16 B17 B13 -102.7(5) . . . . ?
B12 B16 B17 B13 -38.4(4) . . . . ?
B20 B16 B17 B13 -140.6(5) . . . . ?
C35 B15 B18 B17 2.6(6) . . . . ?
B19 B15 B18 B17 103.7(6) . . . . ?
B11 B15 B18 B17 63.9(6) . . . . ?
B14 B15 B18 B17 -37.5(5) . . . . ?
C35 B15 B18 B14 40.0(4) . . . . ?
B19 B15 B18 B14 141.1(5) . . . . ?
B11 B15 B18 B14 101.3(5) . . . . ?
C35 B15 B18 B19 -101.1(5) . . . . ?
B11 B15 B18 B19 -39.8(5) . . . . ?
B14 B15 B18 B19 -141.1(5) . . . . ?
C35 B15 B18 B20 -63.5(6) . . . . ?
B19 B15 B18 B20 37.6(5) . . . . ?
B11 B15 B18 B20 -2.2(7) . . . . ?
B14 B15 B18 B20 -103.5(6) . . . . ?
B14 B17 B18 B15 38.3(5) . . . . ?
B20 B17 B18 B15 -103.6(6) . . . . ?
B13 B17 B18 B15 -0.9(7) . . . . ?
B16 B17 B18 B15 -64.3(6) . . . . ?
B20 B17 B18 B14 -141.9(5) . . . . ?
B13 B17 B18 B14 -39.2(4) . . . . ?
B16 B17 B18 B14 -102.5(5) . . . . ?
B14 B17 B18 B19 105.3(5) . . . . ?
B20 B17 B18 B19 -36.6(5) . . . . ?
B13 B17 B18 B19 66.1(6) . . . . ?
B16 B17 B18 B19 2.8(7) . . . . ?
B14 B17 B18 B20 141.9(5) . . . . ?
B13 B17 B18 B20 102.7(5) . . . . ?
B16 B17 B18 B20 39.3(5) . . . . ?
C35 B14 B18 B15 -40.0(4) . . . . ?
B17 B14 B18 B15 -139.4(5) . . . . ?
B13 B14 B18 B15 -100.7(5) . . . . ?
C35 B14 B18 B17 99.4(5) . . . . ?
B13 B14 B18 B17 38.6(4) . . . . ?
B15 B14 B18 B17 139.4(5) . . . . ?
C35 B14 B18 B19 -2.9(7) . . . . ?
B17 B14 B18 B19 -102.3(6) . . . . ?
B13 B14 B18 B19 -63.7(6) . . . . ?
B15 B14 B18 B19 37.0(5) . . . . ?
C35 B14 B18 B20 64.0(6) . . . . ?
B17 B14 B18 B20 -35.4(5) . . . . ?
B13 B14 B18 B20 3.2(6) . . . . ?
B15 B14 B18 B20 104.0(6) . . . . ?
B17 B18 B19 B15 -103.3(6) . . . . ?
B14 B18 B19 B15 -37.3(5) . . . . ?
B20 B18 B19 B15 -139.7(6) . . . . ?
B15 B18 B19 B20 139.7(6) . . . . ?
B17 B18 B19 B20 36.4(5) . . . . ?
B14 B18 B19 B20 102.5(6) . . . . ?
B15 B18 B19 B11 38.6(5) . . . . ?
B17 B18 B19 B11 -64.8(6) . . . . ?
B14 B18 B19 B11 1.3(7) . . . . ?
B20 B18 B19 B11 -101.2(6) . . . . ?
B15 B18 B19 C36 100.5(5) . . . . ?
B17 B18 B19 C36 -2.8(7) . . . . ?
B14 B18 B19 C36 63.2(6) . . . . ?
B20 B18 B19 C36 -39.3(5) . . . . ?
C35 B15 B19 B18 96.7(5) . . . . ?
B11 B15 B19 B18 135.7(5) . . . . ?
B14 B15 B19 B18 34.6(5) . . . . ?
B18 B15 B19 B20 -35.8(5) . . . . ?
C35 B15 B19 B20 60.9(6) . . . . ?
B11 B15 B19 B20 99.9(6) . . . . ?
B14 B15 B19 B20 -1.2(7) . . . . ?
B18 B15 B19 B11 -135.7(5) . . . . ?
C35 B15 B19 B11 -38.9(4) . . . . ?
B14 B15 B19 B11 -101.0(5) . . . . ?
B18 B15 B19 C36 -99.0(5) . . . . ?
C35 B15 B19 C36 -2.2(6) . . . . ?
B11 B15 B19 C36 36.7(4) . . . . ?
B14 B15 B19 C36 -64.3(6) . . . . ?
C35 B11 B19 B18 0.9(6) . . . . ?
B12 B11 B19 B18 62.5(6) . . . . ?
B15 B11 B19 B18 -38.1(5) . . . . ?
C36 B11 B19 B18 100.3(5) . . . . ?
C35 B11 B19 B15 39.0(4) . . . . ?
B12 B11 B19 B15 100.6(5) . . . . ?
C36 B11 B19 B15 138.4(5) . . . . ?
C35 B11 B19 B20 -61.5(6) . . . . ?
B12 B11 B19 B20 0.1(6) . . . . ?
B15 B11 B19 B20 -100.5(5) . . . . ?
C36 B11 B19 B20 37.9(4) . . . . ?
C35 B11 B19 C36 -99.4(5) . . . . ?
B12 B11 B19 C36 -37.8(4) . . . . ?
B15 B11 B19 C36 -138.4(5) . . . . ?
B16 C36 B19 B18 1.8(6) . . . . ?
B12 C36 B19 B18 -61.0(6) . . . . ?
B11 C36 B19 B18 -98.1(5) . . . . ?
B20 C36 B19 B18 39.2(4) . . . . ?
B16 C36 B19 B15 63.2(6) . . . . ?
B12 C36 B19 B15 0.4(6) . . . . ?
B11 C36 B19 B15 -36.7(4) . . . . ?
B20 C36 B19 B15 100.5(5) . . . . ?
B16 C36 B19 B20 -37.4(4) . . . . ?
B12 C36 B19 B20 -100.2(5) . . . . ?
B11 C36 B19 B20 -137.3(5) . . . . ?
B16 C36 B19 B11 99.9(5) . . . . ?
B12 C36 B19 B11 37.1(4) . . . . ?
B20 C36 B19 B11 137.3(5) . . . . ?
B15 B18 B20 B17 103.0(6) . . . . ?
B14 B18 B20 B17 35.2(5) . . . . ?
B19 B18 B20 B17 140.8(5) . . . . ?
B15 B18 B20 B16 63.8(6) . . . . ?
B17 B18 B20 B16 -39.2(5) . . . . ?
B14 B18 B20 B16 -4.0(7) . . . . ?
B19 B18 B20 B16 101.6(5) . . . . ?
B15 B18 B20 B19 -37.8(5) . . . . ?
B17 B18 B20 B19 -140.8(5) . . . . ?
B14 B18 B20 B19 -105.6(6) . . . . ?
B15 B18 B20 C36 1.8(7) . . . . ?
B17 B18 B20 C36 -101.2(6) . . . . ?
B14 B18 B20 C36 -66.0(6) . . . . ?
B19 B18 B20 C36 39.6(5) . . . . ?
B14 B17 B20 B18 -34.5(5) . . . . ?
B13 B17 B20 B18 -99.6(5) . . . . ?
B16 B17 B20 B18 -135.4(5) . . . . ?
B18 B17 B20 B16 135.4(5) . . . . ?
B14 B17 B20 B16 100.9(5) . . . . ?
B13 B17 B20 B16 35.8(5) . . . . ?
B18 B17 B20 B19 34.5(5) . . . . ?
B14 B17 B20 B19 0.1(7) . . . . ?
B13 B17 B20 B19 -65.1(7) . . . . ?
B16 B17 B20 B19 -100.9(6) . . . . ?
B18 B17 B20 C36 98.6(6) . . . . ?
B14 B17 B20 C36 64.1(7) . . . . ?
B13 B17 B20 C36 -1.1(7) . . . . ?
B16 B17 B20 C36 -36.9(5) . . . . ?
C36 B16 B20 B18 -99.7(5) . . . . ?
B12 B16 B20 B18 -61.5(6) . . . . ?
B17 B16 B20 B18 38.7(4) . . . . ?
B13 B16 B20 B18 3.1(6) . . . . ?
C36 B16 B20 B17 -138.4(5) . . . . ?
B12 B16 B20 B17 -100.2(5) . . . . ?
B13 B16 B20 B17 -35.5(4) . . . . ?
C36 B16 B20 B19 -38.1(5) . . . . ?
B12 B16 B20 B19 0.2(6) . . . . ?
B17 B16 B20 B19 100.3(5) . . . . ?
B13 B16 B20 B19 64.8(6) . . . . ?
B12 B16 B20 C36 38.2(4) . . . . ?
B17 B16 B20 C36 138.4(5) . . . . ?
B13 B16 B20 C36 102.9(5) . . . . ?
B15 B19 B20 B18 35.3(5) . . . . ?
B11 B19 B20 B18 97.8(5) . . . . ?
C36 B19 B20 B18 135.5(5) . . . . ?
B18 B19 B20 B17 -34.6(5) . . . . ?
B15 B19 B20 B17 0.7(7) . . . . ?
B11 B19 B20 B17 63.2(6) . . . . ?
C36 B19 B20 B17 100.9(6) . . . . ?
B18 B19 B20 B16 -98.0(5) . . . . ?
B15 B19 B20 B16 -62.7(6) . . . . ?
B11 B19 B20 B16 -0.2(6) . . . . ?
C36 B19 B20 B16 37.5(4) . . . . ?
B18 B19 B20 C36 -135.5(5) . . . . ?
B15 B19 B20 C36 -100.2(5) . . . . ?
B11 B19 B20 C36 -37.6(4) . . . . ?
B16 C36 B20 B18 99.0(5) . . . . ?
B12 C36 B20 B18 61.7(6) . . . . ?
B11 C36 B20 B18 -0.6(7) . . . . ?
B19 C36 B20 B18 -38.7(5) . . . . ?
B16 C36 B20 B17 37.2(5) . . . . ?
B12 C36 B20 B17 -0.2(7) . . . . ?
B11 C36 B20 B17 -62.5(7) . . . . ?
B19 C36 B20 B17 -100.5(5) . . . . ?
B12 C36 B20 B16 -37.4(5) . . . . ?
B11 C36 B20 B16 -99.6(5) . . . . ?
B19 C36 B20 B16 -137.7(5) . . . . ?
B16 C36 B20 B19 137.7(5) . . . . ?
B12 C36 B20 B19 100.3(5) . . . . ?
B11 C36 B20 B19 38.1(5) . . . . ?
N8 Pt3 S3 C52 178(100) . . . . ?
N7 Pt3 S3 C52 -108.2(2) . . . . ?
N9 Pt3 S3 C52 74.3(2) . . . . ?
N9 Pt3C S3C C51 0.4(5) . . . . ?
N8 Pt3C S3C C51 170(4) . . . . ?
C47 Pt3C S3C C51 -0.7(8) . . . . ?
C46 Pt3C S3C C51 -1(2) . . . . ?
N8 Pt3 N7 C37 175.7(4) . . . . ?
N9 Pt3 N7 C37 170.3(4) . . . . ?
S3 Pt3 N7 C37 -2.2(4) . . . . ?
N8 Pt3 N7 C41 -0.9(3) . . . . ?
N9 Pt3 N7 C41 -6.3(7) . . . . ?
S3 Pt3 N7 C41 -178.8(3) . . . . ?
N7 Pt3 N8 C42 0.2(3) . . . . ?
N9 Pt3 N8 C42 178.4(3) . . . . ?
S3 Pt3 N8 C42 74(4) . . . . ?
N7 Pt3 N8 C46 -177.4(3) . . . . ?
N9 Pt3 N8 C46 0.8(3) . . . . ?
S3 Pt3 N8 C46 -103(3) . . . . ?
N7 Pt3 N8 Pt3C 175.5(4) . . . . ?
N9 Pt3 N8 Pt3C -6.3(4) . . . . ?
S3 Pt3 N8 Pt3C -110(4) . . . . ?
N7 Pt3 N8 Pt3B 178.8(4) . . . . ?
N9 Pt3 N8 Pt3B -3.0(4) . . . . ?
S3 Pt3 N8 Pt3B -107(4) . . . . ?
N9 Pt3C N8 C42 176.1(5) . . . . ?
C47 Pt3C N8 C42 178.3(5) . . . . ?
C51 Pt3C N8 C42 175.4(5) . . . . ?
S3C Pt3C N8 C42 7(4) . . . . ?
C46 Pt3C N8 C42 -179.5(7) . . . . ?
N9 Pt3C N8 C46 -4.4(5) . . . . ?
C47 Pt3C N8 C46 -2.2(3) . . . . ?
C51 Pt3C N8 C46 -5.1(5) . . . . ?
S3C Pt3C N8 C46 -173(4) . . . . ?
N9 Pt3C N8 Pt3 169.4(7) . . . . ?
C47 Pt3C N8 Pt3 171.5(5) . . . . ?
C51 Pt3C N8 Pt3 168.7(8) . . . . ?
S3C Pt3C N8 Pt3 0(4) . . . . ?
C46 Pt3C N8 Pt3 173.7(5) . . . . ?
N9 Pt3C N8 Pt3B 160(3) . . . . ?
C47 Pt3C N8 Pt3B 162(3) . . . . ?
C51 Pt3C N8 Pt3B 159(3) . . . . ?
S3C Pt3C N8 Pt3B -9(4) . . . . ?
C46 Pt3C N8 Pt3B 164(3) . . . . ?
N9 Pt3B N8 C42 177.6(5) . . . . ?
S3B Pt3B N8 C42 5(3) . . . . ?
C51 Pt3B N8 C42 177.2(4) . . . . ?
C47 Pt3B N8 C42 177.4(5) . . . . ?
N9 Pt3B N8 C46 -0.8(3) . . . . ?
S3B Pt3B N8 C46 -174(3) . . . . ?
C51 Pt3B N8 C46 -1.2(4) . . . . ?
C47 Pt3B N8 C46 -1.0(3) . . . . ?
N9 Pt3B N8 Pt3 175.8(5) . . . . ?
S3B Pt3B N8 Pt3 3(3) . . . . ?
C51 Pt3B N8 Pt3 175.4(5) . . . . ?
C47 Pt3B N8 Pt3 175.6(4) . . . . ?
N9 Pt3B N8 Pt3C -17(2) . . . . ?
S3B Pt3B N8 Pt3C 170(4) . . . . ?
C51 Pt3B N8 Pt3C -17(2) . . . . ?
C47 Pt3B N8 Pt3C -17(2) . . . . ?
N8 Pt3C N9 C51 -178.9(4) . . . . ?
C47 Pt3C N9 C51 177.6(8) . . . . ?
S3C Pt3C N9 C51 -0.7(8) . . . . ?
C46 Pt3C N9 C51 178.7(5) . . . . ?
N8 Pt3C N9 C47 3.5(6) . . . . ?
C51 Pt3C N9 C47 -177.6(8) . . . . ?
S3C Pt3C N9 C47 -178.3(7) . . . . ?
C46 Pt3C N9 C47 1.1(4) . . . . ?
N8 Pt3C N9 Pt3B -160(3) . . . . ?
C47 Pt3C N9 Pt3B -163(2) . . . . ?
C51 Pt3C N9 Pt3B 19(3) . . . . ?
S3C Pt3C N9 Pt3B 19(2) . . . . ?
C46 Pt3C N9 Pt3B -162(3) . . . . ?
N8 Pt3C N9 Pt3 -52(4) . . . . ?
C47 Pt3C N9 Pt3 -56(4) . . . . ?
C51 Pt3C N9 Pt3 127(4) . . . . ?
S3C Pt3C N9 Pt3 126(4) . . . . ?
C46 Pt3C N9 Pt3 -55(4) . . . . ?
S3B Pt3B N9 Pt3C -163(3) . . . . ?
N8 Pt3B N9 Pt3C 18(2) . . . . ?
C51 Pt3B N9 Pt3C -162(3) . . . . ?
C47 Pt3B N9 Pt3C 19(3) . . . . ?
S3B Pt3B N9 C51 -0.8(7) . . . . ?
N8 Pt3B N9 C51 -179.4(4) . . . . ?
C47 Pt3B N9 C51 -179.0(7) . . . . ?
S3B Pt3B N9 C47 178.2(6) . . . . ?
N8 Pt3B N9 C47 -0.4(5) . . . . ?
C51 Pt3B N9 C47 179.0(7) . . . . ?
S3B Pt3B N9 Pt3 172.6(11) . . . . ?
N8 Pt3B N9 Pt3 -5.9(8) . . . . ?
C51 Pt3B N9 Pt3 173.5(8) . . . . ?
C47 Pt3B N9 Pt3 -5.5(11) . . . . ?
N8 Pt3 N9 Pt3C 124(4) . . . . ?
N7 Pt3 N9 Pt3C 130(4) . . . . ?
S3 Pt3 N9 Pt3C -58(4) . . . . ?
N8 Pt3 N9 C51 -179.5(4) . . . . ?
N7 Pt3 N9 C51 -174.0(4) . . . . ?
S3 Pt3 N9 C51 -1.6(4) . . . . ?
N8 Pt3 N9 C47 -2.0(3) . . . . ?
N7 Pt3 N9 C47 3.5(7) . . . . ?
S3 Pt3 N9 C47 175.9(3) . . . . ?
N8 Pt3 N9 Pt3B 173.1(9) . . . . ?
N7 Pt3 N9 Pt3B 178.6(9) . . . . ?
S3 Pt3 N9 Pt3B -9.0(9) . . . . ?
C41 N7 C37 C38 -1.6(7) . . . . ?
Pt3 N7 C37 C38 -178.0(3) . . . . ?
N7 C37 C38 C39 0.5(8) . . . . ?
C37 C38 C39 C40 0.7(8) . . . . ?
C38 C39 C40 C41 -0.8(8) . . . . ?
C37 N7 C41 C40 1.5(7) . . . . ?
Pt3 N7 C41 C40 178.3(4) . . . . ?
C37 N7 C41 C42 -175.5(4) . . . . ?
Pt3 N7 C41 C42 1.4(5) . . . . ?
C39 C40 C41 N7 -0.3(7) . . . . ?
C39 C40 C41 C42 176.5(5) . . . . ?
C46 N8 C42 C43 -1.7(7) . . . . ?
Pt3 N8 C42 C43 -179.2(3) . . . . ?
Pt3C N8 C42 C43 177.7(4) . . . . ?
Pt3B N8 C42 C43 -179.8(4) . . . . ?
C46 N8 C42 C41 178.0(4) . . . . ?
Pt3 N8 C42 C41 0.5(5) . . . . ?
Pt3C N8 C42 C41 -2.6(7) . . . . ?
Pt3B N8 C42 C41 -0.2(6) . . . . ?
N7 C41 C42 N8 -1.2(6) . . . . ?
C40 C41 C42 N8 -178.1(4) . . . . ?
N7 C41 C42 C43 178.4(4) . . . . ?
C40 C41 C42 C43 1.5(8) . . . . ?
N8 C42 C43 C44 1.3(7) . . . . ?
C41 C42 C43 C44 -178.2(5) . . . . ?
C42 C43 C44 C45 -0.8(7) . . . . ?
C43 C44 C45 C46 0.4(7) . . . . ?
C42 N8 C46 C45 1.3(6) . . . . ?
Pt3 N8 C46 C45 178.8(3) . . . . ?
Pt3C N8 C46 C45 -178.3(4) . . . . ?
Pt3B N8 C46 C45 180.0(4) . . . . ?
C42 N8 C46 C47 -177.1(4) . . . . ?
Pt3 N8 C46 C47 0.4(5) . . . . ?
Pt3C N8 C46 C47 3.3(4) . . . . ?
Pt3B N8 C46 C47 1.6(4) . . . . ?
C42 N8 C46 Pt3C 179.6(5) . . . . ?
Pt3 N8 C46 Pt3C -2.9(2) . . . . ?
Pt3B N8 C46 Pt3C -1.7(3) . . . . ?
C44 C45 C46 N8 -0.7(7) . . . . ?
C44 C45 C46 C47 177.4(5) . . . . ?
C44 C45 C46 Pt3C -10(3) . . . . ?
N9 Pt3C C46 N8 175.4(5) . . . . ?
C47 Pt3C C46 N8 176.4(4) . . . . ?
C51 Pt3C C46 N8 176.1(4) . . . . ?
S3C Pt3C C46 N8 177.1(18) . . . . ?
N9 Pt3C C46 C45 -175(2) . . . . ?
N8 Pt3C C46 C45 10(2) . . . . ?
C47 Pt3C C46 C45 -174(3) . . . . ?
C51 Pt3C C46 C45 -174(2) . . . . ?
S3C Pt3C C46 C45 -173(3) . . . . ?
N9 Pt3C C46 C47 -1.0(4) . . . . ?
N8 Pt3C C46 C47 -176.4(4) . . . . ?
C51 Pt3C C46 C47 -0.4(3) . . . . ?
S3C Pt3C C46 C47 0.7(18) . . . . ?
Pt3C N9 C47 C48 -179.7(5) . . . . ?
C51 N9 C47 C48 2.7(7) . . . . ?
Pt3B N9 C47 C48 -176.3(4) . . . . ?
Pt3 N9 C47 C48 -175.0(4) . . . . ?
Pt3C N9 C47 C46 -1.9(7) . . . . ?
C51 N9 C47 C46 -179.6(4) . . . . ?
Pt3B N9 C47 C46 1.5(7) . . . . ?
Pt3 N9 C47 C46 2.8(5) . . . . ?
C51 N9 C47 Pt3C -177.7(8) . . . . ?
Pt3B N9 C47 Pt3C 3.4(5) . . . . ?
Pt3 N9 C47 Pt3C 4.7(3) . . . . ?
Pt3C N9 C47 Pt3B -3.4(5) . . . . ?
C51 N9 C47 Pt3B 178.9(7) . . . . ?
Pt3 N9 C47 Pt3B 1.3(3) . . . . ?
N8 C46 C47 N9 -2.1(6) . . . . ?
C45 C46 C47 N9 179.7(4) . . . . ?
Pt3C C46 C47 N9 0.9(3) . . . . ?
N8 C46 C47 C48 175.6(4) . . . . ?
C45 C46 C47 C48 -2.5(8) . . . . ?
Pt3C C46 C47 C48 178.7(6) . . . . ?
N8 C46 C47 Pt3C -3.1(4) . . . . ?
C45 C46 C47 Pt3C 178.8(5) . . . . ?
N8 C46 C47 Pt3B -1.4(4) . . . . ?
C45 C46 C47 Pt3B -179.6(5) . . . . ?
Pt3C C46 C47 Pt3B 1.6(2) . . . . ?
N8 Pt3C C47 N9 -176.2(6) . . . . ?
C51 Pt3C C47 N9 1.3(4) . . . . ?
S3C Pt3C C47 N9 2.0(9) . . . . ?
C46 Pt3C C47 N9 -178.3(6) . . . . ?
N9 Pt3C C47 C48 0.6(9) . . . . ?
N8 Pt3C C47 C48 -175.7(8) . . . . ?
C51 Pt3C C47 C48 1.9(8) . . . . ?
S3C Pt3C C47 C48 2.6(13) . . . . ?
C46 Pt3C C47 C48 -177.7(10) . . . . ?
N9 Pt3C C47 C46 178.3(6) . . . . ?
N8 Pt3C C47 C46 2.0(3) . . . . ?
C51 Pt3C C47 C46 179.6(3) . . . . ?
S3C Pt3C C47 C46 -179.7(8) . . . . ?
N9 Pt3C C47 Pt3B 39(6) . . . . ?
N8 Pt3C C47 Pt3B -137(6) . . . . ?
C51 Pt3C C47 Pt3B 41(6) . . . . ?
S3C Pt3C C47 Pt3B 41(6) . . . . ?
C46 Pt3C C47 Pt3B -139(6) . . . . ?
S3B Pt3B C47 N9 -2.4(8) . . . . ?
N8 Pt3B C47 N9 179.6(5) . . . . ?
C51 Pt3B C47 N9 -0.6(4) . . . . ?
N9 Pt3B C47 C48 6.2(7) . . . . ?
S3B Pt3B C47 C48 3.9(11) . . . . ?
N8 Pt3B C47 C48 -174.2(8) . . . . ?
C51 Pt3B C47 C48 5.6(7) . . . . ?
N9 Pt3B C47 C46 -178.6(6) . . . . ?
S3B Pt3B C47 C46 179.0(7) . . . . ?
N8 Pt3B C47 C46 0.9(2) . . . . ?
C51 Pt3B C47 C46 -179.3(3) . . . . ?
N9 Pt3B C47 Pt3C -138(6) . . . . ?
S3B Pt3B C47 Pt3C -140(6) . . . . ?
N8 Pt3B C47 Pt3C 42(6) . . . . ?
C51 Pt3B C47 Pt3C -138(6) . . . . ?
N9 C47 C48 C49 -3.3(7) . . . . ?
C46 C47 C48 C49 179.1(4) . . . . ?
Pt3C C47 C48 C49 -3.6(11) . . . . ?
Pt3B C47 C48 C49 -6.7(10) . . . . ?
C47 C48 C49 C50 2.0(8) . . . . ?
C48 C49 C50 C51 -0.2(8) . . . . ?
Pt3C N9 C51 C50 -178.2(6) . . . . ?
C47 N9 C51 C50 -0.7(7) . . . . ?
Pt3B N9 C51 C50 178.3(5) . . . . ?
Pt3 N9 C51 C50 176.6(4) . . . . ?
C47 N9 C51 Pt3C 177.5(8) . . . . ?
Pt3B N9 C51 Pt3C -3.5(5) . . . . ?
Pt3 N9 C51 Pt3C -5.2(4) . . . . ?
Pt3C N9 C51 S3C 0.7(9) . . . . ?
C47 N9 C51 S3C 178.2(8) . . . . ?
Pt3B N9 C51 S3C -2.7(8) . . . . ?
Pt3 N9 C51 S3C -4.4(8) . . . . ?
Pt3C N9 C51 Pt3B 3.5(5) . . . . ?
C47 N9 C51 Pt3B -179.0(7) . . . . ?
Pt3 N9 C51 Pt3B -1.7(2) . . . . ?
C49 C50 C51 N9 -0.5(8) . . . . ?
C49 C50 C51 Pt3C -2.0(11) . . . . ?
C49 C50 C51 S3C -178.5(14) . . . . ?
C49 C50 C51 Pt3B 1.6(13) . . . . ?
N8 Pt3C C51 N9 1.4(5) . . . . ?
C47 Pt3C C51 N9 -1.5(5) . . . . ?
S3C Pt3C C51 N9 179.2(10) . . . . ?
C46 Pt3C C51 N9 -1.3(5) . . . . ?
N9 Pt3C C51 C50 2.8(9) . . . . ?
N8 Pt3C C51 C50 4.3(10) . . . . ?
C47 Pt3C C51 C50 1.3(8) . . . . ?
S3C Pt3C C51 C50 -178.0(11) . . . . ?
C46 Pt3C C51 C50 1.6(8) . . . . ?
N9 Pt3C C51 S3C -179.2(10) . . . . ?
N8 Pt3C C51 S3C -177.7(9) . . . . ?
C47 Pt3C C51 S3C 179.3(8) . . . . ?
C46 Pt3C C51 S3C 179.5(8) . . . . ?
N9 Pt3C C51 Pt3B -165(2) . . . . ?
N8 Pt3C C51 Pt3B -163(2) . . . . ?
C47 Pt3C C51 Pt3B -166.3(19) . . . . ?
S3C Pt3C C51 Pt3B 14.4(19) . . . . ?
C46 Pt3C C51 Pt3B -166(2) . . . . ?
Pt3C S3C C51 N9 -0.4(4) . . . . ?
Pt3C S3C C51 C50 177.8(12) . . . . ?
Pt3C S3C C51 Pt3B -2.2(3) . . . . ?
S3B Pt3B C51 N9 179.2(7) . . . . ?
N8 Pt3B C51 N9 0.7(4) . . . . ?
C47 Pt3B C51 N9 0.5(4) . . . . ?
N9 Pt3B C51 C50 -3.2(9) . . . . ?
S3B Pt3B C51 C50 175.9(11) . . . . ?
N8 Pt3B C51 C50 -2.5(10) . . . . ?
C47 Pt3B C51 C50 -2.7(9) . . . . ?
N9 Pt3B C51 Pt3C 12.3(18) . . . . ?
S3B Pt3B C51 Pt3C -169(2) . . . . ?
N8 Pt3B C51 Pt3C 13.0(17) . . . . ?
C47 Pt3B C51 Pt3C 12.8(18) . . . . ?
N9 Pt3B C51 S3C 176.8(9) . . . . ?
S3B Pt3B C51 S3C -4.1(11) . . . . ?
N8 Pt3B C51 S3C 177.5(8) . . . . ?
C47 Pt3B C51 S3C 177.3(8) . . . . ?
Pt3 S3 C52 C53 -178.2(3) . . . . ?
S3 C52 C53 B21 -161.5(4) . . . . ?
S3 C52 C53 B25 128.3(4) . . . . ?
S3 C52 C53 B23 -16.8(6) . . . . ?
S3 C52 C53 B24 56.8(6) . . . . ?
S3 C52 C53 B22 -90.2(5) . . . . ?
C52 C53 B21 B25 -108.5(5) . . . . ?
B23 C53 B21 B25 104.3(5) . . . . ?
B24 C53 B21 B25 35.9(5) . . . . ?
B22 C53 B21 B25 141.5(5) . . . . ?
C52 C53 B21 B22 110.0(5) . . . . ?
B25 C53 B21 B22 -141.5(5) . . . . ?
B23 C53 B21 B22 -37.1(5) . . . . ?
B24 C53 B21 B22 -105.6(5) . . . . ?
C52 C53 B21 C54 -151.3(6) . . . . ?
B25 C53 B21 C54 -42.8(5) . . . . ?
B23 C53 B21 C54 61.5(7) . . . . ?
B24 C53 B21 C54 -6.9(7) . . . . ?
B22 C53 B21 C54 98.7(6) . . . . ?
C52 C53 B21 B26 149.8(5) . . . . ?
B25 C53 B21 B26 -101.7(5) . . . . ?
B23 C53 B21 B26 2.7(7) . . . . ?
B24 C53 B21 B26 -65.8(6) . . . . ?
B22 C53 B21 B26 39.8(5) . . . . ?
B26 C54 B21 C53 -97.9(5) . . . . ?
B30 C54 B21 C53 -56.0(8) . . . . ?
B29 C54 B21 C53 6.7(8) . . . . ?
B25 C54 B21 C53 41.0(5) . . . . ?
B26 C54 B21 B25 -138.9(5) . . . . ?
B30 C54 B21 B25 -97.0(6) . . . . ?
B29 C54 B21 B25 -34.3(5) . . . . ?
B26 C54 B21 B22 -36.2(5) . . . . ?
B30 C54 B21 B22 5.7(7) . . . . ?
B29 C54 B21 B22 68.5(7) . . . . ?
B25 C54 B21 B22 102.8(5) . . . . ?
B30 C54 B21 B26 41.9(6) . . . . ?
B29 C54 B21 B26 104.6(6) . . . . ?
B25 C54 B21 B26 138.9(5) . . . . ?
C52 C53 B22 B27 152.2(5) . . . . ?
B21 C53 B22 B27 -101.7(5) . . . . ?
B25 C53 B22 B27 -64.9(6) . . . . ?
B23 C53 B22 B27 39.9(4) . . . . ?
B24 C53 B22 B27 3.2(6) . . . . ?
C52 C53 B22 B21 -106.1(5) . . . . ?
B25 C53 B22 B21 36.8(4) . . . . ?
B23 C53 B22 B21 141.6(5) . . . . ?
B24 C53 B22 B21 104.9(5) . . . . ?
C52 C53 B22 B23 112.3(5) . . . . ?
B21 C53 B22 B23 -141.6(5) . . . . ?
B25 C53 B22 B23 -104.8(4) . . . . ?
B24 C53 B22 B23 -36.7(4) . . . . ?
C52 C53 B22 B26 -145.9(4) . . . . ?
B21 C53 B22 B26 -39.9(4) . . . . ?
B25 C53 B22 B26 -3.0(6) . . . . ?
B23 C53 B22 B26 101.7(5) . . . . ?
B24 C53 B22 B26 65.1(5) . . . . ?
B25 B21 B22 C53 -34.3(4) . . . . ?
C54 B21 B22 C53 -100.2(5) . . . . ?
B26 B21 B22 C53 -134.7(5) . . . . ?
C53 B21 B22 B27 95.5(5) . . . . ?
B25 B21 B22 B27 61.2(6) . . . . ?
C54 B21 B22 B27 -4.7(6) . . . . ?
B26 B21 B22 B27 -39.2(5) . . . . ?
C53 B21 B22 B23 33.7(4) . . . . ?
B25 B21 B22 B23 -0.6(6) . . . . ?
C54 B21 B22 B23 -66.5(6) . . . . ?
B26 B21 B22 B23 -101.0(5) . . . . ?
C53 B21 B22 B26 134.7(5) . . . . ?
B25 B21 B22 B26 100.4(5) . . . . ?
C54 B21 B22 B26 34.5(5) . . . . ?
C52 C53 B23 B28 150.7(5) . . . . ?
B21 C53 B23 B28 -64.0(6) . . . . ?
B25 C53 B23 B28 4.3(6) . . . . ?
B24 C53 B23 B28 40.6(4) . . . . ?
B22 C53 B23 B28 -101.1(5) . . . . ?
C52 C53 B23 B27 -148.1(5) . . . . ?
B21 C53 B23 B27 -2.9(6) . . . . ?
B25 C53 B23 B27 65.4(6) . . . . ?
B24 C53 B23 B27 101.7(5) . . . . ?
B22 C53 B23 B27 -40.0(5) . . . . ?
C52 C53 B23 B24 110.1(5) . . . . ?
B21 C53 B23 B24 -104.6(5) . . . . ?
B25 C53 B23 B24 -36.3(4) . . . . ?
B22 C53 B23 B24 -141.7(5) . . . . ?
C52 C53 B23 B22 -108.1(6) . . . . ?
B21 C53 B23 B22 37.1(5) . . . . ?
B25 C53 B23 B22 105.4(5) . . . . ?
B24 C53 B23 B22 141.7(5) . . . . ?
C53 B22 B23 B28 97.0(5) . . . . ?
B27 B22 B23 B28 -36.1(5) . . . . ?
B21 B22 B23 B28 63.4(6) . . . . ?
B26 B22 B23 B28 -0.3(7) . . . . ?
B27 B22 B23 C53 -133.1(5) . . . . ?
B21 B22 B23 C53 -33.6(4) . . . . ?
B26 B22 B23 C53 -97.3(5) . . . . ?
C53 B22 B23 B27 133.1(5) . . . . ?
B21 B22 B23 B27 99.5(6) . . . . ?
B26 B22 B23 B27 35.8(5) . . . . ?
C53 B22 B23 B24 33.9(4) . . . . ?
B27 B22 B23 B24 -99.2(5) . . . . ?
B21 B22 B23 B24 0.3(6) . . . . ?
B26 B22 B23 B24 -63.4(6) . . . . ?
C52 C53 B24 B28 -151.1(5) . . . . ?
B21 C53 B24 B28 66.3(6) . . . . ?
B25 C53 B24 B28 102.2(5) . . . . ?
B23 C53 B24 B28 -39.6(4) . . . . ?
B22 C53 B24 B28 -2.7(6) . . . . ?
C52 C53 B24 B29 146.7(5) . . . . ?
B21 C53 B24 B29 4.0(7) . . . . ?
B25 C53 B24 B29 39.9(5) . . . . ?
B23 C53 B24 B29 -101.8(5) . . . . ?
B22 C53 B24 B29 -65.0(6) . . . . ?
C52 C53 B24 B25 106.7(5) . . . . ?
B21 C53 B24 B25 -35.9(5) . . . . ?
B23 C53 B24 B25 -141.8(5) . . . . ?
B22 C53 B24 B25 -104.9(5) . . . . ?
C52 C53 B24 B23 -111.5(5) . . . . ?
B21 C53 B24 B23 105.8(5) . . . . ?
B25 C53 B24 B23 141.8(5) . . . . ?
B22 C53 B24 B23 36.9(4) . . . . ?
B28 B23 B24 C53 -133.2(4) . . . . ?
B27 B23 B24 C53 -95.9(4) . . . . ?
B22 B23 B24 C53 -33.8(4) . . . . ?
C53 B23 B24 B28 133.2(4) . . . . ?
B27 B23 B24 B28 37.4(4) . . . . ?
B22 B23 B24 B28 99.4(5) . . . . ?
B28 B23 B24 B29 -36.2(4) . . . . ?
C53 B23 B24 B29 97.0(4) . . . . ?
B27 B23 B24 B29 1.2(6) . . . . ?
B22 B23 B24 B29 63.2(5) . . . . ?
B28 B23 B24 B25 -99.4(5) . . . . ?
C53 B23 B24 B25 33.9(4) . . . . ?
B27 B23 B24 B25 -62.0(5) . . . . ?
B22 B23 B24 B25 0.0(6) . . . . ?
C52 C53 B25 B29 -151.3(5) . . . . ?
B21 C53 B25 B29 102.4(6) . . . . ?
B23 C53 B25 B29 -3.4(6) . . . . ?
B24 C53 B25 B29 -39.9(4) . . . . ?
B22 C53 B25 B29 65.4(6) . . . . ?
C52 C53 B25 B21 106.3(5) . . . . ?
B23 C53 B25 B21 -105.9(5) . . . . ?
B24 C53 B25 B21 -142.3(5) . . . . ?
B22 C53 B25 B21 -37.1(4) . . . . ?
C52 C53 B25 B24 -111.4(5) . . . . ?
B21 C53 B25 B24 142.3(5) . . . . ?
B23 C53 B25 B24 36.5(5) . . . . ?
B22 C53 B25 B24 105.3(5) . . . . ?
C52 C53 B25 C54 146.7(4) . . . . ?
B21 C53 B25 C54 40.4(4) . . . . ?
B23 C53 B25 C54 -65.5(5) . . . . ?
B24 C53 B25 C54 -101.9(5) . . . . ?
B22 C53 B25 C54 3.4(5) . . . . ?
B22 B21 B25 C53 34.3(4) . . . . ?
C54 B21 B25 C53 132.9(5) . . . . ?
B26 B21 B25 C53 97.9(5) . . . . ?
C53 B21 B25 B29 -96.9(5) . . . . ?
B22 B21 B25 B29 -62.6(6) . . . . ?
C54 B21 B25 B29 36.0(5) . . . . ?
B26 B21 B25 B29 1.0(6) . . . . ?
C53 B21 B25 B24 -33.6(4) . . . . ?
B22 B21 B25 B24 0.6(6) . . . . ?
C54 B21 B25 B24 99.3(5) . . . . ?
B26 B21 B25 B24 64.2(6) . . . . ?
C53 B21 B25 C54 -132.9(5) . . . . ?
B22 B21 B25 C54 -98.6(5) . . . . ?
B26 B21 B25 C54 -35.0(5) . . . . ?
B28 B24 B25 C53 -95.4(5) . . . . ?
B29 B24 B25 C53 -134.1(6) . . . . ?
B23 B24 B25 C53 -33.9(4) . . . . ?
C53 B24 B25 B29 134.1(6) . . . . ?
B28 B24 B25 B29 38.8(5) . . . . ?
B23 B24 B25 B29 100.2(5) . . . . ?
C53 B24 B25 B21 33.5(4) . . . . ?
B28 B24 B25 B21 -61.9(6) . . . . ?
B29 B24 B25 B21 -100.7(6) . . . . ?
B23 B24 B25 B21 -0.4(6) . . . . ?
C53 B24 B25 C54 96.1(5) . . . . ?
B28 B24 B25 C54 0.7(6) . . . . ?
B29 B24 B25 C54 -38.0(5) . . . . ?
B23 B24 B25 C54 62.2(6) . . . . ?
B26 C54 B25 C53 -2.4(6) . . . . ?
B30 C54 B25 C53 63.9(6) . . . . ?
B21 C54 B25 C53 -40.2(4) . . . . ?
B29 C54 B25 C53 99.6(5) . . . . ?
B26 C54 B25 B29 -101.9(6) . . . . ?
B30 C54 B25 B29 -35.6(6) . . . . ?
B21 C54 B25 B29 -139.7(6) . . . . ?
B26 C54 B25 B21 37.8(5) . . . . ?
B30 C54 B25 B21 104.1(7) . . . . ?
B29 C54 B25 B21 139.7(6) . . . . ?
B26 C54 B25 B24 -64.0(6) . . . . ?
B30 C54 B25 B24 2.3(7) . . . . ?
B21 C54 B25 B24 -101.8(5) . . . . ?
B29 C54 B25 B24 37.9(5) . . . . ?
B30 C54 B26 B27 -37.3(5) . . . . ?
B21 C54 B26 B27 98.0(5) . . . . ?
B29 C54 B26 B27 1.0(7) . . . . ?
B25 C54 B26 B27 62.0(6) . . . . ?
B21 C54 B26 B30 135.3(5) . . . . ?
B29 C54 B26 B30 38.3(5) . . . . ?
B25 C54 B26 B30 99.4(5) . . . . ?
B30 C54 B26 B22 -98.7(5) . . . . ?
B21 C54 B26 B22 36.6(4) . . . . ?
B29 C54 B26 B22 -60.4(6) . . . . ?
B25 C54 B26 B22 0.7(6) . . . . ?
B30 C54 B26 B21 -135.3(5) . . . . ?
B29 C54 B26 B21 -97.0(5) . . . . ?
B25 C54 B26 B21 -35.9(4) . . . . ?
C53 B22 B26 C54 1.3(6) . . . . ?
B27 B22 B26 C54 98.1(6) . . . . ?
B21 B22 B26 C54 -37.5(5) . . . . ?
B23 B22 B26 C54 62.7(6) . . . . ?
C53 B22 B26 B27 -96.7(5) . . . . ?
B21 B22 B26 B27 -135.5(6) . . . . ?
B23 B22 B26 B27 -35.4(5) . . . . ?
C53 B22 B26 B30 -60.8(6) . . . . ?
B27 B22 B26 B30 35.9(6) . . . . ?
B21 B22 B26 B30 -99.6(6) . . . . ?
B23 B22 B26 B30 0.5(7) . . . . ?
C53 B22 B26 B21 38.8(4) . . . . ?
B27 B22 B26 B21 135.5(6) . . . . ?
B23 B22 B26 B21 100.1(5) . . . . ?
C53 B21 B26 C54 99.8(5) . . . . ?
B25 B21 B26 C54 37.8(5) . . . . ?
B22 B21 B26 C54 139.1(5) . . . . ?
C53 B21 B26 B27 -1.3(7) . . . . ?
B25 B21 B26 B27 -63.3(7) . . . . ?
B22 B21 B26 B27 38.0(5) . . . . ?
C54 B21 B26 B27 -101.1(6) . . . . ?
C53 B21 B26 B30 60.9(6) . . . . ?
B25 B21 B26 B30 -1.1(7) . . . . ?
B22 B21 B26 B30 100.2(5) . . . . ?
C54 B21 B26 B30 -38.9(5) . . . . ?
C53 B21 B26 B22 -39.3(4) . . . . ?
B25 B21 B26 B22 -101.3(5) . . . . ?
C54 B21 B26 B22 -139.1(5) . . . . ?
C53 B23 B27 B28 -99.0(5) . . . . ?
B24 B23 B27 B28 -37.7(4) . . . . ?
B22 B23 B27 B28 -138.9(6) . . . . ?
B28 B23 B27 B22 138.9(6) . . . . ?
C53 B23 B27 B22 39.9(5) . . . . ?
B24 B23 B27 B22 101.2(5) . . . . ?
B28 B23 B27 B26 100.9(7) . . . . ?
C53 B23 B27 B26 1.9(7) . . . . ?
B24 B23 B27 B26 63.2(7) . . . . ?
B22 B23 B27 B26 -38.0(6) . . . . ?
B28 B23 B27 B30 35.3(5) . . . . ?
C53 B23 B27 B30 -63.6(6) . . . . ?
B24 B23 B27 B30 -2.4(6) . . . . ?
B22 B23 B27 B30 -103.6(6) . . . . ?
C53 B22 B27 B28 -2.4(7) . . . . ?
B21 B22 B27 B28 -62.9(6) . . . . ?
B23 B22 B27 B28 37.4(5) . . . . ?
B26 B22 B27 B28 -102.5(6) . . . . ?
C53 B22 B27 B23 -39.8(4) . . . . ?
B21 B22 B27 B23 -100.3(5) . . . . ?
B26 B22 B27 B23 -139.8(6) . . . . ?
C53 B22 B27 B26 100.0(6) . . . . ?
B21 B22 B27 B26 39.5(5) . . . . ?
B23 B22 B27 B26 139.8(6) . . . . ?
C53 B22 B27 B30 62.7(6) . . . . ?
B21 B22 B27 B30 2.2(7) . . . . ?
B23 B22 B27 B30 102.5(6) . . . . ?
B26 B22 B27 B30 -37.3(5) . . . . ?
C54 B26 B27 B28 0.4(7) . . . . ?
B30 B26 B27 B28 -36.6(5) . . . . ?
B22 B26 B27 B28 102.9(6) . . . . ?
B21 B26 B27 B28 64.4(6) . . . . ?
C54 B26 B27 B23 -64.4(7) . . . . ?
B30 B26 B27 B23 -101.4(7) . . . . ?
B22 B26 B27 B23 38.1(6) . . . . ?
B21 B26 B27 B23 -0.4(8) . . . . ?
C54 B26 B27 B22 -102.5(6) . . . . ?
B30 B26 B27 B22 -139.5(6) . . . . ?
B21 B26 B27 B22 -38.5(5) . . . . ?
C54 B26 B27 B30 37.0(5) . . . . ?
B22 B26 B27 B30 139.5(6) . . . . ?
B21 B26 B27 B30 101.0(6) . . . . ?
B22 B27 B28 B23 -38.3(5) . . . . ?
B26 B27 B28 B23 -104.9(5) . . . . ?
B30 B27 B28 B23 -141.5(5) . . . . ?
B23 B27 B28 B24 39.3(4) . . . . ?
B22 B27 B28 B24 0.9(7) . . . . ?
B26 B27 B28 B24 -65.6(6) . . . . ?
B30 B27 B28 B24 -102.2(5) . . . . ?
B23 B27 B28 B30 141.5(5) . . . . ?
B22 B27 B28 B30 103.1(6) . . . . ?
B26 B27 B28 B30 36.6(5) . . . . ?
B23 B27 B28 B29 103.3(5) . . . . ?
B22 B27 B28 B29 64.9(6) . . . . ?
B26 B27 B28 B29 -1.6(6) . . . . ?
B30 B27 B28 B29 -38.2(5) . . . . ?
C53 B23 B28 B27 97.3(5) . . . . ?
B24 B23 B28 B27 137.4(5) . . . . ?
B22 B23 B28 B27 36.0(5) . . . . ?
C53 B23 B28 B24 -40.2(4) . . . . ?
B27 B23 B28 B24 -137.4(5) . . . . ?
B22 B23 B28 B24 -101.4(5) . . . . ?
C53 B23 B28 B30 61.3(7) . . . . ?
B27 B23 B28 B30 -36.0(6) . . . . ?
B24 B23 B28 B30 101.4(6) . . . . ?
B22 B23 B28 B30 0.0(7) . . . . ?
C53 B23 B28 B29 -3.3(6) . . . . ?
B27 B23 B28 B29 -100.6(5) . . . . ?
B24 B23 B28 B29 36.8(5) . . . . ?
B22 B23 B28 B29 -64.6(6) . . . . ?
C53 B24 B28 B27 1.0(6) . . . . ?
B29 B24 B28 B27 100.7(5) . . . . ?
B25 B24 B28 B27 62.1(6) . . . . ?
B23 B24 B28 B27 -38.8(5) . . . . ?
C53 B24 B28 B23 39.9(4) . . . . ?
B29 B24 B28 B23 139.6(5) . . . . ?
B25 B24 B28 B23 101.0(5) . . . . ?
C53 B24 B28 B30 -64.6(6) . . . . ?
B29 B24 B28 B30 35.1(5) . . . . ?
B25 B24 B28 B30 -3.5(7) . . . . ?
B23 B24 B28 B30 -104.5(6) . . . . ?
C53 B24 B28 B29 -99.7(5) . . . . ?
B25 B24 B28 B29 -38.6(5) . . . . ?
B23 B24 B28 B29 -139.6(5) . . . . ?
C53 B24 B29 B30 62.0(6) . . . . ?
B28 B24 B29 B30 -34.9(5) . . . . ?
B25 B24 B29 B30 101.5(5) . . . . ?
B23 B24 B29 B30 0.5(6) . . . . ?
C53 B24 B29 B28 96.9(5) . . . . ?
B25 B24 B29 B28 136.4(5) . . . . ?
B23 B24 B29 B28 35.4(4) . . . . ?
C53 B24 B29 B25 -39.5(5) . . . . ?
B28 B24 B29 B25 -136.4(5) . . . . ?
B23 B24 B29 B25 -101.0(5) . . . . ?
C53 B24 B29 C54 0.6(7) . . . . ?
B28 B24 B29 C54 -96.4(7) . . . . ?
B25 B24 B29 C54 40.1(6) . . . . ?
B23 B24 B29 C54 -61.0(7) . . . . ?
B27 B28 B29 B30 38.9(5) . . . . ?
B23 B28 B29 B30 103.8(5) . . . . ?
B24 B28 B29 B30 141.3(5) . . . . ?
B27 B28 B29 B24 -102.4(5) . . . . ?
B23 B28 B29 B24 -37.5(5) . . . . ?
B30 B28 B29 B24 -141.3(5) . . . . ?
B27 B28 B29 B25 -63.5(6) . . . . ?
B23 B28 B29 B25 1.4(7) . . . . ?
B24 B28 B29 B25 38.9(5) . . . . ?
B30 B28 B29 B25 -102.4(6) . . . . ?
B27 B28 B29 C54 2.1(6) . . . . ?
B23 B28 B29 C54 67.0(6) . . . . ?
B24 B28 B29 C54 104.5(5) . . . . ?
B30 B28 B29 C54 -36.8(5) . . . . ?
C53 B25 B29 B30 -62.1(6) . . . . ?
B21 B25 B29 B30 -0.5(7) . . . . ?
B24 B25 B29 B30 -101.8(6) . . . . ?
C54 B25 B29 B30 35.3(5) . . . . ?
C53 B25 B29 B24 39.7(4) . . . . ?
B21 B25 B29 B24 101.3(5) . . . . ?
C54 B25 B29 B24 137.1(6) . . . . ?
C53 B25 B29 B28 1.2(6) . . . . ?
B21 B25 B29 B28 62.8(6) . . . . ?
B24 B25 B29 B28 -38.5(5) . . . . ?
C54 B25 B29 B28 98.6(6) . . . . ?
C53 B25 B29 C54 -97.4(6) . . . . ?
B21 B25 B29 C54 -35.8(5) . . . . ?
B24 B25 B29 C54 -137.1(6) . . . . ?
B26 C54 B29 B30 -39.7(5) . . . . ?
B21 C54 B29 B30 -105.1(7) . . . . ?
B25 C54 B29 B30 -139.7(6) . . . . ?
B26 C54 B29 B24 60.8(7) . . . . ?
B30 C54 B29 B24 100.6(6) . . . . ?
B21 C54 B29 B24 -4.5(8) . . . . ?
B25 C54 B29 B24 -39.1(5) . . . . ?
B26 C54 B29 B28 -1.9(7) . . . . ?
B30 C54 B29 B28 37.8(5) . . . . ?
B21 C54 B29 B28 -67.3(7) . . . . ?
B25 C54 B29 B28 -101.8(5) . . . . ?
B26 C54 B29 B25 99.9(6) . . . . ?
B30 C54 B29 B25 139.7(6) . . . . ?
B21 C54 B29 B25 34.5(5) . . . . ?
B26 C54 B30 B28 98.4(6) . . . . ?
B21 C54 B30 B28 56.8(8) . . . . ?
B29 C54 B30 B28 -39.1(5) . . . . ?
B25 C54 B30 B28 -4.5(8) . . . . ?
B26 C54 B30 B29 137.5(5) . . . . ?
B21 C54 B30 B29 95.9(6) . . . . ?
B25 C54 B30 B29 34.6(5) . . . . ?
B26 C54 B30 B27 37.2(5) . . . . ?
B21 C54 B30 B27 -4.4(8) . . . . ?
B29 C54 B30 B27 -100.2(6) . . . . ?
B25 C54 B30 B27 -65.6(7) . . . . ?
B21 C54 B30 B26 -41.6(5) . . . . ?
B29 C54 B30 B26 -137.5(5) . . . . ?
B25 C54 B30 B26 -102.8(5) . . . . ?
B27 B28 B30 C54 -97.1(6) . . . . ?
B23 B28 B30 C54 -61.3(8) . . . . ?
B24 B28 B30 C54 5.1(8) . . . . ?
B29 B28 B30 C54 40.3(6) . . . . ?
B27 B28 B30 B29 -137.4(5) . . . . ?
B23 B28 B30 B29 -101.6(6) . . . . ?
B24 B28 B30 B29 -35.1(5) . . . . ?
B23 B28 B30 B27 35.8(5) . . . . ?
B24 B28 B30 B27 102.2(5) . . . . ?
B29 B28 B30 B27 137.4(5) . . . . ?
B27 B28 B30 B26 -35.5(6) . . . . ?
B23 B28 B30 B26 0.3(8) . . . . ?
B24 B28 B30 B26 66.7(7) . . . . ?
B29 B28 B30 B26 101.9(6) . . . . ?
B24 B29 B30 C54 -101.9(5) . . . . ?
B28 B29 B30 C54 -136.8(5) . . . . ?
B25 B29 B30 C54 -37.5(5) . . . . ?
B24 B29 B30 B28 34.9(4) . . . . ?
B25 B29 B30 B28 99.3(5) . . . . ?
C54 B29 B30 B28 136.8(5) . . . . ?
B24 B29 B30 B27 -1.9(6) . . . . ?
B28 B29 B30 B27 -36.7(4) . . . . ?
B25 B29 B30 B27 62.6(6) . . . . ?
C54 B29 B30 B27 100.1(5) . . . . ?
B24 B29 B30 B26 -64.6(6) . . . . ?
B28 B29 B30 B26 -99.5(6) . . . . ?
B25 B29 B30 B26 -0.2(7) . . . . ?
C54 B29 B30 B26 37.3(5) . . . . ?
B28 B27 B30 C54 103.4(6) . . . . ?
B23 B27 B30 C54 68.3(7) . . . . ?
B22 B27 B30 C54 1.3(8) . . . . ?
B26 B27 B30 C54 -36.6(5) . . . . ?
B23 B27 B30 B28 -35.1(5) . . . . ?
B22 B27 B30 B28 -102.1(6) . . . . ?
B26 B27 B30 B28 -140.0(5) . . . . ?
B28 B27 B30 B29 37.7(4) . . . . ?
B23 B27 B30 B29 2.6(7) . . . . ?
B22 B27 B30 B29 -64.4(6) . . . . ?
B26 B27 B30 B29 -102.2(5) . . . . ?
B28 B27 B30 B26 140.0(5) . . . . ?
B23 B27 B30 B26 104.9(6) . . . . ?
B22 B27 B30 B26 37.9(5) . . . . ?
B27 B26 B30 C54 137.7(5) . . . . ?
B22 B26 B30 C54 102.4(6) . . . . ?
B21 B26 B30 C54 40.1(5) . . . . ?
C54 B26 B30 B28 -102.9(6) . . . . ?
B27 B26 B30 B28 34.8(5) . . . . ?
B22 B26 B30 B28 -0.5(8) . . . . ?
B21 B26 B30 B28 -62.8(7) . . . . ?
C54 B26 B30 B29 -39.3(5) . . . . ?
B27 B26 B30 B29 98.3(6) . . . . ?
B22 B26 B30 B29 63.1(7) . . . . ?
B21 B26 B30 B29 0.8(7) . . . . ?
C54 B26 B30 B27 -137.7(5) . . . . ?
B22 B26 B30 B27 -35.3(5) . . . . ?
B21 B26 B30 B27 -97.5(5) . . . . ?
O2 S4 C55 F1 60.8(5) . . . . ?
O1 S4 C55 F1 179.7(5) . . . . ?
O3 S4 C55 F1 -60.7(5) . . . . ?
O2 S4 C55 F2 -61.6(5) . . . . ?
O1 S4 C55 F2 57.3(5) . . . . ?
O3 S4 C55 F2 177.0(5) . . . . ?
O2 S4 C55 F3 178.9(4) . . . . ?
O1 S4 C55 F3 -62.2(5) . . . . ?
O3 S4 C55 F3 57.5(5) . . . . ?
O6 S5 C56 F5 -61.8(5) . . . . ?
O4 S5 C56 F5 59.4(5) . . . . ?
O5 S5 C56 F5 178.0(4) . . . . ?
O6 S5 C56 F6 177.1(4) . . . . ?
O4 S5 C56 F6 -61.6(5) . . . . ?
O5 S5 C56 F6 56.9(5) . . . . ?
O6 S5 C56 F4 57.2(5) . . . . ?
O4 S5 C56 F4 178.5(4) . . . . ?
O5 S5 C56 F4 -63.0(4) . . . . ?
O7 S6 C57 F9 57.0(6) . . . . ?
O8 S6 C57 F9 176.2(6) . . . . ?
O9 S6 C57 F9 -63.3(6) . . . . ?
O7 S6 C57 F7 -67.8(5) . . . . ?
O8 S6 C57 F7 51.4(6) . . . . ?
O9 S6 C57 F7 172.0(5) . . . . ?
O7 S6 C57 F8 174.4(5) . . . . ?
O8 S6 C57 F8 -66.4(5) . . . . ?
O9 S6 C57 F8 54.2(5) . . . . ?
